data_7714809
loop_
_publ_author_name
'Liu, Guan-Lin'
'Wu, En-Hsu'
'Hung, Yu-Ching'
'Chou, Wei-Chi'
'Hung, Chia-Hsin'
'Lin, Chu-Chieh'
'Ko, Bao-Tsan'

_publ_section_title
;
 Tetracosanuclear nickel complexes as effective catalysts for
 cycloaddition of carbon dioxide with epoxides.
;
_journal_issue 4
_journal_name_full 'Dalton transactions (Cambridge, England : 2003)'
_journal_page_first 1425
_journal_page_last 1429
_journal_paper_doi 10.1039/d3dt03460g
_journal_volume 53
_journal_year 2024
_chemical_formula_moiety 'C178.5 H255 N16 Ni24 O85, 12[C6H14], 0.5[H2O]'
_chemical_formula_sum 'C250.5 H424 N16 Ni24 O85.5'
_chemical_formula_weight 6437.07
_space_group_crystal_system monoclinic
_space_group_IT_number 14
_space_group_name_Hall '-P 2yn'
_space_group_name_H-M_alt 'P 1 21/n 1'
_atom_sites_solution_hydrogens geom
_audit_creation_date 2023-12-07
_audit_creation_method
;
Olex2 1.5
(compiled 2023.08.24 svn.re1ec1418 for OlexSys, GUI svn.r6817)
;
_audit_update_record
;
2023-12-10 deposited with the CCDC.	2023-12-21 downloaded from the CCDC.
;
_cell_angle_alpha 90
_cell_angle_beta 90.278(6)
_cell_angle_gamma 90
_cell_formula_units_Z 4
_cell_length_a 33.427(5)
_cell_length_b 26.526(4)
_cell_length_c 35.933(5)
_cell_measurement_reflns_used 9923
_cell_measurement_temperature 150.00
_cell_measurement_theta_max 23.473
_cell_measurement_theta_min 2.640
_cell_volume 31861(8)
_computing_cell_refinement 'SAINT V8.40A (Bruker, 2019)'
_computing_data_collection 'SAINT V8.40A (Bruker, 2019)'
_computing_data_reduction 'SAINT V8.40A (Bruker, 2019)'
_computing_molecular_graphics 'Olex2 1.5 (Dolomanov et al., 2009)'
_computing_publication_material 'Olex2 1.5 (Dolomanov et al., 2009)'
_computing_structure_refinement 'SHELXL 2018/3 (Sheldrick, 2015)'
_diffrn_ambient_temperature 150.00
_diffrn_measured_fraction_theta_full 0.997
_diffrn_measured_fraction_theta_max 0.997
_diffrn_measurement_device_type 'Bruker APEX-II CCD'
_diffrn_measurement_method '\f and \w scans'
_diffrn_radiation_type MoK\a
_diffrn_radiation_wavelength 0.71073
_diffrn_reflns_av_R_equivalents 0.1589
_diffrn_reflns_av_unetI/netI 0.1325
_diffrn_reflns_Laue_measured_fraction_full 0.997
_diffrn_reflns_Laue_measured_fraction_max 0.997
_diffrn_reflns_limit_h_max 39
_diffrn_reflns_limit_h_min -39
_diffrn_reflns_limit_k_max 31
_diffrn_reflns_limit_k_min -31
_diffrn_reflns_limit_l_max 42
_diffrn_reflns_limit_l_min -42
_diffrn_reflns_number 347437
_diffrn_reflns_point_group_measured_fraction_full 0.997
_diffrn_reflns_point_group_measured_fraction_max 0.997
_diffrn_reflns_theta_full 25.000
_diffrn_reflns_theta_max 25.000
_diffrn_reflns_theta_min 2.288
_diffrn_source_current 30.0
_diffrn_source_power 1.5
_diffrn_source_voltage 50.0
_exptl_absorpt_coefficient_mu 1.455
_exptl_absorpt_correction_T_max 0.7455
_exptl_absorpt_correction_T_min 0.5568
_exptl_absorpt_correction_type multi-scan
_exptl_absorpt_process_details
;
SADABS-2016/2 (Bruker,2016/2) was used for absorption correction.
wR2(int) was 0.1005 before and 0.0872 after correction.
The Ratio of minimum to maximum transmission is 0.7469.
The \l/2 correction factor is Not present.
;
_exptl_crystal_colour green
_exptl_crystal_colour_primary green
_exptl_crystal_density_diffrn 1.342
_exptl_crystal_description block
_exptl_crystal_F_000 13580
_exptl_crystal_size_max 0.3
_exptl_crystal_size_mid 0.26
_exptl_crystal_size_min 0.07
_refine_diff_density_max 1.353
_refine_diff_density_min -0.757
_refine_diff_density_rms 0.151
_refine_ls_extinction_method none
_refine_ls_goodness_of_fit_ref 1.090
_refine_ls_hydrogen_treatment constr
_refine_ls_matrix_type full
_refine_ls_number_parameters 2848
_refine_ls_number_reflns 55965
_refine_ls_number_restraints 949
_refine_ls_restrained_S_all 1.093
_refine_ls_R_factor_all 0.1883
_refine_ls_R_factor_gt 0.1080
_refine_ls_shift/su_max 0.012
_refine_ls_shift/su_mean 0.000
_refine_ls_structure_factor_coef Fsqd
_refine_ls_weighting_details 'w=1/[\s^2^(Fo^2^)+(0.2000P)^2^] where P=(Fo^2^+2Fc^2^)/3'
_refine_ls_weighting_scheme calc
_refine_ls_wR_factor_gt 0.3204
_refine_ls_wR_factor_ref 0.3670
_reflns_Friedel_coverage 0.000
_reflns_number_gt 25684
_reflns_number_total 55965
_reflns_threshold_expression 'I > 2\s(I)'
_cod_data_source_file d3dt03460g2.cif
_cod_data_source_block (l6ni3)8_sq
_cod_depositor_comments 'Adding full bibliography for 7714805--7714810.cif.'
_cod_original_sg_symbol_H-M 'P 21/n'
_cod_original_formula_sum 'C250.50 H424 N16 Ni24 O85.50'
_cod_database_code 7714809
_shelx_shelxl_version_number 2018/3
_shelx_space_group_comment
;
The symmetry employed for this shelxl refinement is uniquely defined
by the following loop, which should always be used as a source of
symmetry information in preference to the above space-group names.
They are only intended as comments.
;
_shelx_estimated_absorpt_t_max 0.905
_shelx_estimated_absorpt_t_min 0.669
_olex2_refinement_description
;
1. Fixed Uiso
 At 1.2 times of:
  All C(H) groups, All C(H,H) groups, All O(H) groups
 At 1.5 times of:
  All C(H,H,H) groups
2. Restrained distances
 C37-C34
 1.55 with sigma of 0.01
 C175-C174
 1.45 with sigma of 0.01
 N15-C175
 1.35 with sigma of 0.01
 C176-C175
 1.5 with sigma of 0.01
 H15G-H15F
 2.2 with sigma of 0.01
 H37B-H39B
 2.2 with sigma of 0.01
 H15E-H149
 2.2 with sigma of 0.01
 H15Q-H66
 2.2 with sigma of 0.01
 N13-C153
 1.45 with sigma of 0.01
 H15D-H15G
 2.2 with sigma of 0.01
 H87A-H36
 2.2 with sigma of 0.01
 H53-H56B
 2.2 with sigma of 0.01
 C31-C32
 1.5 with sigma of 0.01
 H57A-H56C
 2.2 with sigma of 0.01
 C57-N5
 1.45 with sigma of 0.01
 H57A-H56A
 2.2 with sigma of 0.01
 C5A-C6A
 2.2 with sigma of 0.01
 C181-N16 = N16-C183
 1.45 with sigma of 0.02
 C6A-N16 = N16-C4A
 1.45 with sigma of 0.02
 C181-C178 = C178-C179
 1.5 with sigma of 0.02
 C176-C175 = C175-N15
 1.4 with sigma of 0.02
 H46-H11D
 2.3 with sigma of 0.01
 H11H-H11D
 2.3 with sigma of 0.01
 H10K-H11G
 2.3 with sigma of 0.01
 H10I-H11G
 2.3 with sigma of 0.01
 C181-C183
 2.368 with sigma of 0.04
 C6A-C4A
 2.368 with sigma of 0.04
 C181-C179
 2.45 with sigma of 0.04
 C176-N15
 2.425 with sigma of 0.04
 N12-C2A \\sim N12-C134
 with sigma of 0.02
 N12-C133 \\sim N12-C1A
 with sigma of 0.02
 N12-C135 \\sim N12-C3A
 with sigma of 0.02
 C133-C130 \\sim C1A-C130
 with sigma of 0.02
 C1A-C132 \\sim C133-C131
 with sigma of 0.02
 N16-C5A \\sim N16-C182
 with sigma of 0.02
 N16-C183 \\sim N16-C6A
 with sigma of 0.02
 N16-C181 \\sim N16-C4A
 with sigma of 0.02
 C181-C178 \\sim C4A-C178
 with sigma of 0.02
 C181-C180 \\sim C4A-C179
 with sigma of 0.02
3. Uiso/Uaniso restraints and constraints
C1 \\sim C1A \\sim C2 \\sim C2A \\sim C3 \\sim C3A \\sim C4 \\sim C4A \\sim C5
\\sim C5A \\sim C6 \\sim C6A \\sim C7 \\sim C8 \\sim C9 \\sim C10 \\sim C11
\\sim C12 \\sim C13 \\sim C14 \\sim C15 \\sim C16 \\sim C17 \\sim C18 \\sim C19
\\sim C20 \\sim C21 \\sim C22 \\sim C23 \\sim C24 \\sim C27 \\sim C26 \\sim C25
\\sim C30 \\sim C29 \\sim C28 \\sim C31 \\sim C32 \\sim C33 \\sim C34 \\sim C35
\\sim C37 \\sim C38 \\sim C39 \\sim C40 \\sim C41 \\sim C42 \\sim C43 \\sim C44
\\sim C45 \\sim C46 \\sim C47 \\sim C48 \\sim C49 \\sim C50 \\sim C51 \\sim C52
\\sim C53 \\sim C54 \\sim C55 \\sim C56 \\sim C57 \\sim C58 \\sim C59 \\sim C60
\\sim C61 \\sim C62 \\sim C63 \\sim C64 \\sim C65 \\sim C66 \\sim C67 \\sim C68
\\sim C69 \\sim C70 \\sim C71 \\sim C72 \\sim C74 \\sim C73 \\sim C78 \\sim C77
\\sim C76 \\sim C75 \\sim C79 \\sim C80 \\sim C81 \\sim C82 \\sim C85 \\sim C86
\\sim C87 \\sim C89 \\sim C90 \\sim C91 \\sim C92 \\sim C93 \\sim C94 \\sim C95
\\sim C96 \\sim C97 \\sim C98 \\sim C99 \\sim C100 \\sim C101 \\sim C102 \\sim
C103 \\sim C104 \\sim C105 \\sim C106 \\sim C107 \\sim C108 \\sim C109 \\sim
C110 \\sim C111 \\sim C113 \\sim C114 \\sim C115 \\sim C116 \\sim C117 \\sim
C118 \\sim C119 \\sim C120 \\sim C126 \\sim C121 \\sim C122 \\sim C123 \\sim
C124 \\sim C125 \\sim C127 \\sim C128 \\sim C129 \\sim C130 \\sim C131 \\sim
C132 \\sim C133 \\sim C134 \\sim C135 \\sim C137 \\sim C138 \\sim C139 \\sim
C140 \\sim C141 \\sim C142 \\sim C143 \\sim C144 \\sim C145 \\sim C146 \\sim
C147 \\sim C148 \\sim C149 \\sim C150 \\sim C151 \\sim C152 \\sim C153 \\sim
C154 \\sim C155 \\sim C156 \\sim C157 \\sim C158 \\sim C159 \\sim C161 \\sim
C162 \\sim C163 \\sim C164 \\sim C165 \\sim C166 \\sim C167 \\sim C168 \\sim
C174 \\sim C169 \\sim C170 \\sim C171 \\sim C172 \\sim C173 \\sim C175 \\sim
C176 \\sim C177 \\sim C178 \\sim C179 \\sim C180 \\sim C181 \\sim C182 \\sim
C183 \\sim C185 \\sim C186 \\sim C187 \\sim C188 \\sim C189 \\sim C190 \\sim
C191 \\sim C192: within 2A with sigma of 0.01 and sigma for terminal atoms of
0.02 within 2A
Uanis(C181) \\sim Ueq, Uanis(C4A) \\sim Ueq, Uanis(C5A) \\sim Ueq, Uanis(C182)
\\sim Ueq, Uanis(C6A) \\sim Ueq, Uanis(C183) \\sim Ueq: with sigma of 0.01 and
sigma for terminal atoms of 0.02
Uanis(O82) \\sim Ueq: with sigma of 0.01 and sigma for terminal atoms of 0.02
Uanis(O86) \\sim Ueq: with sigma of 0.01 and sigma for terminal atoms of 0.02
Uanis(C39) \\sim Ueq: with sigma of 0.01 and sigma for terminal atoms of 0.02
Uanis(C158) \\sim Ueq: with sigma of 0.01 and sigma for terminal atoms of 0.02
Uanis(O84) \\sim Ueq: with sigma of 0.01 and sigma for terminal atoms of 0.02
Uanis(C176) \\sim Ueq: with sigma of 0.01 and sigma for terminal atoms of 0.02
Uanis(C133) = Uanis(C1A)
Uanis(C135) = Uanis(C3A)
Uanis(C134) = Uanis(C2A)
Uanis(C182) = Uanis(C5A)
Uanis(C183) = Uanis(C6A)
Uanis(C181) = Uanis(C4A)
4. Others
 Sof(C1A)=Sof(H1AA)=Sof(H1AB)=Sof(C2A)=Sof(C3A)=1-FVAR(1)
 Sof(C133)=Sof(H13I)=Sof(H13J)=Sof(C134)=Sof(C135)=FVAR(1)
 Sof(C4A)=Sof(H4AA)=Sof(H4AB)=Sof(C5A)=Sof(C6A)=1-FVAR(2)
 Sof(C181)=Sof(H18G)=Sof(H18H)=Sof(C182)=Sof(C183)=FVAR(2)
 Fixed Sof: O82(0.5) O83(0.5) O84(0.5) O86(0.5) O87(0.5) O88(0.5) C33(0.5)
 H33A(0.5) H33B(0.5) C34(0.5) H34(0.5) C35(0.5) H35A(0.5) H35B(0.5) H35C(0.5)
 C37(0.5) H37A(0.5) H37B(0.5) C38(0.5) H38A(0.5) H38B(0.5) H38C(0.5) C39(0.5)
 H39A(0.5) H39B(0.5) H39C(0.5) C40(0.5) H40A(0.5) H40B(0.5) H40C(0.5) C64(0.5)
 H64A(0.5) H64B(0.5) H64C(0.5) C86(0.5) H86A(0.5) H86B(0.5) H86C(0.5) C87(0.5)
 H87A(0.5) H87B(0.5) H87C(0.5) C176(0.5)
5.a Ternary CH refined with riding coordinates:
 O6(H6), O16(H16), O26(H26), O36(H36), O46(H46), O56(H56), O66(H66), O76(H76),
 C34(H34)
5.b Secondary CH2 refined with riding coordinates:
 C1A(H1AA,H1AB), C4A(H4AA,H4AB), C9(H9A,H9B), C13(H13A,H13B), C33(H33A,H33B),
 C37(H37A,H37B), C57(H57A,H57B), C61(H61A,H61B), C81(H81A,H81B), C82(H82A,H82B),
  C85(H85A,H85B), C105(H10D,H10E), C109(H10L,H10M), C129(H12J,H12K), C133(H13I,
 H13J), C153(H15G,H15H), C157(H15O,H15P), C177(H17A,H17B), C181(H18G,H18H)
5.c Aromatic/amide H refined with riding coordinates:
 C2(H2), C3(H3), C5(H5), C27(H27), C26(H26A), C29(H29), C50(H50), C51(H51),
 C53(H53), C74(H74), C77(H77), C75(H75), C98(H98), C99(H99), C101(H101),
 C122(H122), C123(H123), C125(H125), C146(H146), C147(H147), C149(H149),
 C170(H170), C171(H171), C173(H173)
5.d Fitted hexagon refined as free rotating group:
 C27(C26,C25,C30,C29,C28), C74(C73,C78,C77,C76,C75), C126(C121,C122,C123,C124,
 C125), C174(C169,C170,C171,C172,C173)
5.e Idealised Me refined as rotating group:
 C8(H8A,H8B,H8C), C11(H11A,H11B,H11C), C12(H12A,H12B,H12C), C14(H14A,H14B,
 H14C), C15(H15A,H15B,H15C), C16(H16A,H16B,H16C), C18(H18A,H18B,H18C), C20(H20A,
 H20B,H20C), C22(H22A,H22B,H22C), C24(H24A,H24B,H24C), C32(H32A,H32B,H32C),
 C35(H35A,H35B,H35C), C38(H38A,H38B,H38C), C39(H39A,H39B,H39C), C40(H40A,H40B,
 H40C), C42(H42A,H42B,H42C), C44(H44A,H44B,H44C), C46(H46A,H46B,H46C), C48(H48A,
 H48B,H48C), C56(H56A,H56B,H56C), C59(H59A,H59B,H59C), C60(H60A,H60B,H60C),
 C62(H62A,H62B,H62C), C63(H63A,H63B,H63C), C64(H64A,H64B,H64C), C66(H66A,H66B,
 H66C), C68(H68A,H68B,H68C), C70(H70A,H70B,H70C), C72(H72A,H72B,H72C), C80(H80A,
 H80B,H80C), C86(H86A,H86B,H86C), C87(H87A,H87B,H87C), C90(H90A,H90B,H90C),
 C92(H92A,H92B,H92C), C94(H94A,H94B,H94C), C96(H96A,H96B,H96C), C104(H10A,H10B,
 H10C), C107(H10F,H10G,H10H), C108(H10I,H10J,H10K), C110(H11D,H11E,H11F),
 C111(H11G,H11H,H11I), C114(H11J,H11K,H11L), C116(H11M,H11N,H11O), C118(H11P,
 H11Q,H11R), C120(H12D,H12E,H12F), C128(H12G,H12H,H12I), C131(H13C,H13D,H13E),
 C132(H13F,H13G,H13H), C138(H13K,H13L,H13M), C140(H14D,H14E,H14F), C142(H14G,
 H14H,H14I), C144(H14J,H14K,H14L), C152(H15D,H15E,H15F), C155(H15I,H15J,H15K),
 C156(H15L,H15M,H15N), C158(H15Q,H15R,H15S), C159(H15T,H15U,H15V), C162(H16D,
 H16E,H16F), C164(H16G,H16H,H16I), C166(H16J,H16K,H16L), C168(H16M,H16N,H16O),
 C179(H17C,H17D,H17E), C180(H18D,H18E,H18F), C186(H18I,H18J,H18K), C188(H18L,
 H18M,H18N), C190(H19A,H19B,H19C), C192(H19D,H19E,H19F)
;
_platon_squeeze_special_details
;
A solvent mask was calculated and 2381 electrons were 
found in a volume of 13509\%A^3^ in 3 voids per unit cell. 
This is consistent with the presence of 
12[C6H14], 0.5[H2O] per Asymmetric Unit 
which account for 2420 electrons 
per unit cell.
;
_platon_squeeze_void_probe_radius 1.20
_olex2_submission_special_instructions 'No special instructions were received'

loop_
_space_group_symop_operation_xyz
'x, y, z'
'-x+1/2, y+1/2, -z+1/2'
'-x, -y, -z'
'x-1/2, -y-1/2, z-1/2'

loop_
_atom_site_label
_atom_site_type_symbol
_atom_site_fract_x
_atom_site_fract_y
_atom_site_fract_z
_atom_site_U_iso_or_equiv
_atom_site_adp_type
_atom_site_occupancy
_atom_site_site_symmetry_order
_atom_site_calc_flag
_atom_site_refinement_flags_posn
_atom_site_refinement_flags_adp
_atom_site_refinement_flags_occupancy
_atom_site_disorder_assembly
_atom_site_disorder_group
Ni1 Ni 0.07858(4) 0.73875(6) 0.57293(4) 0.0631(4) Uani 1 1 d . . . . .
Ni2 Ni 0.15834(4) 0.68991(6) 0.56373(4) 0.0600(4) Uani 1 1 d . . . . .
Ni3 Ni 0.23837(4) 0.63164(6) 0.56118(4) 0.0607(4) Uani 1 1 d . . . . .
Ni4 Ni 0.25302(5) 0.55545(7) 0.47787(4) 0.0810(5) Uani 1 1 d . . . . .
Ni5 Ni 0.31505(5) 0.61838(6) 0.51718(4) 0.0670(4) Uani 1 1 d . . . . .
Ni6 Ni 0.37022(4) 0.68903(6) 0.56320(4) 0.0645(4) Uani 1 1 d . . . . .
Ni7 Ni 0.43681(5) 0.76826(7) 0.50949(4) 0.0809(5) Uani 1 1 d . . . . .
Ni8 Ni 0.45554(5) 0.71926(7) 0.58252(4) 0.0718(4) Uani 1 1 d . . . . .
Ni9 Ni 0.46532(4) 0.65479(6) 0.65369(4) 0.0675(4) Uani 1 1 d . . . . .
Ni10 Ni 0.56155(6) 0.59128(9) 0.66451(5) 0.0969(6) Uani 1 1 d . . . . .
Ni11 Ni 0.51200(5) 0.63710(7) 0.72508(4) 0.0703(4) Uani 1 1 d . . . . .
Ni12 Ni 0.45691(4) 0.69051(6) 0.78101(4) 0.0607(4) Uani 1 1 d . . . . .
Ni13 Ni 0.50871(4) 0.75997(6) 0.85408(4) 0.0611(4) Uani 1 1 d . . . . .
Ni14 Ni 0.43309(4) 0.69898(6) 0.86190(4) 0.0601(4) Uani 1 1 d . . . . .
Ni15 Ni 0.35827(4) 0.62876(6) 0.86322(4) 0.0588(4) Uani 1 1 d . . . . .
Ni16 Ni 0.35284(4) 0.54751(6) 0.94492(4) 0.0626(4) Uani 1 1 d . . . . .
Ni17 Ni 0.28422(4) 0.59775(6) 0.90660(4) 0.0603(4) Uani 1 1 d . . . . .
Ni18 Ni 0.22118(4) 0.66007(6) 0.86272(4) 0.0578(4) Uani 1 1 d . . . . .
Ni19 Ni 0.14695(5) 0.72419(6) 0.91916(4) 0.0655(4) Uani 1 1 d . . . . .
Ni20 Ni 0.13328(4) 0.67741(6) 0.84385(4) 0.0598(4) Uani 1 1 d . . . . .
Ni21 Ni 0.12824(4) 0.61894(5) 0.76923(4) 0.0580(4) Uani 1 1 d . . . . .
Ni22 Ni 0.03704(5) 0.54592(6) 0.75369(4) 0.0661(4) Uani 1 1 d . . . . .
Ni23 Ni 0.08353(4) 0.60346(6) 0.69637(4) 0.0601(4) Uani 1 1 d . . . . .
Ni24 Ni 0.13456(4) 0.66884(5) 0.64352(4) 0.0577(4) Uani 1 1 d . . . . .
O1 O 0.1040(2) 0.6872(3) 0.5381(2) 0.069(2) Uani 1 1 d . . . . .
O2 O 0.1098(2) 0.7972(3) 0.5469(2) 0.069(2) Uani 1 1 d . . . . .
O3 O 0.1687(2) 0.7573(3) 0.5395(2) 0.068(2) Uani 1 1 d . . . . .
O4 O 0.1466(2) 0.6259(3) 0.5951(2) 0.067(2) Uani 1 1 d . . . . .
O5 O 0.2012(2) 0.5813(3) 0.5852(2) 0.066(2) Uani 1 1 d . . . . .
O6 O 0.1266(2) 0.7235(3) 0.60627(18) 0.0575(18) Uani 1 1 d . . . . .
H6 H 0.139937 0.755297 0.614598 0.069 Uiso 1 1 calc R U . . .
O7 O 0.1934(2) 0.6505(3) 0.5260(2) 0.067(2) Uani 1 1 d . . . . .
O8 O 0.2145(2) 0.6936(3) 0.59114(19) 0.0569(18) Uani 1 1 d . . . . .
O9 O 0.2067(3) 0.6083(4) 0.4744(2) 0.083(3) Uani 1 1 d . . . . .
O10 O 0.1924(2) 0.6895(3) 0.6497(2) 0.071(2) Uani 1 1 d . . . . .
O11 O 0.2919(2) 0.6125(3) 0.4643(2) 0.079(2) Uani 1 1 d . . . . .
O12 O 0.2989(3) 0.5051(4) 0.4835(3) 0.092(3) Uani 1 1 d . . . . .
O13 O 0.3461(3) 0.5531(4) 0.5103(2) 0.082(2) Uani 1 1 d . . . . .
O14 O 0.2785(2) 0.6783(3) 0.53000(19) 0.0599(19) Uani 1 1 d . . . . .
O15 O 0.3222(2) 0.7333(3) 0.5542(2) 0.071(2) Uani 1 1 d . . . . .
O16 O 0.2644(2) 0.5784(3) 0.5301(2) 0.066(2) Uani 1 1 d . . . . .
H16 H 0.271627 0.548806 0.545960 0.079 Uiso 1 1 calc R U . . .
O17 O 0.3643(2) 0.6638(3) 0.50941(19) 0.068(2) Uani 1 1 d . . . . .
O18 O 0.3371(2) 0.6230(3) 0.5721(2) 0.066(2) Uani 1 1 d . . . . .
O19 O 0.4124(3) 0.7068(4) 0.4805(2) 0.093(3) Uani 1 1 d . . . . .
O20 O 0.2776(2) 0.6156(3) 0.6021(2) 0.073(2) Uani 1 1 d . . . . .
O21 O 0.4801(2) 0.7220(4) 0.5303(2) 0.083(3) Uani 1 1 d . . . . .
O22 O 0.4614(3) 0.8281(4) 0.5384(3) 0.093(3) Uani 1 1 d . . . . .
O23 O 0.4767(3) 0.7896(4) 0.5918(3) 0.095(3) Uani 1 1 d . . . . .
O24 O 0.4262(2) 0.6542(3) 0.5694(2) 0.068(2) Uani 1 1 d . . . . .
O25 O 0.4440(3) 0.6040(4) 0.6176(2) 0.082(2) Uani 1 1 d . . . . .
O26 O 0.4068(2) 0.7481(3) 0.5557(2) 0.073(2) Uani 1 1 d . . . . .
H26 H 0.396458 0.778515 0.568963 0.088 Uiso 1 1 calc R U . . .
O27 O 0.5009(2) 0.6838(3) 0.6130(2) 0.074(2) Uani 1 1 d . . . . .
O28 O 0.4292(2) 0.7144(3) 0.63536(18) 0.065(2) Uani 1 1 d . . . . .
O29 O 0.5603(3) 0.6503(5) 0.6244(3) 0.113(4) Uani 1 1 d . . . . .
O30 O 0.3644(2) 0.7085(3) 0.61719(19) 0.068(2) Uani 1 1 d . . . . .
O31 O 0.5696(2) 0.6457(4) 0.7047(2) 0.085(3) Uani 1 1 d . . . . .
O32 O 0.5635(3) 0.5362(4) 0.7051(3) 0.114(4) Uani 1 1 d . . . . .
O33 O 0.5271(3) 0.5709(3) 0.7490(2) 0.077(2) Uani 1 1 d . . . . .
O34 O 0.4924(2) 0.7002(4) 0.6960(2) 0.074(2) Uani 1 1 d . . . . .
O35 O 0.4641(2) 0.7450(3) 0.7414(2) 0.072(2) Uani 1 1 d . . . . .
O36 O 0.5027(2) 0.6026(3) 0.6753(2) 0.076(2) Uani 1 1 d . . . . .
H36 H 0.488528 0.569768 0.678770 0.091 Uiso 1 1 calc DR U . . .
O37 O 0.5155(2) 0.6744(3) 0.77549(19) 0.0626(19) Uani 1 1 d . . . . .
O38 O 0.4526(2) 0.6308(3) 0.74354(19) 0.065(2) Uani 1 1 d . . . . .
O39 O 0.5448(2) 0.7104(3) 0.8245(2) 0.070(2) Uani 1 1 d . . . . .
O40 O 0.4211(2) 0.6302(3) 0.6880(2) 0.070(2) Uani 1 1 d . . . . .
O41 O 0.4884(2) 0.7005(3) 0.88690(19) 0.0614(19) Uani 1 1 d . . . . .
O42 O 0.4732(2) 0.8100(3) 0.8827(2) 0.067(2) Uani 1 1 d . . . . .
O43 O 0.4181(2) 0.7625(3) 0.88907(19) 0.066(2) Uani 1 1 d . . . . .
O44 O 0.4483(2) 0.6395(3) 0.82667(18) 0.0614(19) Uani 1 1 d . . . . .
O45 O 0.3984(2) 0.5863(3) 0.83475(19) 0.0619(19) Uani 1 1 d . . . . .
O46 O 0.4610(2) 0.7406(3) 0.82236(18) 0.0584(18) Uani 1 1 d . . . . .
H46 H 0.444722 0.771185 0.816298 0.070 Uiso 1 1 calc DR U . . .
O47 O 0.4020(2) 0.6520(3) 0.89819(18) 0.0595(19) Uani 1 1 d . . . . .
O48 O 0.3764(2) 0.6958(3) 0.83622(18) 0.0548(17) Uani 1 1 d . . . . .
O49 O 0.3922(2) 0.6072(3) 0.9496(2) 0.067(2) Uani 1 1 d . . . . .
O50 O 0.3971(2) 0.7061(3) 0.77710(19) 0.0612(19) Uani 1 1 d . . . . .
O51 O 0.3061(2) 0.5943(3) 0.95968(19) 0.073(2) Uani 1 1 d . . . . .
O52 O 0.3129(3) 0.4890(3) 0.9424(2) 0.071(2) Uani 1 1 d . . . . .
O53 O 0.2611(2) 0.5282(3) 0.9142(2) 0.068(2) Uani 1 1 d . . . . .
O54 O 0.3139(2) 0.6649(3) 0.89473(18) 0.0585(18) Uani 1 1 d . . . . .
O55 O 0.2638(2) 0.7130(3) 0.8727(2) 0.067(2) Uani 1 1 d . . . . .
O56 O 0.3393(2) 0.5688(3) 0.89159(18) 0.0575(18) Uani 1 1 d . . . . .
H56 H 0.336183 0.538833 0.874966 0.069 Uiso 1 1 calc R U . . .
O57 O 0.2293(2) 0.6328(3) 0.91495(19) 0.0596(19) Uani 1 1 d . . . . .
O58 O 0.26206(19) 0.6006(3) 0.85168(18) 0.0519(17) Uani 1 1 d . . . . .
O59 O 0.1773(2) 0.6644(3) 0.94617(19) 0.067(2) Uani 1 1 d . . . . .
O60 O 0.3195(2) 0.6095(3) 0.8213(2) 0.067(2) Uani 1 1 d . . . . .
O61 O 0.1095(2) 0.6737(3) 0.89611(19) 0.065(2) Uani 1 1 d . . . . .
O62 O 0.1172(2) 0.7821(3) 0.8916(2) 0.068(2) Uani 1 1 d . . . . .
O63 O 0.1067(2) 0.7447(3) 0.8356(2) 0.068(2) Uani 1 1 d . . . . .
O64 O 0.1692(2) 0.6159(3) 0.8534(2) 0.0603(19) Uani 1 1 d . . . . .
O65 O 0.1548(2) 0.5679(3) 0.8039(2) 0.065(2) Uani 1 1 d . . . . .
O66 O 0.1793(2) 0.7122(3) 0.87231(18) 0.0563(18) Uani 1 1 d . . . . .
H66 H 0.186523 0.744946 0.860245 0.068 Uiso 1 1 calc DR U . . .
O67 O 0.0904(2) 0.6383(3) 0.81077(19) 0.0621(19) Uani 1 1 d . . . . .
O68 O 0.1599(2) 0.6813(3) 0.79132(18) 0.0532(17) Uani 1 1 d . . . . .
O69 O 0.0342(2) 0.6003(3) 0.7960(2) 0.069(2) Uani 1 1 d . . . . .
O70 O 0.2236(2) 0.6823(3) 0.80916(19) 0.0609(19) Uani 1 1 d . . . . .
O71 O 0.0254(2) 0.6008(3) 0.7151(2) 0.071(2) Uani 1 1 d . . . . .
O72 O 0.0376(3) 0.4941(3) 0.7103(2) 0.078(2) Uani 1 1 d . . . . .
O73 O 0.0739(2) 0.5379(3) 0.6694(2) 0.067(2) Uani 1 1 d . . . . .
O74 O 0.0984(2) 0.6644(3) 0.72897(19) 0.0607(19) Uani 1 1 d . . . . .
O75 O 0.1231(2) 0.7170(3) 0.6868(2) 0.0608(19) Uani 1 1 d . . . . .
O76 O 0.0944(2) 0.5640(3) 0.74505(19) 0.0635(19) Uani 1 1 d . . . . .
H76 H 0.110739 0.533202 0.740105 0.076 Uiso 1 1 calc R U . . .
O77 O 0.0769(2) 0.6431(3) 0.6472(2) 0.065(2) Uani 1 1 d . . . . .
O78 O 0.1433(2) 0.6063(3) 0.67863(19) 0.0585(18) Uani 1 1 d . . . . .
O79 O 0.0486(2) 0.6799(3) 0.5977(2) 0.065(2) Uani 1 1 d . . . . .
O80 O 0.1732(2) 0.6021(3) 0.73423(19) 0.0600(19) Uani 1 1 d . . . . .
O81 O 0.0230(4) 0.5337(5) 0.4708(3) 0.124(4) Uani 1 1 d . . . . .
O82 O 0.2299(8) 0.7575(10) 0.3694(6) 0.123(7) Uani 0.5 1 d . U P . .
O83 O 0.5380(6) 0.5622(6) 0.4441(4) 0.086(6) Uani 0.5 1 d . . P . .
O84 O 0.6545(7) 0.8157(9) 0.6674(6) 0.118(7) Uani 0.5 1 d . U P . .
O85 O 0.6060(4) 0.5525(4) 0.8918(3) 0.139(5) Uani 1 1 d . . . . .
O86 O 0.3457(7) 0.7412(7) 1.0633(6) 0.115(7) Uani 0.5 1 d . U P . .
O87 O 0.0577(7) 0.5080(6) 0.9788(5) 0.102(6) Uani 0.5 1 d . . P . .
O88 O -0.0781(8) 0.7549(8) 0.7573(8) 0.153(11) Uani 0.5 1 d . . P . .
N1 N 0.0347(3) 0.7454(4) 0.5340(3) 0.074(3) Uani 1 1 d . . . . .
N2 N 0.0544(3) 0.7940(3) 0.6111(3) 0.070(3) Uani 1 1 d . . . . .
N3 N 0.2452(3) 0.5436(5) 0.4236(3) 0.100(4) Uani 1 1 d . . . . .
N4 N 0.2119(4) 0.4941(5) 0.4914(4) 0.108(4) Uani 1 1 d . . . . .
N5 N 0.4744(3) 0.7814(5) 0.4656(3) 0.092(4) Uani 1 1 d D . . . .
N6 N 0.3902(4) 0.8175(5) 0.4890(4) 0.097(4) Uani 1 1 d . . . . .
N7 N 0.6205(5) 0.5882(8) 0.6612(4) 0.140(6) Uani 1 1 d . . . . .
N8 N 0.5505(5) 0.5318(5) 0.6250(3) 0.121(5) Uani 1 1 d . . . . .
N9 N 0.5527(3) 0.7683(4) 0.8928(3) 0.066(3) Uani 1 1 d . . . . .
N10 N 0.5297(3) 0.8228(4) 0.8208(3) 0.069(3) Uani 1 1 d . . . . .
N11 N 0.3609(3) 0.5353(4) 1.0004(2) 0.070(3) Uani 1 1 d . . . . .
N12 N 0.4016(3) 0.4973(4) 0.9296(3) 0.073(3) Uani 1 1 d D . . . .
N13 N 0.1090(3) 0.7258(4) 0.9643(3) 0.078(3) Uani 1 1 d D . . . .
N14 N 0.1881(4) 0.7823(4) 0.9425(3) 0.082(3) Uani 1 1 d . . . . .
N15 N -0.0225(3) 0.5382(4) 0.7587(3) 0.084(3) Uani 1 1 d D . . . .
N16 N 0.0489(3) 0.4852(4) 0.7931(3) 0.078(3) Uani 1 1 d D . . . .
C1 C 0.0827(4) 0.6540(5) 0.5231(3) 0.068(3) Uani 1 1 d . U . . .
C1A C 0.4138(12) 0.4603(10) 0.9572(6) 0.077(3) Uani 0.316(13) 1 d D U P A 2
H1AA H 0.439931 0.446634 0.949076 0.092 Uiso 0.316(13) 1 calc R U P A 2
H1AB H 0.394402 0.432197 0.955851 0.092 Uiso 0.316(13) 1 calc R U P A 2
C2 C 0.0996(4) 0.6056(5) 0.5161(3) 0.074(3) Uani 1 1 d . U . . .
H2 H 0.126623 0.599749 0.523169 0.089 Uiso 1 1 calc R U . . .
C2A C 0.4352(11) 0.5270(16) 0.9142(13) 0.083(4) Uani 0.316(13) 1 d D U P A 2
C3 C 0.0786(4) 0.5672(6) 0.4997(3) 0.085(3) Uani 1 1 d . U . . .
H3 H 0.090055 0.534683 0.496693 0.102 Uiso 1 1 calc R U . . .
C3A C 0.3849(14) 0.4630(16) 0.8999(12) 0.093(5) Uani 0.316(13) 1 d D U P A 2
C4 C 0.0403(4) 0.5774(6) 0.4879(4) 0.088(3) Uani 1 1 d . U . . .
C4A C 0.0172(6) 0.4818(16) 0.8215(6) 0.102(3) Uani 0.358(14) 1 d D U P B 2
H4AA H 0.014525 0.514722 0.834154 0.122 Uiso 0.358(14) 1 calc R U P B 2
H4AB H 0.024887 0.456348 0.840355 0.122 Uiso 0.358(14) 1 calc R U P B 2
C5 C 0.0236(4) 0.6208(5) 0.4914(3) 0.080(3) Uani 1 1 d . U . . .
H5 H -0.002943 0.625061 0.482372 0.096 Uiso 1 1 calc R U . . .
C5A C 0.0526(12) 0.4362(11) 0.7783(10) 0.092(5) Uani 0.358(14) 1 d D U P B 2
C6 C 0.0437(4) 0.6638(5) 0.5088(3) 0.074(3) Uani 1 1 d . U . . .
C6A C 0.0850(8) 0.4895(16) 0.8152(11) 0.119(5) Uani 0.358(14) 1 d D U P B 2
C7 C 0.0254(4) 0.7105(5) 0.5094(3) 0.069(3) Uani 1 1 d . U . . .
C8 C -0.0054(4) 0.7196(5) 0.4770(4) 0.087(4) Uani 1 1 d . U . . .
H8A H -0.032610 0.720000 0.487057 0.130 Uiso 1 1 calc R U . . .
H8B H -0.003104 0.692500 0.458589 0.130 Uiso 1 1 calc R U . . .
H8C H 0.000222 0.752049 0.465048 0.130 Uiso 1 1 calc R U . . .
C9 C 0.0160(4) 0.7960(5) 0.5309(4) 0.085(3) Uani 1 1 d . U . . .
H9A H 0.036927 0.821025 0.524874 0.102 Uiso 1 1 calc R U . . .
H9B H -0.003541 0.795684 0.510052 0.102 Uiso 1 1 calc R U . . .
C10 C -0.0038(5) 0.8111(6) 0.5637(4) 0.098(3) Uani 1 1 d . U . . .
C11 C -0.0246(4) 0.8628(5) 0.5566(4) 0.100(4) Uani 1 1 d . U . . .
H11A H -0.004774 0.889923 0.558520 0.150 Uiso 1 1 calc R U . . .
H11B H -0.045569 0.868048 0.575146 0.150 Uiso 1 1 calc R U . . .
H11C H -0.036501 0.862950 0.531619 0.150 Uiso 1 1 calc R U . . .
C12 C -0.0319(5) 0.7766(6) 0.5781(5) 0.115(5) Uani 1 1 d . U . . .
H12A H -0.056025 0.776857 0.562457 0.173 Uiso 1 1 calc R U . . .
H12B H -0.038958 0.786361 0.603548 0.173 Uiso 1 1 calc R U . . .
H12C H -0.020348 0.742665 0.578269 0.173 Uiso 1 1 calc R U . . .
C13 C 0.0288(5) 0.8301(6) 0.5937(5) 0.108(4) Uani 1 1 d . U . . .
H13A H 0.046026 0.855244 0.581208 0.129 Uiso 1 1 calc R U . . .
H13B H 0.014251 0.848020 0.613626 0.129 Uiso 1 1 calc R U . . .
C14 C 0.0878(6) 0.8242(7) 0.6269(6) 0.145(8) Uani 1 1 d . . . . .
H14A H 0.104451 0.802782 0.642854 0.217 Uiso 1 1 calc R U . . .
H14B H 0.076904 0.852102 0.641594 0.217 Uiso 1 1 calc R U . . .
H14C H 0.104084 0.837825 0.606601 0.217 Uiso 1 1 calc R U . . .
C15 C 0.0383(6) 0.7712(8) 0.6441(4) 0.142(8) Uani 1 1 d . . . . .
H15A H 0.009672 0.764703 0.640462 0.213 Uiso 1 1 calc R U . . .
H15B H 0.042024 0.794043 0.665278 0.213 Uiso 1 1 calc R U . . .
H15C H 0.052156 0.739339 0.649080 0.213 Uiso 1 1 calc R U . . .
C16 C -0.0138(6) 0.5410(7) 0.4552(6) 0.151(8) Uani 1 1 d . . . . .
H16A H -0.010786 0.557683 0.431068 0.227 Uiso 1 1 calc R U . . .
H16B H -0.029985 0.562141 0.471646 0.227 Uiso 1 1 calc R U . . .
H16C H -0.026975 0.508330 0.451717 0.227 Uiso 1 1 calc R U . . .
C17 C 0.1453(4) 0.7948(5) 0.5350(3) 0.069(3) Uani 1 1 d . U . . .
C18 C 0.1634(4) 0.8381(6) 0.5150(4) 0.093(4) Uani 1 1 d . U . . .
H18A H 0.143189 0.854000 0.499044 0.139 Uiso 1 1 calc R U . . .
H18B H 0.185673 0.826189 0.499682 0.139 Uiso 1 1 calc R U . . .
H18C H 0.173381 0.862796 0.533130 0.139 Uiso 1 1 calc R U . . .
C19 C 0.1663(4) 0.5833(5) 0.5934(3) 0.066(3) Uani 1 1 d . U . . .
C20 C 0.1416(4) 0.5386(5) 0.6042(3) 0.072(3) Uani 1 1 d . U . . .
H20A H 0.121513 0.532111 0.584787 0.108 Uiso 1 1 calc R U . . .
H20B H 0.128153 0.545416 0.627815 0.108 Uiso 1 1 calc R U . . .
H20C H 0.158921 0.509028 0.606914 0.108 Uiso 1 1 calc R U . . .
C21 C 0.1916(4) 0.6449(5) 0.4900(3) 0.065(3) Uani 1 1 d . U . . .
C22 C 0.1690(4) 0.6839(6) 0.4684(3) 0.086(4) Uani 1 1 d . U . . .
H22A H 0.142028 0.687457 0.478767 0.130 Uiso 1 1 calc R U . . .
H22B H 0.167015 0.673561 0.442301 0.130 Uiso 1 1 calc R U . . .
H22C H 0.183008 0.716254 0.470102 0.130 Uiso 1 1 calc R U . . .
C23 C 0.2187(4) 0.6977(4) 0.6257(3) 0.063(3) Uani 1 1 d . U . . .
C24 C 0.2582(4) 0.7137(6) 0.6407(4) 0.090(4) Uani 1 1 d . U . . .
H24A H 0.272828 0.684146 0.649897 0.135 Uiso 1 1 calc R U . . .
H24B H 0.254207 0.737534 0.661223 0.135 Uiso 1 1 calc R U . . .
H24C H 0.273677 0.730039 0.621002 0.135 Uiso 1 1 calc R U . . .
C27 C 0.2755(4) 0.7342(4) 0.4225(3) 0.147(4) Uani 1 1 d G U . . .
H27 H 0.282184 0.768431 0.427053 0.177 Uiso 1 1 calc R U . . .
C26 C 0.2908(4) 0.6965(5) 0.4455(3) 0.133(4) Uani 1 1 d G U . . .
H26A H 0.307812 0.705102 0.465729 0.159 Uiso 1 1 calc R U . . .
C25 C 0.2810(4) 0.6464(4) 0.4388(3) 0.120(4) Uani 1 1 d G U . . .
C30 C 0.2561(4) 0.6339(4) 0.4092(3) 0.122(4) Uani 1 1 d G U . . .
C29 C 0.2408(4) 0.6715(5) 0.3862(3) 0.135(4) Uani 1 1 d G U . . .
H29 H 0.223774 0.662908 0.365945 0.162 Uiso 1 1 calc R U . . .
C28 C 0.2506(4) 0.7216(4) 0.3929(3) 0.154(5) Uani 1 1 d G U . . .
C31 C 0.2498(6) 0.5813(8) 0.3971(4) 0.127(4) Uani 1 1 d D U . . .
C32 C 0.2397(7) 0.5658(8) 0.3577(4) 0.155(7) Uani 1 1 d D U . . .
H32A H 0.250614 0.532191 0.352795 0.232 Uiso 1 1 calc R U . . .
H32B H 0.251451 0.590076 0.340272 0.232 Uiso 1 1 calc R U . . .
H32C H 0.210614 0.565255 0.354391 0.232 Uiso 1 1 calc R U . . .
C33 C 0.2436(9) 0.4926(10) 0.4103(7) 0.083(6) Uani 0.5 1 d . U P . .
H33A H 0.267825 0.474228 0.418644 0.100 Uiso 0.5 1 calc R U P . .
H33B H 0.243246 0.492574 0.382711 0.100 Uiso 0.5 1 calc R U P . .
C34 C 0.2071(10) 0.4663(11) 0.4245(6) 0.096(5) Uani 0.5 1 d D U P . .
H34 H 0.182299 0.486548 0.419795 0.115 Uiso 0.5 1 calc R U P . .
C35 C 0.2050(9) 0.4183(10) 0.4073(7) 0.093(7) Uani 0.5 1 d . U P . .
H35A H 0.204613 0.422412 0.380160 0.140 Uiso 0.5 1 calc R U P . .
H35B H 0.180593 0.400976 0.415177 0.140 Uiso 0.5 1 calc R U P . .
H35C H 0.228413 0.398269 0.414556 0.140 Uiso 0.5 1 calc R U P . .
C37 C 0.2110(11) 0.4507(11) 0.4663(6) 0.103(6) Uani 0.5 1 d D U P . .
H37A H 0.188177 0.428734 0.472930 0.124 Uiso 0.5 1 calc R U P . .
H37B H 0.235872 0.430867 0.469691 0.124 Uiso 0.5 1 calc DR U P . .
C38 C 0.1760(10) 0.5121(11) 0.5071(9) 0.109(11) Uani 0.5 1 d . . P . .
H38A H 0.179356 0.547446 0.514389 0.164 Uiso 0.5 1 calc R U P . .
H38B H 0.169341 0.491918 0.529056 0.164 Uiso 0.5 1 calc R U P . .
H38C H 0.154313 0.509420 0.488725 0.164 Uiso 0.5 1 calc R U P . .
C39 C 0.2288(10) 0.4675(12) 0.5285(9) 0.111(10) Uani 0.5 1 d . U P . .
H39A H 0.258098 0.468935 0.528630 0.166 Uiso 0.5 1 calc R U P . .
H39B H 0.220144 0.432170 0.529044 0.166 Uiso 0.5 1 calc DR U P . .
H39C H 0.218467 0.485046 0.550425 0.166 Uiso 0.5 1 calc R U P . .
C40 C 0.2130(14) 0.7959(16) 0.3865(13) 0.160(18) Uani 0.5 1 d . . P . .
H40A H 0.233337 0.821300 0.392479 0.240 Uiso 0.5 1 calc R U P . .
H40B H 0.200477 0.784166 0.409582 0.240 Uiso 0.5 1 calc R U P . .
H40C H 0.192544 0.810857 0.370294 0.240 Uiso 0.5 1 calc R U P . .
C41 C 0.3315(6) 0.5125(7) 0.4998(4) 0.100(5) Uani 1 1 d . U . . .
C42 C 0.3576(5) 0.4662(6) 0.5073(5) 0.117(5) Uani 1 1 d . U . . .
H42A H 0.384236 0.471569 0.496780 0.175 Uiso 1 1 calc R U . . .
H42B H 0.345293 0.436499 0.495664 0.175 Uiso 1 1 calc R U . . .
H42C H 0.359890 0.460760 0.534179 0.175 Uiso 1 1 calc R U . . .
C43 C 0.2898(4) 0.7236(6) 0.5403(4) 0.073(3) Uani 1 1 d . U . . .
C44 C 0.2620(4) 0.7658(5) 0.5299(4) 0.083(4) Uani 1 1 d . U . . .
H44A H 0.254807 0.762954 0.503512 0.125 Uiso 1 1 calc R U . . .
H44B H 0.275383 0.798167 0.534288 0.125 Uiso 1 1 calc R U . . .
H44C H 0.237823 0.763823 0.545070 0.125 Uiso 1 1 calc R U . . .
C45 C 0.3902(4) 0.6709(6) 0.4827(3) 0.078(4) Uani 1 1 d . U . . .
C46 C 0.3905(5) 0.6298(7) 0.4536(4) 0.109(5) Uani 1 1 d . U . . .
H46A H 0.411198 0.605025 0.459799 0.164 Uiso 1 1 calc R U . . .
H46B H 0.396045 0.644531 0.429165 0.164 Uiso 1 1 calc R U . . .
H46C H 0.364292 0.613126 0.452970 0.164 Uiso 1 1 calc R U . . .
C47 C 0.3170(4) 0.6145(5) 0.6006(3) 0.071(3) Uani 1 1 d . U . . .
C48 C 0.3379(4) 0.6056(6) 0.6383(4) 0.093(4) Uani 1 1 d . U . . .
H48A H 0.348912 0.637547 0.647505 0.140 Uiso 1 1 calc R U . . .
H48B H 0.359591 0.581156 0.635228 0.140 Uiso 1 1 calc R U . . .
H48C H 0.318461 0.592565 0.656224 0.140 Uiso 1 1 calc R U . . .
C49 C 0.4952(4) 0.6870(6) 0.5090(4) 0.088(3) Uani 1 1 d . U . . .
C50 C 0.5049(4) 0.6388(6) 0.5237(4) 0.094(3) Uani 1 1 d . U . . .
H50 H 0.501754 0.632537 0.549574 0.112 Uiso 1 1 calc R U . . .
C51 C 0.5189(5) 0.6009(6) 0.5008(4) 0.101(3) Uani 1 1 d . U . . .
H51 H 0.525715 0.569560 0.511905 0.121 Uiso 1 1 calc R U . . .
C52 C 0.5233(5) 0.6056(7) 0.4645(4) 0.105(4) Uani 1 1 d . U . . .
C53 C 0.5165(5) 0.6488(5) 0.4500(4) 0.101(3) Uani 1 1 d . U . . .
H53 H 0.521808 0.652382 0.424165 0.122 Uiso 1 1 calc DR U . . .
C54 C 0.5010(4) 0.6935(6) 0.4698(4) 0.094(3) Uani 1 1 d . U . . .
C55 C 0.4963(5) 0.7432(7) 0.4501(4) 0.098(4) Uani 1 1 d . U . . .
C56 C 0.5244(5) 0.7579(5) 0.4163(4) 0.119(5) Uani 1 1 d . U . . .
H56A H 0.508285 0.773085 0.396442 0.179 Uiso 1 1 calc DR U . . .
H56B H 0.537642 0.727532 0.406912 0.179 Uiso 1 1 calc DR U . . .
H56C H 0.544634 0.782083 0.424820 0.179 Uiso 1 1 calc DR U . . .
C57 C 0.4747(5) 0.8326(4) 0.4518(5) 0.119(5) Uani 1 1 d D U . . .
H57A H 0.496749 0.836410 0.433727 0.143 Uiso 1 1 calc DR U . . .
H57B H 0.479794 0.855990 0.472715 0.143 Uiso 1 1 calc R U . . .
C58 C 0.4354(6) 0.8468(7) 0.4329(5) 0.122(4) Uani 1 1 d . U . . .
C59 C 0.4425(7) 0.8963(7) 0.4110(6) 0.163(7) Uani 1 1 d . U . . .
H59A H 0.452761 0.922208 0.427932 0.244 Uiso 1 1 calc R U . . .
H59B H 0.417154 0.907685 0.399997 0.244 Uiso 1 1 calc R U . . .
H59C H 0.461936 0.890152 0.391223 0.244 Uiso 1 1 calc R U . . .
C60 C 0.4228(6) 0.8095(7) 0.4032(4) 0.118(5) Uani 1 1 d . U . . .
H60A H 0.440598 0.812558 0.381745 0.177 Uiso 1 1 calc R U . . .
H60B H 0.395224 0.816490 0.395450 0.177 Uiso 1 1 calc R U . . .
H60C H 0.424485 0.775166 0.413245 0.177 Uiso 1 1 calc R U . . .
C61 C 0.4043(6) 0.8593(7) 0.4631(5) 0.127(5) Uani 1 1 d . U . . .
H61A H 0.415477 0.886628 0.478698 0.152 Uiso 1 1 calc R U . . .
H61B H 0.380347 0.873156 0.450335 0.152 Uiso 1 1 calc R U . . .
C62 C 0.3700(6) 0.8428(7) 0.5187(5) 0.126(6) Uani 1 1 d . . . . .
H62A H 0.355555 0.817971 0.533725 0.189 Uiso 1 1 calc R U . . .
H62B H 0.350969 0.867161 0.508274 0.189 Uiso 1 1 calc R U . . .
H62C H 0.389590 0.860398 0.534291 0.189 Uiso 1 1 calc R U . . .
C63 C 0.3553(5) 0.7919(7) 0.4709(5) 0.113(5) Uani 1 1 d . . . . .
H63A H 0.365013 0.767904 0.452223 0.170 Uiso 1 1 calc R U . . .
H63B H 0.338217 0.817073 0.458784 0.170 Uiso 1 1 calc R U . . .
H63C H 0.339854 0.773755 0.489753 0.170 Uiso 1 1 calc R U . . .
C64 C 0.5589(10) 0.5747(9) 0.4139(7) 0.094(10) Uani 0.5 1 d . . P . .
H64A H 0.541831 0.593776 0.396749 0.141 Uiso 0.5 1 calc R U P . .
H64B H 0.568381 0.543978 0.401580 0.141 Uiso 0.5 1 calc R U P . .
H64C H 0.581907 0.595384 0.421266 0.141 Uiso 0.5 1 calc R U P . .
C65 C 0.4787(5) 0.8287(7) 0.5710(4) 0.096(4) Uani 1 1 d . U . . .
C66 C 0.4961(5) 0.8730(6) 0.5865(4) 0.111(5) Uani 1 1 d . U . . .
H66A H 0.486081 0.877950 0.611798 0.167 Uiso 1 1 calc R U . . .
H66B H 0.488931 0.902127 0.571093 0.167 Uiso 1 1 calc R U . . .
H66C H 0.525259 0.869286 0.587189 0.167 Uiso 1 1 calc R U . . .
C67 C 0.4310(4) 0.6113(6) 0.5841(3) 0.074(3) Uani 1 1 d . U . . .
C68 C 0.4212(4) 0.5642(6) 0.5616(4) 0.090(4) Uani 1 1 d . U . . .
H68A H 0.440835 0.537811 0.567260 0.136 Uiso 1 1 calc R U . . .
H68B H 0.422263 0.572259 0.534953 0.136 Uiso 1 1 calc R U . . .
H68C H 0.394378 0.552343 0.567910 0.136 Uiso 1 1 calc R U . . .
C69 C 0.5385(5) 0.6834(7) 0.6120(4) 0.093(4) Uani 1 1 d . U . . .
C70 C 0.5584(4) 0.7283(7) 0.5946(5) 0.120(5) Uani 1 1 d . U . . .
H70A H 0.545315 0.736083 0.570806 0.181 Uiso 1 1 calc R U . . .
H70B H 0.586726 0.720755 0.590267 0.181 Uiso 1 1 calc R U . . .
H70C H 0.556214 0.757375 0.611273 0.181 Uiso 1 1 calc R U . . .
C71 C 0.3911(4) 0.7167(5) 0.6408(3) 0.075(3) Uani 1 1 d . U . . .
C72 C 0.3769(4) 0.7352(5) 0.6793(3) 0.080(4) Uani 1 1 d . U . . .
H72A H 0.395875 0.724180 0.698473 0.120 Uiso 1 1 calc R U . . .
H72B H 0.350405 0.721072 0.684518 0.120 Uiso 1 1 calc R U . . .
H72C H 0.375288 0.772100 0.679265 0.120 Uiso 1 1 calc R U . . .
C74 C 0.5806(3) 0.7323(6) 0.7106(3) 0.128(4) Uani 1 1 d G U . . .
H74 H 0.557972 0.735802 0.726275 0.153 Uiso 1 1 calc R U . . .
C73 C 0.5932(3) 0.6847(5) 0.6997(4) 0.125(4) Uani 1 1 d G U . . .
C78 C 0.6263(4) 0.6796(5) 0.6767(4) 0.139(4) Uani 1 1 d G U . . .
C77 C 0.6468(3) 0.7221(6) 0.6646(3) 0.148(5) Uani 1 1 d G U . . .
H77 H 0.669399 0.718627 0.648946 0.177 Uiso 1 1 calc R U . . .
C76 C 0.6341(4) 0.7698(5) 0.6756(4) 0.152(5) Uani 1 1 d G U . . .
C75 C 0.6010(4) 0.7749(4) 0.6985(4) 0.141(5) Uani 1 1 d G U . . .
H75 H 0.592407 0.807443 0.705991 0.169 Uiso 1 1 calc R U . . .
C79 C 0.6438(6) 0.6315(11) 0.6694(7) 0.154(5) Uani 1 1 d . U . . .
C80 C 0.6906(6) 0.6214(10) 0.6703(7) 0.193(8) Uani 1 1 d . U . . .
H80A H 0.698161 0.606825 0.694380 0.289 Uiso 1 1 calc R U . . .
H80B H 0.704952 0.653224 0.666654 0.289 Uiso 1 1 calc R U . . .
H80C H 0.697638 0.597829 0.650342 0.289 Uiso 1 1 calc R U . . .
C81 C 0.6390(7) 0.5360(10) 0.6572(5) 0.172(7) Uani 1 1 d . U . . .
H81A H 0.668356 0.538203 0.660431 0.207 Uiso 1 1 calc R U . . .
H81B H 0.628291 0.513279 0.676588 0.207 Uiso 1 1 calc R U . . .
C82 C 0.6296(7) 0.5166(11) 0.6212(6) 0.191(7) Uani 1 1 d . U . . .
H82A H 0.648450 0.489354 0.614321 0.229 Uiso 1 1 calc R U . . .
H82B H 0.631069 0.543554 0.602181 0.229 Uiso 1 1 calc R U . . .
C85 C 0.5792(8) 0.4925(11) 0.6249(7) 0.195(8) Uani 1 1 d . U . . .
H85A H 0.573654 0.469654 0.603700 0.234 Uiso 1 1 calc R U . . .
H85B H 0.576738 0.472702 0.648124 0.234 Uiso 1 1 calc R U . . .
C86 C 0.5350(7) 0.5502(10) 0.5913(6) 0.078(7) Uani 0.5 1 d . . P . .
H86A H 0.510895 0.569988 0.596163 0.117 Uiso 0.5 1 calc R U P . .
H86B H 0.528359 0.521762 0.574978 0.117 Uiso 0.5 1 calc R U P . .
H86C H 0.555074 0.571512 0.579238 0.117 Uiso 0.5 1 calc R U P . .
C87 C 0.5076(7) 0.5014(9) 0.6356(6) 0.073(7) Uani 0.5 1 d . . P . .
H87A H 0.507323 0.493554 0.662288 0.109 Uiso 0.5 1 calc DR U P . .
H87B H 0.505829 0.470108 0.621269 0.109 Uiso 0.5 1 calc R U P . .
H87C H 0.484674 0.523031 0.629534 0.109 Uiso 0.5 1 calc R U P . .
C89 C 0.5511(4) 0.5392(7) 0.7371(4) 0.093(4) Uani 1 1 d . U . . .
C90 C 0.5585(5) 0.4927(6) 0.7624(5) 0.115(5) Uani 1 1 d . U . . .
H90A H 0.544295 0.497117 0.785939 0.172 Uiso 1 1 calc R U . . .
H90B H 0.587262 0.489333 0.767348 0.172 Uiso 1 1 calc R U . . .
H90C H 0.548741 0.462292 0.749827 0.172 Uiso 1 1 calc R U . . .
C91 C 0.4798(4) 0.7399(6) 0.7093(3) 0.071(3) Uani 1 1 d . U . . .
C92 C 0.4824(4) 0.7877(5) 0.6859(3) 0.079(3) Uani 1 1 d . U . . .
H92A H 0.510122 0.793193 0.678301 0.118 Uiso 1 1 calc R U . . .
H92B H 0.473249 0.816574 0.700696 0.118 Uiso 1 1 calc R U . . .
H92C H 0.465344 0.784206 0.663803 0.118 Uiso 1 1 calc R U . . .
C93 C 0.5466(4) 0.6802(5) 0.7999(3) 0.072(3) Uani 1 1 d . U . . .
C94 C 0.5803(4) 0.6473(5) 0.7949(3) 0.079(3) Uani 1 1 d . U . . .
H94A H 0.578101 0.618576 0.811976 0.118 Uiso 1 1 calc R U . . .
H94B H 0.605051 0.665757 0.800182 0.118 Uiso 1 1 calc R U . . .
H94C H 0.580677 0.634982 0.769197 0.118 Uiso 1 1 calc R U . . .
C95 C 0.4210(4) 0.6217(4) 0.7222(3) 0.065(3) Uani 1 1 d . U . . .
C96 C 0.3825(4) 0.6063(5) 0.7376(3) 0.074(3) Uani 1 1 d . U . . .
H96A H 0.360799 0.621373 0.722992 0.110 Uiso 1 1 calc R U . . .
H96B H 0.380665 0.617600 0.763507 0.110 Uiso 1 1 calc R U . . .
H96C H 0.380306 0.569447 0.736676 0.110 Uiso 1 1 calc R U . . .
C97 C 0.5153(4) 0.6658(5) 0.8924(4) 0.082(3) Uani 1 1 d . U . . .
C98 C 0.5063(5) 0.6148(5) 0.8902(3) 0.086(3) Uani 1 1 d . U . . .
H98 H 0.479054 0.604602 0.889930 0.103 Uiso 1 1 calc R U . . .
C99 C 0.5369(5) 0.5773(6) 0.8883(4) 0.093(3) Uani 1 1 d . U . . .
H99 H 0.529747 0.543232 0.883347 0.112 Uiso 1 1 calc R U . . .
C100 C 0.5754(5) 0.5893(6) 0.8933(4) 0.091(3) Uani 1 1 d . U . . .
C101 C 0.5861(4) 0.6404(5) 0.9009(4) 0.087(3) Uani 1 1 d . U . . .
H101 H 0.613305 0.649223 0.905203 0.105 Uiso 1 1 calc R U . . .
C102 C 0.5559(4) 0.6775(5) 0.9020(3) 0.079(3) Uani 1 1 d . U . . .
C103 C 0.5685(4) 0.7298(6) 0.9096(4) 0.086(3) Uani 1 1 d . U . . .
C104 C 0.5987(4) 0.7295(6) 0.9419(4) 0.104(5) Uani 1 1 d . U . . .
H10A H 0.625534 0.736167 0.932224 0.157 Uiso 1 1 calc R U . . .
H10B H 0.598279 0.696527 0.954109 0.157 Uiso 1 1 calc R U . . .
H10C H 0.591495 0.755734 0.959858 0.157 Uiso 1 1 calc R U . . .
C105 C 0.5624(4) 0.8178(5) 0.9046(4) 0.086(3) Uani 1 1 d . U . . .
H10D H 0.582108 0.816041 0.925228 0.103 Uiso 1 1 calc R U . . .
H10E H 0.538038 0.834504 0.914129 0.103 Uiso 1 1 calc R U . . .
C106 C 0.5810(4) 0.8515(5) 0.8708(4) 0.082(3) Uani 1 1 d . U . . .
C107 C 0.5936(5) 0.8998(6) 0.8882(5) 0.112(5) Uani 1 1 d . U . . .
H10F H 0.613707 0.916203 0.872608 0.167 Uiso 1 1 calc R U . . .
H10G H 0.605011 0.893101 0.912907 0.167 Uiso 1 1 calc R U . . .
H10H H 0.570308 0.922026 0.890718 0.167 Uiso 1 1 calc R U . . .
C108 C 0.6196(4) 0.8237(6) 0.8571(4) 0.107(5) Uani 1 1 d . U . . .
H10I H 0.613203 0.788401 0.851671 0.161 Uiso 1 1 calc DR U . . .
H10J H 0.640177 0.825183 0.876624 0.161 Uiso 1 1 calc R U . . .
H10K H 0.629578 0.840095 0.834563 0.161 Uiso 1 1 calc DR U . . .
C109 C 0.5494(4) 0.8622(5) 0.8445(4) 0.078(3) Uani 1 1 d . U . . .
H10L H 0.559924 0.887976 0.827270 0.094 Uiso 1 1 calc R U . . .
H10M H 0.527736 0.878582 0.858806 0.094 Uiso 1 1 calc R U . . .
C110 C 0.4942(4) 0.8473(4) 0.8030(3) 0.071(3) Uani 1 1 d . . . . .
H11D H 0.484070 0.825770 0.782918 0.106 Uiso 1 1 calc DR U . . .
H11E H 0.502084 0.880060 0.792822 0.106 Uiso 1 1 calc R U . . .
H11F H 0.473291 0.852088 0.821669 0.106 Uiso 1 1 calc R U . . .
C111 C 0.5536(4) 0.8085(5) 0.7889(3) 0.087(4) Uani 1 1 d . . . . .
H11G H 0.581767 0.805849 0.796440 0.130 Uiso 1 1 calc DR U . . .
H11H H 0.550870 0.834081 0.769411 0.130 Uiso 1 1 calc DR U . . .
H11I H 0.544412 0.775853 0.779370 0.130 Uiso 1 1 calc R U . . .
C113 C 0.4385(4) 0.8018(5) 0.8941(3) 0.064(3) Uani 1 1 d . U . . .
C114 C 0.4175(4) 0.8431(5) 0.9153(4) 0.081(4) Uani 1 1 d . U . . .
H11J H 0.391804 0.850555 0.903169 0.121 Uiso 1 1 calc R U . . .
H11K H 0.434160 0.873439 0.915428 0.121 Uiso 1 1 calc R U . . .
H11L H 0.412770 0.832040 0.940897 0.121 Uiso 1 1 calc R U . . .
C115 C 0.4323(4) 0.5979(5) 0.8253(3) 0.065(3) Uani 1 1 d . U . . .
C116 C 0.4595(4) 0.5557(5) 0.8098(3) 0.077(3) Uani 1 1 d . U . . .
H11M H 0.448099 0.522699 0.816033 0.115 Uiso 1 1 calc R U . . .
H11N H 0.486258 0.558569 0.820930 0.115 Uiso 1 1 calc R U . . .
H11O H 0.461444 0.558958 0.782732 0.115 Uiso 1 1 calc R U . . .
C117 C 0.4059(3) 0.6448(5) 0.9335(3) 0.063(3) Uani 1 1 d . U . . .
C118 C 0.4258(4) 0.6837(5) 0.9568(4) 0.087(4) Uani 1 1 d . U . . .
H11P H 0.454609 0.683414 0.952084 0.130 Uiso 1 1 calc R U . . .
H11Q H 0.420949 0.676440 0.983183 0.130 Uiso 1 1 calc R U . . .
H11R H 0.414867 0.717014 0.950684 0.130 Uiso 1 1 calc R U . . .
C119 C 0.3702(4) 0.7071(5) 0.8017(3) 0.066(3) Uani 1 1 d . U . . .
C120 C 0.3291(4) 0.7178(5) 0.7882(4) 0.083(4) Uani 1 1 d . U . . .
H12D H 0.310310 0.715617 0.808983 0.125 Uiso 1 1 calc R U . . .
H12E H 0.321612 0.693128 0.769067 0.125 Uiso 1 1 calc R U . . .
H12F H 0.328103 0.751806 0.777506 0.125 Uiso 1 1 calc R U . . .
C126 C 0.3370(3) 0.6183(3) 1.0176(3) 0.100(3) Uani 1 1 d G U . . .
C121 C 0.3132(3) 0.6289(3) 0.9867(2) 0.090(3) Uani 1 1 d G U . . .
C122 C 0.2994(3) 0.6776(4) 0.9808(2) 0.098(3) Uani 1 1 d G U . . .
H122 H 0.283088 0.684877 0.959683 0.117 Uiso 1 1 calc R U . . .
C123 C 0.3093(3) 0.7158(3) 1.0056(3) 0.110(4) Uani 1 1 d G U . . .
H123 H 0.299885 0.749125 1.001558 0.132 Uiso 1 1 calc R U . . .
C124 C 0.3332(4) 0.7052(3) 1.0365(3) 0.117(4) Uani 1 1 d G U . . .
C125 C 0.3470(3) 0.6564(4) 1.0424(2) 0.114(4) Uani 1 1 d G U . . .
H125 H 0.363284 0.649193 1.063503 0.136 Uiso 1 1 calc R U . . .
C127 C 0.3514(5) 0.5660(6) 1.0257(4) 0.094(3) Uani 1 1 d . U . . .
C128 C 0.3568(6) 0.5557(6) 1.0661(4) 0.112(5) Uani 1 1 d . U . . .
H12G H 0.346047 0.522351 1.071982 0.169 Uiso 1 1 calc R U . . .
H12H H 0.342688 0.581406 1.080526 0.169 Uiso 1 1 calc R U . . .
H12I H 0.385411 0.556692 1.072281 0.169 Uiso 1 1 calc R U . . .
C129 C 0.3746(4) 0.4854(4) 1.0102(4) 0.073(3) Uani 1 1 d . U . . .
H12J H 0.356829 0.460211 0.998245 0.088 Uiso 1 1 calc R U . . .
H12K H 0.372337 0.481004 1.037511 0.088 Uiso 1 1 calc R U . . .
C130 C 0.4183(4) 0.4747(5) 0.9986(4) 0.080(3) Uani 1 1 d D U . . .
C131 C 0.4413(5) 0.5105(6) 1.0244(5) 0.122(5) Uani 1 1 d D U . . .
H13C H 0.438879 0.498855 1.050141 0.183 Uiso 1 1 calc R U . . .
H13D H 0.430141 0.544557 1.022187 0.183 Uiso 1 1 calc R U . . .
H13E H 0.469564 0.511021 1.017294 0.183 Uiso 1 1 calc R U . . .
C132 C 0.4318(4) 0.4229(5) 1.0077(4) 0.085(4) Uani 1 1 d D U . . .
H13F H 0.424664 0.414942 1.033434 0.128 Uiso 1 1 calc R U . . .
H13G H 0.460898 0.420718 1.004802 0.128 Uiso 1 1 calc R U . . .
H13H H 0.418812 0.398838 0.990834 0.128 Uiso 1 1 calc R U . . .
C133 C 0.4303(5) 0.4989(7) 0.9627(5) 0.077(3) Uani 0.684(13) 1 d D U P A 1
H13I H 0.455650 0.483019 0.954731 0.092 Uiso 0.684(13) 1 calc R U P A 1
H13J H 0.436204 0.534720 0.967971 0.092 Uiso 0.684(13) 1 calc R U P A 1
C134 C 0.3886(6) 0.4454(7) 0.9232(6) 0.083(4) Uani 0.684(13) 1 d D U P A 1
C135 C 0.4210(8) 0.5208(8) 0.8965(6) 0.093(5) Uani 0.684(13) 1 d D U P A 1
C137 C 0.2768(4) 0.4905(5) 0.9313(3) 0.075(3) Uani 1 1 d . U . . .
C138 C 0.2532(5) 0.4450(6) 0.9351(4) 0.107(5) Uani 1 1 d . U . . .
H13K H 0.224765 0.453822 0.936716 0.160 Uiso 1 1 calc R U . . .
H13L H 0.261324 0.427102 0.957805 0.160 Uiso 1 1 calc R U . . .
H13M H 0.257482 0.423206 0.913488 0.160 Uiso 1 1 calc R U . . .
C139 C 0.2985(4) 0.7077(5) 0.8871(3) 0.065(3) Uani 1 1 d . U . . .
C140 C 0.3217(4) 0.7536(5) 0.8948(4) 0.081(4) Uani 1 1 d . U . . .
H14D H 0.324737 0.757883 0.921770 0.121 Uiso 1 1 calc R U . . .
H14E H 0.307623 0.782898 0.884423 0.121 Uiso 1 1 calc R U . . .
H14F H 0.348117 0.750755 0.883369 0.121 Uiso 1 1 calc R U . . .
C141 C 0.2053(4) 0.6346(5) 0.9427(3) 0.070(3) Uani 1 1 d . U . . .
C142 C 0.2092(5) 0.5950(6) 0.9701(4) 0.105(5) Uani 1 1 d . U . . .
H14G H 0.198606 0.563476 0.959806 0.157 Uiso 1 1 calc R U . . .
H14H H 0.194055 0.604157 0.992400 0.157 Uiso 1 1 calc R U . . .
H14I H 0.237440 0.590595 0.976645 0.157 Uiso 1 1 calc R U . . .
C143 C 0.2826(4) 0.6000(4) 0.8227(3) 0.060(3) Uani 1 1 d . U . . .
C144 C 0.2622(4) 0.5807(5) 0.7880(3) 0.080(4) Uani 1 1 d . U . . .
H14J H 0.257613 0.544313 0.790439 0.121 Uiso 1 1 calc R U . . .
H14K H 0.279295 0.587084 0.766458 0.121 Uiso 1 1 calc R U . . .
H14L H 0.236558 0.597948 0.784666 0.121 Uiso 1 1 calc R U . . .
C145 C 0.0961(4) 0.6340(6) 0.9162(4) 0.081(3) Uani 1 1 d . U . . .
C146 C 0.0900(5) 0.5888(6) 0.8993(4) 0.097(3) Uani 1 1 d . U . . .
H146 H 0.095845 0.586073 0.873506 0.117 Uiso 1 1 calc R U . . .
C147 C 0.0757(5) 0.5465(7) 0.9175(4) 0.106(4) Uani 1 1 d . U . . .
H147 H 0.069627 0.517332 0.903231 0.127 Uiso 1 1 calc R U . . .
C148 C 0.0701(6) 0.5451(7) 0.9552(5) 0.117(4) Uani 1 1 d . U . . .
C149 C 0.0776(5) 0.5907(5) 0.9712(4) 0.102(3) Uani 1 1 d . U . . .
H149 H 0.075799 0.590952 0.997610 0.123 Uiso 1 1 calc DR U . . .
C150 C 0.0879(4) 0.6399(6) 0.9544(4) 0.085(3) Uani 1 1 d . U . . .
C151 C 0.0883(4) 0.6860(6) 0.9754(4) 0.086(3) Uani 1 1 d . U . . .
C152 C 0.0627(5) 0.6929(4) 1.0115(4) 0.110(5) Uani 1 1 d . U . . .
H15D H 0.079466 0.706918 1.031334 0.165 Uiso 1 1 calc DR U . . .
H15E H 0.052115 0.660097 1.019314 0.165 Uiso 1 1 calc DR U . . .
H15F H 0.040405 0.715886 1.006271 0.165 Uiso 1 1 calc DR U . . .
C153 C 0.1065(5) 0.7755(4) 0.9806(4) 0.119(4) Uani 1 1 d D U . . .
H15G H 0.083786 0.776028 0.998236 0.142 Uiso 1 1 calc DR U . . .
H15H H 0.100574 0.800165 0.960672 0.142 Uiso 1 1 calc R U . . .
C154 C 0.1438(6) 0.7918(8) 1.0009(5) 0.129(4) Uani 1 1 d . U . . .
C155 C 0.1313(6) 0.8396(7) 1.0222(5) 0.137(6) Uani 1 1 d . U . . .
H15I H 0.108342 0.855272 1.009662 0.205 Uiso 1 1 calc R U . . .
H15J H 0.153669 0.863434 1.022878 0.205 Uiso 1 1 calc R U . . .
H15K H 0.123832 0.830538 1.047712 0.205 Uiso 1 1 calc R U . . .
C156 C 0.1583(7) 0.7536(9) 1.0275(6) 0.157(7) Uani 1 1 d . U . . .
H15L H 0.136839 0.745108 1.044938 0.236 Uiso 1 1 calc R U . . .
H15M H 0.181274 0.766963 1.041312 0.236 Uiso 1 1 calc R U . . .
H15N H 0.166326 0.723181 1.013941 0.236 Uiso 1 1 calc R U . . .
C157 C 0.1692(6) 0.8140(7) 0.9673(5) 0.127(5) Uani 1 1 d . U . . .
H15O H 0.151035 0.835910 0.952648 0.152 Uiso 1 1 calc R U . . .
H15P H 0.189941 0.836149 0.978265 0.152 Uiso 1 1 calc R U . . .
C158 C 0.2003(6) 0.8147(7) 0.9116(6) 0.148(7) Uani 1 1 d . U . . .
H15Q H 0.220048 0.797016 0.896346 0.222 Uiso 1 1 calc DR U . . .
H15R H 0.212105 0.845797 0.921453 0.222 Uiso 1 1 calc R U . . .
H15S H 0.176848 0.823023 0.896291 0.222 Uiso 1 1 calc R U . . .
C159 C 0.2239(5) 0.7622(7) 0.9547(6) 0.142(8) Uani 1 1 d . . . . .
H15T H 0.220223 0.747156 0.979349 0.213 Uiso 1 1 calc R U . . .
H15U H 0.244035 0.788927 0.956175 0.213 Uiso 1 1 calc R U . . .
H15V H 0.232747 0.736206 0.937187 0.213 Uiso 1 1 calc R U . . .
C161 C 0.1038(4) 0.7810(5) 0.8593(4) 0.077(3) Uani 1 1 d . U . . .
C162 C 0.0866(5) 0.8301(5) 0.8432(4) 0.097(4) Uani 1 1 d . U . . .
H16D H 0.059946 0.836115 0.853500 0.145 Uiso 1 1 calc R U . . .
H16E H 0.084671 0.827299 0.816034 0.145 Uiso 1 1 calc R U . . .
H16F H 0.104268 0.858278 0.849710 0.145 Uiso 1 1 calc R U . . .
C163 C 0.1681(3) 0.5735(5) 0.8373(3) 0.062(3) Uani 1 1 d . U . . .
C164 C 0.1828(4) 0.5268(5) 0.8568(3) 0.077(3) Uani 1 1 d . U . . .
H16G H 0.205501 0.535431 0.872995 0.116 Uiso 1 1 calc R U . . .
H16H H 0.191356 0.501875 0.838338 0.116 Uiso 1 1 calc R U . . .
H16I H 0.161197 0.512598 0.871873 0.116 Uiso 1 1 calc R U . . .
C165 C 0.0527(4) 0.6337(5) 0.8117(3) 0.063(3) Uani 1 1 d . U . . .
C166 C 0.0309(4) 0.6663(5) 0.8370(4) 0.082(4) Uani 1 1 d . U . . .
H16J H 0.030881 0.651362 0.861903 0.123 Uiso 1 1 calc R U . . .
H16K H 0.003230 0.669983 0.828121 0.123 Uiso 1 1 calc R U . . .
H16L H 0.043719 0.699455 0.837869 0.123 Uiso 1 1 calc R U . . .
C167 C 0.1970(4) 0.6868(4) 0.7848(3) 0.064(3) Uani 1 1 d . U . . .
C168 C 0.2106(4) 0.7075(5) 0.7489(3) 0.074(3) Uani 1 1 d . U . . .
H16M H 0.187907 0.708944 0.731489 0.111 Uiso 1 1 calc R U . . .
H16N H 0.231467 0.685727 0.738593 0.111 Uiso 1 1 calc R U . . .
H16O H 0.221277 0.741475 0.752692 0.111 Uiso 1 1 calc R U . . .
C174 C -0.0367(4) 0.6260(4) 0.7414(4) 0.139(4) Uani 1 1 d DG U . . .
C169 C -0.0017(3) 0.6364(4) 0.7221(4) 0.119(4) Uani 1 1 d G U . . .
C170 C 0.0072(3) 0.6858(4) 0.7121(4) 0.121(4) Uani 1 1 d G U . . .
H170 H 0.031102 0.692897 0.698831 0.145 Uiso 1 1 calc R U . . .
C171 C -0.0187(4) 0.7246(3) 0.7214(4) 0.153(5) Uani 1 1 d G U . . .
H171 H -0.012612 0.758330 0.714570 0.184 Uiso 1 1 calc R U . . .
C172 C -0.0537(4) 0.7142(4) 0.7408(5) 0.166(5) Uani 1 1 d G U . . .
C173 C -0.0626(3) 0.6648(5) 0.7508(4) 0.154(5) Uani 1 1 d G U . . .
H173 H -0.086510 0.657691 0.764007 0.185 Uiso 1 1 calc R U . . .
C175 C -0.0491(5) 0.5756(5) 0.7541(7) 0.147(5) Uani 1 1 d D U . . .
C176 C -0.0911(6) 0.5664(14) 0.7664(12) 0.141(9) Uani 0.5 1 d D U P . .
C177 C -0.0368(5) 0.4872(6) 0.7642(5) 0.107(4) Uani 1 1 d . U . . .
H17A H -0.025742 0.465087 0.744624 0.128 Uiso 1 1 calc R U . . .
H17B H -0.066356 0.486748 0.761875 0.128 Uiso 1 1 calc R U . . .
C178 C -0.0245(4) 0.4665(6) 0.8032(4) 0.104(3) Uani 1 1 d D U . . .
C179 C -0.0441(5) 0.4946(7) 0.8333(5) 0.160(7) Uani 1 1 d D U . . .
H17C H -0.050248 0.471524 0.853798 0.240 Uiso 1 1 calc R U . . .
H17D H -0.068983 0.509580 0.823871 0.240 Uiso 1 1 calc R U . . .
H17E H -0.026270 0.521291 0.842231 0.240 Uiso 1 1 calc R U . . .
C180 C -0.0417(5) 0.4135(6) 0.8044(5) 0.118(5) Uani 1 1 d D U . . .
H18D H -0.070265 0.414632 0.798106 0.178 Uiso 1 1 calc R U . . .
H18E H -0.038332 0.399538 0.829506 0.178 Uiso 1 1 calc R U . . .
H18F H -0.027708 0.392108 0.786476 0.178 Uiso 1 1 calc R U . . .
C181 C 0.0180(4) 0.4448(7) 0.7974(7) 0.102(3) Uani 0.642(14) 1 d D U P B 1
H18G H 0.025133 0.423347 0.819002 0.122 Uiso 0.642(14) 1 calc R U P B 1
H18H H 0.017917 0.423203 0.774940 0.122 Uiso 0.642(14) 1 calc R U P B 1
C182 C 0.0649(8) 0.5052(9) 0.8266(6) 0.092(5) Uani 0.642(14) 1 d D U P B 1
C183 C 0.0841(6) 0.4599(10) 0.7768(7) 0.119(5) Uani 0.642(14) 1 d D U P B 1
C185 C 0.0540(5) 0.5012(5) 0.6788(4) 0.083(4) Uani 1 1 d . U . . .
C186 C 0.0491(5) 0.4599(5) 0.6514(4) 0.103(5) Uani 1 1 d . U . . .
H18I H 0.022635 0.462270 0.639744 0.155 Uiso 1 1 calc R U . . .
H18J H 0.051644 0.427338 0.664171 0.155 Uiso 1 1 calc R U . . .
H18K H 0.069803 0.462635 0.632328 0.155 Uiso 1 1 calc R U . . .
C187 C 0.1085(3) 0.7093(4) 0.7177(3) 0.055(3) Uani 1 1 d . U . . .
C188 C 0.1017(4) 0.7524(5) 0.7426(3) 0.078(3) Uani 1 1 d . U . . .
H18L H 0.075512 0.748923 0.754492 0.117 Uiso 1 1 calc R U . . .
H18M H 0.102415 0.783732 0.728216 0.117 Uiso 1 1 calc R U . . .
H18N H 0.122652 0.753235 0.761807 0.117 Uiso 1 1 calc R U . . .
C189 C 0.0501(3) 0.6470(5) 0.6205(3) 0.064(3) Uani 1 1 d . U . . .
C190 C 0.0181(5) 0.6047(6) 0.6210(4) 0.104(5) Uani 1 1 d . U . . .
H19A H -0.005973 0.616326 0.607883 0.156 Uiso 1 1 calc R U . . .
H19B H 0.011428 0.596475 0.646778 0.156 Uiso 1 1 calc R U . . .
H19C H 0.028678 0.574700 0.608547 0.156 Uiso 1 1 calc R U . . .
C191 C 0.1731(4) 0.5995(4) 0.6983(4) 0.070(3) Uani 1 1 d . U . . .
C192 C 0.2127(4) 0.5867(5) 0.6815(3) 0.078(3) Uani 1 1 d . U . . .
H19D H 0.234221 0.596478 0.698621 0.116 Uiso 1 1 calc R U . . .
H19E H 0.215780 0.604868 0.657907 0.116 Uiso 1 1 calc R U . . .
H19F H 0.214050 0.550314 0.676848 0.116 Uiso 1 1 calc R U . . .

loop_
_atom_site_aniso_label
_atom_site_aniso_U_11
_atom_site_aniso_U_22
_atom_site_aniso_U_33
_atom_site_aniso_U_23
_atom_site_aniso_U_13
_atom_site_aniso_U_12
Ni1 0.0652(9) 0.0675(10) 0.0564(8) 0.0052(7) -0.0088(7) 0.0049(7)
Ni2 0.0621(9) 0.0677(10) 0.0502(8) -0.0009(7) -0.0056(7) 0.0058(7)
Ni3 0.0616(9) 0.0742(10) 0.0464(7) -0.0030(7) -0.0016(6) 0.0061(7)
Ni4 0.0875(12) 0.0956(13) 0.0600(9) -0.0206(9) -0.0021(8) 0.0094(10)
Ni5 0.0682(9) 0.0883(11) 0.0445(8) -0.0004(7) 0.0004(7) 0.0069(8)
Ni6 0.0610(9) 0.0872(11) 0.0453(8) 0.0046(7) 0.0025(7) 0.0048(8)
Ni7 0.0729(10) 0.1148(14) 0.0552(9) 0.0150(9) 0.0078(8) -0.0070(10)
Ni8 0.0641(9) 0.1058(13) 0.0455(8) 0.0032(8) 0.0066(7) -0.0008(9)
Ni9 0.0620(9) 0.0965(12) 0.0441(8) -0.0021(7) 0.0005(7) 0.0098(8)
Ni10 0.0843(12) 0.1500(18) 0.0564(10) -0.0081(10) 0.0051(9) 0.0446(12)
Ni11 0.0633(9) 0.1018(13) 0.0458(8) -0.0063(8) 0.0014(7) 0.0124(8)
Ni12 0.0571(8) 0.0842(11) 0.0407(7) -0.0006(7) 0.0003(6) 0.0037(7)
Ni13 0.0608(8) 0.0743(10) 0.0481(8) 0.0014(7) -0.0040(7) -0.0014(7)
Ni14 0.0592(8) 0.0784(10) 0.0427(7) -0.0005(7) -0.0038(6) -0.0005(7)
Ni15 0.0583(8) 0.0721(10) 0.0458(7) -0.0030(7) -0.0024(6) 0.0031(7)
Ni16 0.0666(9) 0.0698(10) 0.0512(8) 0.0039(7) -0.0072(7) 0.0021(8)
Ni17 0.0590(8) 0.0768(10) 0.0450(7) 0.0002(7) -0.0024(6) 0.0028(7)
Ni18 0.0581(8) 0.0695(10) 0.0460(7) -0.0009(6) 0.0008(6) 0.0047(7)
Ni19 0.0697(9) 0.0792(11) 0.0477(8) -0.0027(7) 0.0084(7) 0.0071(8)
Ni20 0.0602(8) 0.0705(10) 0.0487(8) -0.0016(7) 0.0011(7) 0.0043(7)
Ni21 0.0630(9) 0.0648(9) 0.0462(7) -0.0006(6) -0.0016(6) 0.0059(7)
Ni22 0.0665(9) 0.0725(10) 0.0592(9) 0.0025(7) -0.0020(7) -0.0048(8)
Ni23 0.0627(9) 0.0656(10) 0.0520(8) 0.0042(7) -0.0055(7) 0.0008(7)
Ni24 0.0605(8) 0.0646(9) 0.0481(7) 0.0009(6) -0.0039(6) 0.0043(7)
O1 0.071(5) 0.086(6) 0.051(4) 0.004(4) -0.007(4) 0.016(4)
O2 0.060(5) 0.065(5) 0.080(5) 0.010(4) -0.009(4) 0.003(4)
O3 0.062(5) 0.067(5) 0.075(5) 0.009(4) 0.000(4) 0.000(4)
O4 0.072(5) 0.076(6) 0.054(4) -0.008(4) -0.004(4) -0.004(4)
O5 0.063(5) 0.069(5) 0.066(5) 0.009(4) 0.015(4) 0.009(4)
O6 0.065(4) 0.062(5) 0.046(4) 0.000(3) -0.003(3) 0.002(4)
O7 0.059(5) 0.089(6) 0.054(5) -0.010(4) -0.002(4) 0.013(4)
O8 0.051(4) 0.068(5) 0.051(4) -0.007(3) -0.001(3) 0.005(4)
O9 0.084(6) 0.093(7) 0.072(5) -0.025(5) -0.027(5) 0.016(5)
O10 0.070(5) 0.103(7) 0.041(4) 0.002(4) -0.004(4) -0.004(5)
O11 0.075(5) 0.119(7) 0.043(4) -0.005(4) 0.001(4) 0.018(5)
O12 0.086(6) 0.110(8) 0.079(6) -0.024(5) -0.004(5) 0.015(6)
O13 0.100(7) 0.081(6) 0.064(5) -0.015(5) 0.007(5) 0.025(5)
O14 0.061(5) 0.071(5) 0.048(4) 0.010(4) 0.005(3) 0.009(4)
O15 0.064(5) 0.071(6) 0.077(5) 0.001(4) 0.007(4) 0.007(4)
O16 0.059(4) 0.078(5) 0.060(4) -0.004(4) 0.008(4) 0.000(4)
O17 0.070(5) 0.095(6) 0.040(4) 0.010(4) 0.012(4) 0.017(4)
O18 0.066(5) 0.088(6) 0.044(4) 0.011(4) 0.001(4) 0.001(4)
O19 0.102(7) 0.130(9) 0.048(5) 0.009(5) 0.003(5) -0.019(7)
O20 0.067(5) 0.102(6) 0.050(4) -0.005(4) -0.007(4) 0.005(5)
O21 0.072(5) 0.128(8) 0.048(4) 0.006(5) 0.000(4) 0.009(5)
O22 0.092(6) 0.114(8) 0.073(6) 0.017(5) 0.007(5) -0.025(6)
O23 0.096(7) 0.114(8) 0.074(6) 0.005(6) 0.002(5) -0.033(6)
O24 0.056(4) 0.100(7) 0.046(4) -0.004(4) 0.011(3) 0.012(4)
O25 0.079(6) 0.116(7) 0.051(5) 0.002(4) -0.002(4) 0.001(5)
O26 0.062(5) 0.091(6) 0.066(5) 0.013(4) 0.008(4) -0.017(4)
O27 0.066(5) 0.113(7) 0.044(4) 0.000(4) -0.001(4) 0.013(5)
O28 0.065(5) 0.093(6) 0.037(4) 0.001(4) 0.007(3) -0.001(4)
O29 0.067(6) 0.190(12) 0.082(7) 0.008(7) 0.019(5) 0.028(7)
O30 0.068(5) 0.102(6) 0.035(4) 0.009(4) 0.014(4) 0.016(4)
O31 0.057(5) 0.129(8) 0.068(5) -0.016(5) 0.005(4) 0.021(5)
O32 0.119(8) 0.149(10) 0.074(6) -0.001(6) 0.010(6) 0.062(7)
O33 0.082(6) 0.100(7) 0.050(4) -0.002(4) 0.005(4) 0.019(5)
O34 0.067(5) 0.104(7) 0.051(4) -0.012(4) 0.002(4) 0.023(5)
O35 0.083(5) 0.094(6) 0.041(4) 0.000(4) 0.006(4) 0.008(5)
O36 0.069(5) 0.107(7) 0.052(4) 0.000(4) -0.005(4) 0.020(5)
O37 0.065(5) 0.075(5) 0.047(4) 0.002(4) 0.000(4) 0.004(4)
O38 0.070(5) 0.075(5) 0.048(4) -0.006(4) 0.001(4) 0.013(4)
O39 0.069(5) 0.086(6) 0.054(5) 0.008(4) 0.007(4) 0.008(4)
O40 0.065(5) 0.094(6) 0.050(5) 0.006(4) 0.003(4) 0.005(4)
O41 0.054(4) 0.073(5) 0.058(4) 0.005(4) -0.007(4) 0.009(4)
O42 0.060(5) 0.078(6) 0.064(5) 0.000(4) -0.002(4) 0.006(4)
O43 0.079(5) 0.070(5) 0.049(4) -0.006(4) -0.001(4) 0.009(5)
O44 0.071(5) 0.077(6) 0.037(4) -0.002(4) -0.002(3) 0.002(4)
O45 0.049(4) 0.083(6) 0.054(4) -0.011(4) 0.004(4) 0.009(4)
O46 0.063(4) 0.065(5) 0.048(4) -0.003(3) 0.002(3) 0.005(4)
O47 0.061(4) 0.077(5) 0.041(4) 0.009(3) 0.003(3) -0.005(4)
O48 0.050(4) 0.069(5) 0.045(4) -0.002(3) 0.004(3) -0.002(3)
O49 0.075(5) 0.077(6) 0.048(4) 0.007(4) -0.012(4) -0.005(4)
O50 0.055(4) 0.085(6) 0.044(4) -0.006(4) -0.007(4) 0.001(4)
O51 0.089(6) 0.086(6) 0.043(4) -0.005(4) -0.003(4) 0.013(5)
O52 0.081(6) 0.066(5) 0.066(5) -0.002(4) -0.005(4) -0.002(4)
O53 0.076(5) 0.065(5) 0.064(5) 0.003(4) -0.006(4) 0.004(4)
O54 0.059(4) 0.076(5) 0.040(4) -0.005(4) 0.006(3) -0.002(4)
O55 0.070(5) 0.069(5) 0.062(5) -0.004(4) -0.014(4) -0.007(4)
O56 0.055(4) 0.072(5) 0.046(4) 0.001(3) -0.001(3) -0.005(4)
O57 0.048(4) 0.085(6) 0.046(4) 0.006(4) 0.008(3) 0.000(4)
O58 0.047(4) 0.060(5) 0.048(4) -0.007(3) 0.001(3) 0.007(3)
O59 0.069(5) 0.083(6) 0.048(4) 0.002(4) 0.003(4) -0.008(5)
O60 0.074(5) 0.074(5) 0.052(4) 0.001(4) -0.008(4) -0.016(4)
O61 0.074(5) 0.072(5) 0.048(4) 0.002(4) 0.013(4) -0.001(4)
O62 0.078(5) 0.077(5) 0.049(4) -0.003(4) 0.002(4) 0.018(4)
O63 0.078(5) 0.064(5) 0.061(5) -0.003(4) 0.002(4) 0.014(4)
O64 0.070(5) 0.053(5) 0.057(4) 0.000(4) 0.004(4) 0.003(4)
O65 0.069(5) 0.065(5) 0.062(5) 0.005(4) -0.012(4) 0.004(4)
O66 0.054(4) 0.068(5) 0.047(4) -0.009(3) 0.007(3) 0.016(4)
O67 0.067(5) 0.072(5) 0.047(4) -0.003(4) -0.004(4) 0.006(4)
O68 0.054(4) 0.062(5) 0.044(4) -0.006(3) 0.003(3) 0.003(4)
O69 0.063(5) 0.081(6) 0.062(5) 0.003(4) 0.003(4) -0.005(4)
O70 0.060(4) 0.079(5) 0.043(4) 0.003(4) 0.001(4) 0.003(4)
O71 0.062(5) 0.074(5) 0.076(5) 0.019(4) -0.002(4) -0.006(4)
O72 0.092(6) 0.069(6) 0.073(6) -0.004(4) 0.006(5) -0.023(5)
O73 0.081(5) 0.059(5) 0.060(5) -0.006(4) 0.002(4) 0.001(4)
O74 0.060(4) 0.072(6) 0.050(4) -0.001(4) -0.005(3) 0.007(4)
O75 0.069(5) 0.066(5) 0.047(4) 0.001(4) 0.001(4) 0.003(4)
O76 0.060(4) 0.070(5) 0.061(4) 0.000(4) -0.003(4) -0.002(4)
O77 0.063(5) 0.074(5) 0.059(4) 0.003(4) -0.007(4) 0.005(4)
O78 0.059(4) 0.064(5) 0.052(4) 0.008(3) -0.016(4) -0.001(4)
O79 0.060(5) 0.068(5) 0.066(5) 0.011(4) -0.015(4) 0.000(4)
O80 0.071(5) 0.067(5) 0.042(4) -0.001(3) 0.002(3) 0.006(4)
O81 0.117(9) 0.134(10) 0.122(9) 0.008(7) -0.032(7) -0.026(7)
O82 0.138(11) 0.130(11) 0.101(10) 0.035(8) -0.028(8) 0.019(9)
O83 0.172(18) 0.052(9) 0.034(8) -0.014(7) 0.037(10) 0.026(10)
O84 0.106(13) 0.131(14) 0.118(13) 0.030(11) 0.030(11) -0.026(11)
O85 0.179(12) 0.101(8) 0.138(10) 0.015(7) -0.038(9) 0.057(8)
O86 0.146(14) 0.097(12) 0.102(12) -0.054(10) -0.069(11) 0.005(11)
O87 0.150(18) 0.063(11) 0.093(13) 0.039(10) 0.022(12) -0.031(11)
O88 0.18(2) 0.077(14) 0.20(3) 0.021(15) 0.07(2) 0.075(16)
N1 0.060(6) 0.105(8) 0.056(6) 0.008(6) 0.001(5) 0.013(6)
N2 0.073(6) 0.044(6) 0.092(7) 0.007(5) 0.001(6) 0.006(5)
N3 0.084(8) 0.137(11) 0.080(8) -0.033(8) -0.012(6) 0.011(8)
N4 0.138(12) 0.087(9) 0.101(9) -0.030(7) -0.017(9) -0.025(8)
N5 0.081(7) 0.143(11) 0.051(6) 0.008(7) 0.009(5) -0.008(8)
N6 0.076(7) 0.114(10) 0.102(9) 0.021(8) -0.007(7) -0.015(7)
N7 0.133(13) 0.188(16) 0.099(10) 0.031(11) 0.034(9) 0.088(13)
N8 0.151(13) 0.127(11) 0.083(8) -0.044(8) -0.005(8) 0.063(10)
N9 0.067(6) 0.070(7) 0.060(6) 0.011(5) -0.012(5) -0.012(5)
N10 0.063(6) 0.076(7) 0.067(6) 0.021(5) 0.007(5) -0.009(5)
N11 0.067(6) 0.098(8) 0.046(5) -0.009(5) -0.003(5) 0.004(6)
N12 0.083(7) 0.062(6) 0.073(6) 0.005(5) -0.006(5) 0.008(5)
N13 0.092(8) 0.083(8) 0.059(6) -0.003(5) 0.010(6) 0.013(6)
N14 0.116(9) 0.071(7) 0.059(6) -0.017(5) 0.010(6) -0.003(7)
N15 0.079(7) 0.096(9) 0.077(7) 0.009(6) 0.006(6) -0.027(6)
N16 0.081(7) 0.075(7) 0.078(7) -0.002(6) 0.009(6) 0.007(6)
C1 0.063(5) 0.086(6) 0.054(5) -0.009(5) -0.012(5) -0.010(5)
C1A 0.078(6) 0.073(6) 0.080(6) 0.006(5) -0.008(5) -0.016(5)
C2 0.073(6) 0.084(6) 0.065(5) -0.007(5) -0.018(5) -0.001(5)
C2A 0.092(9) 0.073(8) 0.084(9) 0.014(8) -0.015(8) 0.000(8)
C3 0.091(6) 0.097(7) 0.067(6) -0.004(5) -0.008(5) -0.005(6)
C3A 0.110(10) 0.079(9) 0.090(10) -0.001(9) 0.006(9) 0.011(9)
C4 0.093(7) 0.095(7) 0.074(6) -0.007(6) -0.012(6) -0.012(6)
C4A 0.105(5) 0.102(5) 0.098(5) 0.008(4) 0.006(5) -0.012(5)
C5 0.078(6) 0.091(7) 0.072(6) 0.009(6) -0.023(5) -0.007(6)
C5A 0.101(8) 0.092(8) 0.083(8) -0.003(7) -0.005(7) -0.006(7)
C6 0.074(5) 0.088(6) 0.060(5) 0.000(5) -0.009(5) 0.002(5)
C6A 0.122(9) 0.117(9) 0.116(9) 0.009(8) -0.010(8) -0.002(8)
C7 0.067(6) 0.083(7) 0.057(6) 0.013(6) -0.006(5) 0.004(6)
C8 0.090(8) 0.098(9) 0.073(8) 0.008(7) -0.020(7) 0.009(7)
C9 0.084(8) 0.100(8) 0.072(7) 0.018(6) -0.016(6) 0.011(7)
C10 0.098(7) 0.106(7) 0.089(7) 0.022(6) -0.014(6) 0.010(6)
C11 0.087(9) 0.098(10) 0.115(10) 0.008(8) -0.029(8) 0.007(8)
C12 0.109(11) 0.108(11) 0.129(12) -0.013(10) -0.002(10) -0.006(9)
C13 0.105(9) 0.121(9) 0.098(8) 0.024(8) -0.003(7) 0.001(8)
C14 0.137(16) 0.145(17) 0.152(17) -0.080(14) 0.004(14) 0.009(13)
C15 0.181(19) 0.179(19) 0.067(10) 0.011(11) 0.044(11) 0.040(16)
C16 0.150(18) 0.123(16) 0.18(2) 0.020(14) -0.052(16) -0.015(13)
C17 0.078(8) 0.063(8) 0.065(7) 0.015(6) -0.008(6) -0.002(7)
C18 0.074(8) 0.116(11) 0.089(9) 0.014(8) 0.006(7) 0.000(8)
C19 0.087(9) 0.059(8) 0.053(6) -0.011(5) -0.013(6) 0.015(7)
C20 0.090(8) 0.070(8) 0.056(6) -0.010(6) 0.014(6) -0.007(7)
C21 0.063(7) 0.069(8) 0.062(7) 0.000(6) -0.015(6) -0.012(6)
C22 0.087(8) 0.118(10) 0.054(7) 0.005(7) -0.009(6) 0.006(8)
C23 0.072(7) 0.070(7) 0.047(6) -0.002(5) -0.018(6) 0.007(6)
C24 0.077(8) 0.125(10) 0.067(7) -0.027(7) -0.010(6) 0.006(8)
C27 0.198(10) 0.163(10) 0.080(7) 0.028(7) -0.031(7) -0.020(9)
C26 0.180(10) 0.150(9) 0.068(6) 0.023(7) -0.034(7) -0.008(9)
C25 0.164(9) 0.146(9) 0.049(6) 0.015(7) -0.022(6) 0.000(8)
C30 0.163(8) 0.148(8) 0.056(6) 0.006(6) -0.027(6) 0.002(8)
C29 0.185(9) 0.148(9) 0.074(7) 0.001(7) -0.035(7) -0.012(9)
C28 0.204(10) 0.165(10) 0.092(7) 0.024(8) -0.034(8) -0.015(9)
C31 0.157(10) 0.157(10) 0.066(7) 0.000(8) -0.017(7) 0.029(9)
C32 0.211(16) 0.171(15) 0.082(10) -0.002(10) -0.020(11) 0.031(14)
C33 0.115(14) 0.081(13) 0.054(10) -0.035(10) -0.022(11) 0.016(11)
C34 0.123(13) 0.093(12) 0.071(10) -0.023(9) -0.013(10) 0.002(10)
C35 0.111(16) 0.092(16) 0.077(14) -0.032(12) -0.020(13) 0.003(14)
C37 0.127(15) 0.098(14) 0.085(12) -0.011(11) -0.002(12) -0.004(12)
C38 0.12(3) 0.08(2) 0.12(3) -0.029(18) 0.08(2) -0.014(19)
C39 0.128(18) 0.090(16) 0.115(17) 0.030(14) -0.012(15) 0.010(14)
C40 0.18(4) 0.13(3) 0.17(4) 0.04(3) -0.04(3) 0.05(3)
C41 0.125(12) 0.110(12) 0.067(8) -0.015(8) -0.011(8) 0.035(10)
C42 0.126(12) 0.114(11) 0.109(10) -0.045(9) -0.034(9) 0.045(9)
C43 0.064(8) 0.085(9) 0.069(7) 0.019(7) 0.008(6) 0.010(7)
C44 0.073(8) 0.065(8) 0.113(10) 0.027(7) 0.009(7) 0.002(6)
C45 0.072(8) 0.117(11) 0.044(6) -0.015(7) -0.009(6) 0.008(8)
C46 0.108(10) 0.165(13) 0.056(7) -0.016(8) 0.023(7) -0.019(10)
C47 0.082(9) 0.070(8) 0.060(7) -0.006(6) -0.014(7) 0.009(6)
C48 0.094(9) 0.113(10) 0.072(8) 0.041(7) -0.014(7) -0.003(8)
C49 0.080(6) 0.126(8) 0.058(6) -0.003(6) 0.024(5) 0.005(6)
C50 0.086(7) 0.129(8) 0.066(6) 0.008(6) 0.015(5) 0.024(6)
C51 0.104(7) 0.131(8) 0.068(6) 0.014(6) 0.023(6) 0.027(7)
C52 0.111(7) 0.129(8) 0.076(6) 0.023(6) 0.020(6) 0.013(7)
C53 0.102(7) 0.137(8) 0.066(6) 0.000(6) 0.023(6) 0.002(7)
C54 0.088(6) 0.128(7) 0.066(5) 0.005(5) 0.020(5) -0.003(6)
C55 0.087(7) 0.131(9) 0.076(7) 0.005(7) 0.012(6) -0.008(7)
C56 0.135(12) 0.162(13) 0.060(8) -0.004(8) 0.029(8) 0.043(11)
C57 0.121(10) 0.124(10) 0.113(9) 0.031(8) 0.032(8) -0.024(9)
C58 0.132(9) 0.127(8) 0.107(8) 0.045(7) 0.031(7) -0.009(8)
C59 0.193(16) 0.138(13) 0.158(14) 0.064(12) 0.036(13) 0.025(13)
C60 0.140(12) 0.136(12) 0.077(9) 0.003(9) 0.002(9) -0.009(11)
C61 0.139(10) 0.124(10) 0.117(10) 0.047(8) 0.023(8) -0.001(9)
C62 0.143(16) 0.136(15) 0.098(12) 0.022(11) 0.031(11) 0.057(13)
C63 0.097(11) 0.141(15) 0.103(12) 0.010(11) 0.005(10) 0.019(11)
C64 0.16(3) 0.062(16) 0.062(15) 0.009(12) 0.068(17) 0.036(17)
C65 0.094(10) 0.115(12) 0.079(9) 0.018(9) -0.002(8) -0.004(9)
C66 0.134(12) 0.112(12) 0.088(9) 0.003(9) -0.017(9) -0.027(10)
C67 0.066(7) 0.107(10) 0.049(7) -0.001(7) 0.015(6) 0.009(7)
C68 0.091(9) 0.116(11) 0.064(7) -0.012(7) -0.012(7) 0.005(8)
C69 0.070(9) 0.157(14) 0.051(7) 0.011(8) 0.012(7) 0.005(9)
C70 0.077(9) 0.184(15) 0.100(10) 0.048(10) -0.011(8) -0.026(10)
C71 0.070(8) 0.110(10) 0.044(6) 0.007(6) 0.013(6) 0.015(7)
C72 0.078(8) 0.115(10) 0.047(6) -0.006(6) 0.013(6) 0.027(7)
C74 0.074(7) 0.180(11) 0.130(9) 0.038(9) 0.018(7) 0.007(7)
C73 0.070(7) 0.182(11) 0.123(9) 0.039(9) 0.026(7) 0.017(7)
C78 0.077(7) 0.198(11) 0.143(8) 0.040(8) 0.034(6) 0.023(7)
C77 0.086(7) 0.204(11) 0.154(9) 0.045(9) 0.031(7) 0.013(8)
C76 0.093(8) 0.207(12) 0.156(10) 0.034(9) 0.036(7) 0.016(8)
C75 0.082(7) 0.192(11) 0.148(9) 0.040(9) 0.022(7) 0.015(8)
C79 0.088(9) 0.223(13) 0.150(10) 0.031(11) 0.042(8) 0.036(9)
C80 0.102(12) 0.262(19) 0.214(17) 0.014(16) 0.067(13) 0.036(13)
C81 0.156(13) 0.271(19) 0.090(10) -0.031(12) 0.007(11) 0.081(14)
C82 0.180(13) 0.278(18) 0.115(10) -0.035(11) 0.002(11) 0.080(14)
C85 0.187(14) 0.273(19) 0.126(11) -0.028(13) -0.020(12) 0.076(16)
C86 0.077(16) 0.11(2) 0.047(13) -0.002(13) -0.037(12) -0.003(14)
C87 0.077(16) 0.075(17) 0.066(15) -0.046(13) -0.001(12) -0.001(13)
C89 0.075(8) 0.127(12) 0.079(9) -0.002(8) 0.006(7) 0.034(8)
C90 0.116(11) 0.129(12) 0.099(10) 0.002(9) 0.016(9) 0.029(10)
C91 0.062(7) 0.103(10) 0.047(7) 0.011(6) 0.000(6) 0.002(7)
C92 0.074(8) 0.102(9) 0.059(7) 0.019(6) 0.005(6) -0.017(7)
C93 0.074(8) 0.096(9) 0.047(6) -0.013(6) 0.003(6) -0.005(7)
C94 0.077(8) 0.098(9) 0.061(7) 0.002(6) -0.003(6) 0.022(7)
C95 0.076(8) 0.066(7) 0.054(7) -0.008(6) 0.009(6) 0.003(6)
C96 0.089(8) 0.080(8) 0.052(6) -0.009(6) 0.011(6) -0.040(7)
C97 0.093(6) 0.088(7) 0.067(6) 0.009(5) -0.014(5) -0.010(6)
C98 0.102(7) 0.088(7) 0.067(6) 0.017(6) -0.025(6) -0.012(6)
C99 0.107(7) 0.092(7) 0.080(6) 0.011(6) -0.031(6) -0.008(6)
C100 0.100(7) 0.095(7) 0.078(6) 0.011(6) -0.025(6) -0.003(6)
C101 0.094(7) 0.094(7) 0.075(6) 0.020(6) -0.022(6) -0.001(6)
C102 0.082(6) 0.089(6) 0.065(5) 0.007(5) -0.012(5) 0.000(5)
C103 0.087(7) 0.107(8) 0.062(6) -0.001(6) -0.007(6) -0.002(7)
C104 0.093(9) 0.134(12) 0.086(9) -0.006(8) -0.017(8) -0.014(9)
C105 0.081(7) 0.103(8) 0.073(7) 0.004(6) -0.008(6) -0.001(7)
C106 0.076(6) 0.092(7) 0.079(6) 0.002(5) -0.007(5) -0.005(5)
C107 0.115(11) 0.117(11) 0.103(10) -0.006(9) -0.013(9) -0.013(9)
C108 0.087(9) 0.133(12) 0.102(10) 0.030(9) -0.008(8) -0.017(9)
C109 0.076(7) 0.076(7) 0.082(7) 0.007(6) -0.012(6) -0.003(6)
C110 0.081(8) 0.065(8) 0.066(7) 0.025(6) -0.017(6) -0.012(6)
C111 0.102(10) 0.094(10) 0.064(8) 0.009(7) 0.021(7) -0.006(8)
C113 0.085(8) 0.052(7) 0.056(6) 0.005(5) -0.018(6) 0.004(7)
C114 0.087(8) 0.074(8) 0.081(8) -0.014(7) -0.013(7) 0.006(7)
C115 0.084(9) 0.055(7) 0.054(6) -0.008(5) -0.004(6) 0.010(7)
C116 0.081(8) 0.085(8) 0.065(7) -0.018(6) 0.009(6) 0.017(7)
C117 0.060(7) 0.075(8) 0.054(7) -0.011(6) -0.010(5) 0.003(6)
C118 0.111(10) 0.083(9) 0.067(7) -0.009(6) -0.009(7) -0.027(8)
C119 0.065(7) 0.079(8) 0.054(7) 0.005(6) -0.022(6) 0.012(6)
C120 0.075(8) 0.106(9) 0.070(7) 0.010(7) -0.009(6) 0.009(7)
C126 0.128(7) 0.096(6) 0.077(6) -0.011(5) -0.006(6) 0.001(6)
C121 0.117(7) 0.089(7) 0.065(6) -0.006(6) -0.016(6) 0.010(6)
C122 0.121(8) 0.095(7) 0.077(6) -0.008(6) -0.004(6) 0.019(7)
C123 0.132(8) 0.097(7) 0.100(7) -0.010(6) -0.004(7) 0.019(7)
C124 0.142(8) 0.103(7) 0.105(7) -0.016(7) -0.014(7) 0.015(7)
C125 0.142(8) 0.102(7) 0.096(7) -0.017(6) -0.017(7) 0.010(7)
C127 0.121(8) 0.094(8) 0.066(6) 0.007(6) -0.009(6) 0.010(7)
C128 0.158(13) 0.104(10) 0.075(8) 0.006(8) -0.007(9) 0.029(10)
C129 0.082(7) 0.060(6) 0.078(7) 0.010(5) -0.022(6) -0.012(6)
C130 0.080(5) 0.072(5) 0.087(5) 0.013(5) -0.010(5) -0.015(5)
C131 0.092(10) 0.101(11) 0.173(14) 0.016(10) -0.011(10) -0.013(9)
C132 0.098(9) 0.066(8) 0.091(9) -0.004(7) 0.000(7) -0.009(7)
C133 0.078(6) 0.073(6) 0.080(6) 0.006(5) -0.008(5) -0.016(5)
C134 0.092(9) 0.073(8) 0.084(9) 0.014(8) -0.015(8) 0.000(8)
C135 0.110(10) 0.079(9) 0.090(10) -0.001(9) 0.006(9) 0.011(9)
C137 0.079(8) 0.092(10) 0.055(7) -0.001(7) 0.000(6) -0.023(7)
C138 0.114(10) 0.104(10) 0.103(10) 0.032(8) -0.039(9) -0.028(9)
C139 0.063(7) 0.087(9) 0.047(6) -0.008(6) 0.007(5) 0.002(7)
C140 0.083(8) 0.081(9) 0.078(8) -0.023(7) 0.003(7) 0.006(7)
C141 0.076(8) 0.071(8) 0.062(7) 0.007(6) 0.006(6) 0.025(7)
C142 0.105(10) 0.100(10) 0.109(10) 0.036(8) 0.007(9) -0.017(8)
C143 0.073(8) 0.066(7) 0.040(6) -0.007(5) 0.001(5) 0.001(6)
C144 0.079(8) 0.097(9) 0.066(7) -0.019(7) -0.018(6) -0.006(7)
C145 0.078(6) 0.099(7) 0.068(6) 0.006(6) 0.007(5) -0.003(6)
C146 0.102(7) 0.109(8) 0.081(7) 0.008(6) 0.011(6) -0.005(7)
C147 0.116(7) 0.110(8) 0.092(7) 0.001(7) 0.007(7) -0.013(7)
C148 0.126(8) 0.130(8) 0.095(7) -0.001(7) -0.004(7) -0.014(7)
C149 0.108(7) 0.123(8) 0.076(6) 0.019(6) -0.012(6) -0.002(7)
C150 0.080(6) 0.107(7) 0.069(5) 0.004(5) 0.009(5) 0.000(6)
C151 0.079(7) 0.120(8) 0.058(6) 0.007(6) 0.012(6) 0.011(7)
C152 0.116(11) 0.135(12) 0.080(9) -0.006(8) 0.028(8) 0.012(10)
C153 0.122(10) 0.147(11) 0.086(8) -0.022(8) 0.033(8) 0.026(9)
C154 0.134(9) 0.160(10) 0.093(8) -0.027(7) 0.022(7) 0.006(8)
C155 0.182(15) 0.124(12) 0.104(11) -0.034(10) 0.036(11) -0.024(12)
C156 0.143(14) 0.190(16) 0.140(14) -0.014(13) 0.014(12) 0.021(13)
C157 0.131(10) 0.158(11) 0.091(9) -0.033(9) 0.014(8) 0.001(9)
C158 0.150(14) 0.124(12) 0.168(15) 0.021(12) -0.027(12) -0.048(11)
C159 0.116(14) 0.117(15) 0.19(2) -0.062(14) -0.053(14) 0.013(12)
C161 0.093(9) 0.063(8) 0.074(8) 0.024(7) 0.021(7) 0.011(7)
C162 0.131(11) 0.087(9) 0.073(8) 0.005(7) 0.002(8) 0.026(8)
C163 0.044(6) 0.087(9) 0.054(6) 0.007(6) 0.005(5) -0.002(6)
C164 0.091(8) 0.076(8) 0.064(7) 0.012(6) -0.006(6) 0.008(7)
C165 0.056(7) 0.080(8) 0.055(6) 0.007(6) 0.011(5) 0.002(6)
C166 0.082(8) 0.078(8) 0.086(8) -0.027(7) 0.009(7) -0.005(7)
C167 0.069(8) 0.063(7) 0.060(7) -0.012(5) -0.004(6) 0.014(6)
C168 0.093(8) 0.079(8) 0.049(6) 0.005(6) 0.003(6) 0.005(7)
C174 0.100(7) 0.116(8) 0.201(9) 0.035(8) 0.042(7) 0.008(7)
C169 0.076(7) 0.108(8) 0.173(10) 0.043(8) 0.029(7) 0.011(7)
C170 0.087(7) 0.103(8) 0.174(10) 0.044(8) 0.027(8) 0.026(7)
C171 0.130(9) 0.130(9) 0.200(11) 0.052(9) 0.025(9) 0.012(8)
C172 0.133(9) 0.142(9) 0.221(11) 0.038(9) 0.025(9) 0.005(8)
C173 0.120(8) 0.125(9) 0.217(11) 0.040(9) 0.034(8) 0.014(8)
C175 0.107(9) 0.140(10) 0.194(11) 0.025(10) 0.046(9) 0.007(9)
C176 0.105(14) 0.144(15) 0.174(16) 0.011(13) 0.033(13) -0.018(13)
C177 0.093(8) 0.114(9) 0.113(8) 0.015(8) -0.006(7) -0.017(8)
C178 0.104(6) 0.110(6) 0.097(6) 0.012(6) 0.009(6) -0.016(6)
C179 0.204(15) 0.145(14) 0.130(13) -0.018(11) -0.006(13) -0.041(13)
C180 0.117(11) 0.123(12) 0.115(11) 0.010(10) 0.024(9) -0.013(10)
C181 0.105(5) 0.102(5) 0.098(5) 0.008(4) 0.006(5) -0.012(5)
C182 0.101(8) 0.092(8) 0.083(8) -0.003(7) -0.005(7) -0.006(7)
C183 0.122(9) 0.117(9) 0.116(9) 0.009(8) -0.010(8) -0.002(8)
C185 0.114(10) 0.068(8) 0.066(8) -0.010(7) 0.001(7) -0.019(8)
C186 0.153(12) 0.084(9) 0.073(8) -0.005(7) 0.009(8) -0.036(9)
C187 0.047(6) 0.056(7) 0.060(7) -0.004(6) -0.014(5) 0.002(5)
C188 0.101(9) 0.067(8) 0.066(7) -0.015(6) 0.004(7) 0.004(7)
C189 0.065(7) 0.074(8) 0.052(6) -0.003(6) -0.011(6) 0.003(6)
C190 0.114(11) 0.111(11) 0.086(9) 0.018(8) -0.024(8) -0.017(9)
C191 0.073(8) 0.052(7) 0.086(9) -0.013(6) 0.009(7) 0.019(6)
C192 0.071(7) 0.095(9) 0.067(7) -0.009(6) -0.007(6) 0.010(7)

loop_
_atom_type_symbol
_atom_type_description
_atom_type_scat_dispersion_real
_atom_type_scat_dispersion_imag
_atom_type_scat_source
C C 0.0033 0.0016 'International Tables Vol C Tables 4.2.6.8 and 6.1.1.4'
H H 0.0000 0.0000 'International Tables Vol C Tables 4.2.6.8 and 6.1.1.4'
N N 0.0061 0.0033 'International Tables Vol C Tables 4.2.6.8 and 6.1.1.4'
Ni Ni 0.3393 1.1124 'International Tables Vol C Tables 4.2.6.8 and 6.1.1.4'
O O 0.0106 0.0060 'International Tables Vol C Tables 4.2.6.8 and 6.1.1.4'

loop_
_geom_angle_atom_site_label_1
_geom_angle_atom_site_label_2
_geom_angle_atom_site_label_3
_geom_angle
_geom_angle_site_symmetry_1
_geom_angle_site_symmetry_3
_geom_angle_publ_flag
O1 Ni1 Ni2 42.9(2) . . ?
O1 Ni1 O2 90.7(3) . . ?
O1 Ni1 O79 87.9(3) . . ?
O1 Ni1 N2 177.2(4) . . ?
O2 Ni1 Ni2 79.9(2) . . ?
O2 Ni1 N2 88.2(4) . . ?
O6 Ni1 Ni2 43.7(2) . . ?
O6 Ni1 O1 84.2(3) . . ?
O6 Ni1 O2 91.0(3) . . ?
O6 Ni1 O79 88.8(3) . . ?
O6 Ni1 N2 93.3(3) . . ?
O79 Ni1 Ni2 99.0(2) . . ?
O79 Ni1 O2 178.6(3) . . ?
O79 Ni1 N2 93.2(3) . . ?
N1 Ni1 Ni2 127.2(3) . . ?
N1 Ni1 O1 86.4(4) . . ?
N1 Ni1 O2 89.3(4) . . ?
N1 Ni1 O6 170.5(4) . . ?
N1 Ni1 O79 90.7(4) . . ?
N1 Ni1 N2 96.2(4) . . ?
N2 Ni1 Ni2 134.4(3) . . ?
O1 Ni2 Ni1 43.0(2) . . ?
O1 Ni2 O4 92.7(3) . . ?
O1 Ni2 O6 83.7(3) . . ?
O1 Ni2 O7 101.0(3) . . ?
O1 Ni2 O8 178.9(3) . . ?
O3 Ni2 Ni1 79.6(2) . . ?
O3 Ni2 O1 89.5(3) . . ?
O3 Ni2 O4 172.4(3) . . ?
O3 Ni2 O6 91.6(3) . . ?
O3 Ni2 O7 93.8(3) . . ?
O3 Ni2 O8 90.3(3) . . ?
O4 Ni2 Ni1 97.1(2) . . ?
O4 Ni2 O7 93.0(3) . . ?
O4 Ni2 O8 87.4(3) . . ?
O6 Ni2 Ni1 43.03(19) . . ?
O6 Ni2 O4 81.4(3) . . ?
O6 Ni2 O7 172.9(3) . . ?
O6 Ni2 O8 95.3(3) . . ?
O7 Ni2 Ni1 142.8(2) . . ?
O7 Ni2 O8 80.0(3) . . ?
O8 Ni2 Ni1 135.9(2) . . ?
O5 Ni3 O7 88.5(3) . . ?
O5 Ni3 O8 93.5(3) . . ?
O5 Ni3 O14 172.7(3) . . ?
O7 Ni3 O8 81.1(3) . . ?
O7 Ni3 O14 89.8(3) . . ?
O8 Ni3 O14 93.2(3) . . ?
O16 Ni3 O5 92.5(3) . . ?
O16 Ni3 O7 98.6(3) . . ?
O16 Ni3 O8 174.0(3) . . ?
O16 Ni3 O14 80.8(3) . . ?
O16 Ni3 O20 88.6(3) . . ?
O20 Ni3 O5 87.0(3) . . ?
O20 Ni3 O7 171.7(3) . . ?
O20 Ni3 O8 92.2(3) . . ?
O20 Ni3 O14 95.5(3) . . ?
O9 Ni4 N4 92.6(5) . . ?
O11 Ni4 O9 87.8(4) . . ?
O11 Ni4 N4 179.0(4) . . ?
O12 Ni4 O9 177.5(3) . . ?
O12 Ni4 O11 91.7(4) . . ?
O12 Ni4 N4 87.9(5) . . ?
O16 Ni4 O9 89.4(3) . . ?
O16 Ni4 O11 83.1(3) . . ?
O16 Ni4 O12 88.0(3) . . ?
O16 Ni4 N4 97.8(4) . . ?
N3 Ni4 O9 87.3(4) . . ?
N3 Ni4 O11 88.0(5) . . ?
N3 Ni4 O12 95.2(4) . . ?
N3 Ni4 O16 170.6(5) . . ?
N3 Ni4 N4 91.2(5) . . ?
O11 Ni5 O14 92.6(3) . . ?
O11 Ni5 O17 102.6(3) . . ?
O11 Ni5 O18 178.0(3) . . ?
O13 Ni5 O11 90.8(3) . . ?
O13 Ni5 O14 171.2(3) . . ?
O13 Ni5 O16 90.6(4) . . ?
O13 Ni5 O17 94.2(4) . . ?
O13 Ni5 O18 89.2(3) . . ?
O14 Ni5 O17 93.1(3) . . ?
O14 Ni5 O18 87.1(3) . . ?
O16 Ni5 O11 82.0(3) . . ?
O16 Ni5 O14 81.8(3) . . ?
O16 Ni5 O17 173.3(3) . . ?
O16 Ni5 O18 96.0(3) . . ?
O17 Ni5 O18 79.4(3) . . ?
O15 Ni6 O17 88.1(3) . . ?
O15 Ni6 O18 95.2(3) . . ?
O15 Ni6 O24 169.7(4) . . ?
O15 Ni6 O30 85.7(3) . . ?
O17 Ni6 O18 79.9(3) . . ?
O17 Ni6 O24 92.2(3) . . ?
O18 Ni6 O24 95.0(3) . . ?
O26 Ni6 O15 90.5(3) . . ?
O26 Ni6 O17 100.5(3) . . ?
O26 Ni6 O18 174.3(3) . . ?
O26 Ni6 O24 79.3(3) . . ?
O26 Ni6 O30 89.5(3) . . ?
O30 Ni6 O17 168.2(3) . . ?
O30 Ni6 O18 90.8(3) . . ?
O30 Ni6 O24 95.8(3) . . ?
O19 Ni7 Ni8 100.2(3) . . ?
O19 Ni7 N6 91.3(5) . . ?
O21 Ni7 Ni8 43.2(2) . . ?
O21 Ni7 O19 89.3(4) . . ?
O21 Ni7 O22 89.9(4) . . ?
O21 Ni7 N5 87.0(4) . . ?
O21 Ni7 N6 178.3(4) . . ?
O22 Ni7 Ni8 79.1(3) . . ?
O22 Ni7 O19 179.2(4) . . ?
O22 Ni7 N6 89.5(5) . . ?
O26 Ni7 Ni8 42.7(2) . . ?
O26 Ni7 O19 90.5(3) . . ?
O26 Ni7 O21 83.8(3) . . ?
O26 Ni7 O22 89.3(3) . . ?
O26 Ni7 N5 170.9(4) . . ?
O26 Ni7 N6 94.6(4) . . ?
N5 Ni7 Ni8 128.4(3) . . ?
N5 Ni7 O19 89.3(4) . . ?
N5 Ni7 O22 90.7(4) . . ?
N5 Ni7 N6 94.6(5) . . ?
N6 Ni7 Ni8 135.1(4) . . ?
O21 Ni8 Ni7 42.8(2) . . ?
O21 Ni8 O27 101.8(3) . . ?
O21 Ni8 O28 178.0(4) . . ?
O23 Ni8 Ni7 79.3(3) . . ?
O23 Ni8 O21 88.7(4) . . ?
O23 Ni8 O24 170.5(4) . . ?
O23 Ni8 O26 90.6(4) . . ?
O23 Ni8 O27 94.4(4) . . ?
O23 Ni8 O28 93.2(4) . . ?
O24 Ni8 Ni7 93.8(2) . . ?
O24 Ni8 O21 90.7(3) . . ?
O24 Ni8 O27 95.0(3) . . ?
O24 Ni8 O28 87.4(3) . . ?
O26 Ni8 Ni7 42.1(2) . . ?
O26 Ni8 O21 82.9(3) . . ?
O26 Ni8 O24 79.9(3) . . ?
O26 Ni8 O27 173.3(3) . . ?
O26 Ni8 O28 96.5(3) . . ?
O27 Ni8 Ni7 143.5(2) . . ?
O27 Ni8 O28 78.7(3) . . ?
O28 Ni8 Ni7 137.1(2) . . ?
O25 Ni9 O27 89.8(3) . . ?
O25 Ni9 O28 95.9(3) . . ?
O25 Ni9 O34 171.7(4) . . ?
O25 Ni9 O36 90.3(3) . . ?
O25 Ni9 O40 85.4(3) . . ?
O27 Ni9 O28 80.0(3) . . ?
O27 Ni9 O34 92.9(3) . . ?
O28 Ni9 O34 92.3(3) . . ?
O36 Ni9 O27 100.0(3) . . ?
O36 Ni9 O28 173.8(3) . . ?
O36 Ni9 O34 81.5(3) . . ?
O36 Ni9 O40 89.8(3) . . ?
O40 Ni9 O27 169.2(3) . . ?
O40 Ni9 O28 90.8(3) . . ?
O40 Ni9 O34 93.1(3) . . ?
O29 Ni10 Ni11 100.6(3) . . ?
O29 Ni10 N8 95.1(5) . . ?
O31 Ni10 Ni11 43.7(2) . . ?
O31 Ni10 O29 87.8(4) . . ?
O31 Ni10 O32 89.8(4) . . ?
O31 Ni10 N8 176.2(5) . . ?
O32 Ni10 Ni11 77.8(3) . . ?
O32 Ni10 O29 177.6(5) . . ?
O32 Ni10 N8 87.3(5) . . ?
O36 Ni10 Ni11 42.4(2) . . ?
O36 Ni10 O29 90.2(4) . . ?
O36 Ni10 O31 83.4(3) . . ?
O36 Ni10 O32 89.8(4) . . ?
O36 Ni10 N8 94.1(5) . . ?
N7 Ni10 Ni11 127.9(5) . . ?
N7 Ni10 O29 90.3(5) . . ?
N7 Ni10 O31 86.8(6) . . ?
N7 Ni10 O32 89.2(5) . . ?
N7 Ni10 O36 170.2(6) . . ?
N7 Ni10 N8 95.6(7) . . ?
N8 Ni10 Ni11 133.0(4) . . ?
O31 Ni11 Ni10 43.3(3) . . ?
O31 Ni11 O38 177.1(3) . . ?
O33 Ni11 Ni10 79.5(2) . . ?
O33 Ni11 O31 90.8(4) . . ?
O33 Ni11 O34 173.2(3) . . ?
O33 Ni11 O36 91.2(3) . . ?
O33 Ni11 O37 91.8(3) . . ?
O33 Ni11 O38 91.8(3) . . ?
O34 Ni11 Ni10 97.8(2) . . ?
O34 Ni11 O31 91.4(4) . . ?
O34 Ni11 O38 85.8(3) . . ?
O36 Ni11 Ni10 42.4(2) . . ?
O36 Ni11 O31 83.0(3) . . ?
O36 Ni11 O34 82.7(3) . . ?
O36 Ni11 O37 174.2(3) . . ?
O36 Ni11 O38 95.8(3) . . ?
O37 Ni11 Ni10 143.2(2) . . ?
O37 Ni11 O31 102.0(3) . . ?
O37 Ni11 O34 94.1(3) . . ?
O37 Ni11 O38 79.1(3) . . ?
O38 Ni11 Ni10 136.3(2) . . ?
O35 Ni12 O38 95.5(3) . . ?
O35 Ni12 O44 174.0(3) . . ?
O35 Ni12 O50 85.8(3) . . ?
O37 Ni12 O35 88.0(3) . . ?
O37 Ni12 O38 80.8(3) . . ?
O37 Ni12 O44 94.3(3) . . ?
O37 Ni12 O50 170.4(3) . . ?
O38 Ni12 O44 90.3(3) . . ?
O46 Ni12 O35 92.3(3) . . ?
O46 Ni12 O37 98.7(3) . . ?
O46 Ni12 O38 172.2(3) . . ?
O46 Ni12 O44 81.9(3) . . ?
O46 Ni12 O50 88.8(3) . . ?
O50 Ni12 O38 92.6(3) . . ?
O50 Ni12 O44 92.6(3) . . ?
O39 Ni13 O41 90.1(3) . . ?
O39 Ni13 N10 90.8(4) . . ?
O41 Ni13 N10 179.0(4) . . ?
O42 Ni13 O39 179.0(3) . . ?
O42 Ni13 O41 90.9(3) . . ?
O42 Ni13 N10 88.2(4) . . ?
O46 Ni13 O39 90.6(3) . . ?
O46 Ni13 O41 82.4(3) . . ?
O46 Ni13 O42 89.4(3) . . ?
O46 Ni13 N9 168.4(3) . . ?
O46 Ni13 N10 98.1(3) . . ?
N9 Ni13 O39 89.9(4) . . ?
N9 Ni13 O41 86.0(3) . . ?
N9 Ni13 O42 90.3(4) . . ?
N9 Ni13 N10 93.5(4) . . ?
O41 Ni14 O44 93.3(3) . . ?
O41 Ni14 O47 100.9(3) . . ?
O41 Ni14 O48 178.8(3) . . ?
O43 Ni14 O41 89.8(3) . . ?
O43 Ni14 O44 171.6(3) . . ?
O43 Ni14 O46 90.0(3) . . ?
O43 Ni14 O47 94.1(3) . . ?
O43 Ni14 O48 91.2(3) . . ?
O44 Ni14 O48 85.7(3) . . ?
O46 Ni14 O41 83.1(3) . . ?
O46 Ni14 O44 82.7(3) . . ?
O46 Ni14 O47 174.2(3) . . ?
O46 Ni14 O48 97.5(3) . . ?
O47 Ni14 O44 92.9(3) . . ?
O47 Ni14 O48 78.4(3) . . ?
O45 Ni15 O48 92.5(3) . . ?
O45 Ni15 O54 173.4(3) . . ?
O45 Ni15 O60 84.8(3) . . ?
O47 Ni15 O45 90.3(3) . . ?
O47 Ni15 O48 79.7(3) . . ?
O47 Ni15 O54 92.0(3) . . ?
O47 Ni15 O60 171.1(3) . . ?
O54 Ni15 O48 93.9(3) . . ?
O56 Ni15 O45 91.6(3) . . ?
O56 Ni15 O47 99.0(3) . . ?
O56 Ni15 O48 175.7(3) . . ?
O56 Ni15 O54 82.0(3) . . ?
O56 Ni15 O60 88.6(3) . . ?
O60 Ni15 O48 93.1(3) . . ?
O60 Ni15 O54 93.7(3) . . ?
O49 Ni16 Ni17 100.6(2) . . ?
O49 Ni16 O51 90.0(3) . . ?
O49 Ni16 N12 90.7(4) . . ?
O51 Ni16 Ni17 43.1(2) . . ?
O51 Ni16 N12 179.2(4) . . ?
O52 Ni16 Ni17 79.5(2) . . ?
O52 Ni16 O49 177.6(3) . . ?
O52 Ni16 O51 88.5(3) . . ?
O52 Ni16 N12 90.8(4) . . ?
O56 Ni16 Ni17 43.8(2) . . ?
O56 Ni16 O49 90.2(3) . . ?
O56 Ni16 O51 84.8(3) . . ?
O56 Ni16 O52 91.5(3) . . ?
O56 Ni16 N12 95.4(3) . . ?
N11 Ni16 Ni17 128.4(3) . . ?
N11 Ni16 O49 87.7(4) . . ?
N11 Ni16 O51 86.6(3) . . ?
N11 Ni16 O52 90.4(4) . . ?
N11 Ni16 O56 171.2(4) . . ?
N11 Ni16 N12 93.1(4) . . ?
N12 Ni16 Ni17 136.9(3) . . ?
O51 Ni17 Ni16 43.7(2) . . ?
O51 Ni17 O54 93.4(3) . . ?
O51 Ni17 O56 84.9(3) . . ?
O51 Ni17 O57 101.4(3) . . ?
O51 Ni17 O58 179.3(3) . . ?
O53 Ni17 Ni16 79.9(2) . . ?
O53 Ni17 O51 88.2(3) . . ?
O53 Ni17 O54 172.5(3) . . ?
O53 Ni17 O56 92.2(3) . . ?
O53 Ni17 O57 92.8(3) . . ?
O53 Ni17 O58 91.5(3) . . ?
O54 Ni17 Ni16 96.3(2) . . ?
O54 Ni17 O58 86.8(3) . . ?
O56 Ni17 Ni16 43.24(18) . . ?
O56 Ni17 O54 80.7(3) . . ?
O56 Ni17 O57 172.0(3) . . ?
O56 Ni17 O58 94.5(3) . . ?
O57 Ni17 Ni16 144.08(19) . . ?
O57 Ni17 O54 94.0(3) . . ?
O57 Ni17 O58 79.2(3) . . ?
O58 Ni17 Ni16 135.60(19) . . ?
O55 Ni18 O58 95.5(3) . . ?
O55 Ni18 O64 169.4(3) . . ?
O57 Ni18 O55 89.5(3) . . ?
O57 Ni18 O58 79.9(3) . . ?
O57 Ni18 O64 93.1(3) . . ?
O64 Ni18 O58 95.0(3) . . ?
O66 Ni18 O55 89.0(3) . . ?
O66 Ni18 O57 100.3(3) . . ?
O66 Ni18 O58 175.5(3) . . ?
O66 Ni18 O64 80.5(3) . . ?
O66 Ni18 O70 89.6(3) . . ?
O70 Ni18 O55 86.3(3) . . ?
O70 Ni18 O57 169.2(3) . . ?
O70 Ni18 O58 90.6(3) . . ?
O70 Ni18 O64 92.8(3) . . ?
O59 Ni19 N14 93.0(4) . . ?
O61 Ni19 O59 89.2(3) . . ?
O61 Ni19 O62 90.0(3) . . ?
O61 Ni19 O66 83.5(3) . . ?
O61 Ni19 N13 87.3(4) . . ?
O61 Ni19 N14 177.5(4) . . ?
O62 Ni19 O59 178.8(3) . . ?
O62 Ni19 N14 87.8(4) . . ?
O66 Ni19 O59 90.4(3) . . ?
O66 Ni19 O62 88.6(3) . . ?
O66 Ni19 N13 170.6(4) . . ?
O66 Ni19 N14 95.2(4) . . ?
N13 Ni19 O59 87.1(4) . . ?
N13 Ni19 O62 93.7(4) . . ?
N13 Ni19 N14 94.0(4) . . ?
O61 Ni20 O64 92.1(3) . . ?
O61 Ni20 O66 81.9(3) . . ?
O61 Ni20 O67 103.0(3) . . ?
O61 Ni20 O68 177.7(3) . . ?
O63 Ni20 O61 90.3(3) . . ?
O63 Ni20 O64 170.2(3) . . ?
O63 Ni20 O66 90.2(3) . . ?
O63 Ni20 O67 93.0(3) . . ?
O63 Ni20 O68 90.8(3) . . ?
O64 Ni20 O66 80.7(3) . . ?
O64 Ni20 O67 95.7(3) . . ?
O64 Ni20 O68 86.5(3) . . ?
O66 Ni20 O67 174.0(3) . . ?
O66 Ni20 O68 96.1(3) . . ?
O68 Ni20 O67 78.9(3) . . ?
O65 Ni21 O68 94.2(3) . . ?
O65 Ni21 O74 172.9(3) . . ?
O67 Ni21 O65 89.4(3) . . ?
O67 Ni21 O68 80.7(3) . . ?
O67 Ni21 O74 93.7(3) . . ?
O67 Ni21 O76 98.5(3) . . ?
O68 Ni21 O74 92.6(3) . . ?
O76 Ni21 O65 91.5(3) . . ?
O76 Ni21 O68 174.3(3) . . ?
O76 Ni21 O74 81.8(3) . . ?
O80 Ni21 O65 84.8(3) . . ?
O80 Ni21 O67 170.3(3) . . ?
O80 Ni21 O68 91.9(3) . . ?
O80 Ni21 O74 92.9(3) . . ?
O80 Ni21 O76 89.4(3) . . ?
O69 Ni22 N16 92.7(3) . . ?
O71 Ni22 O69 89.5(3) . . ?
O71 Ni22 O72 88.0(3) . . ?
O71 Ni22 N16 177.8(4) . . ?
O72 Ni22 O69 177.0(3) . . ?
O72 Ni22 N16 89.8(4) . . ?
O76 Ni22 O69 89.7(3) . . ?
O76 Ni22 O71 84.4(3) . . ?
O76 Ni22 O72 91.8(3) . . ?
O76 Ni22 N15 171.1(4) . . ?
O76 Ni22 N16 96.2(4) . . ?
N15 Ni22 O69 87.5(4) . . ?
N15 Ni22 O71 87.1(4) . . ?
N15 Ni22 O72 90.7(4) . . ?
N15 Ni22 N16 92.4(4) . . ?
O71 Ni23 O76 82.4(3) . . ?
O71 Ni23 O77 101.6(3) . . ?
O71 Ni23 O78 178.5(3) . . ?
O73 Ni23 O71 88.8(3) . . ?
O73 Ni23 O74 171.8(3) . . ?
O73 Ni23 O76 89.8(3) . . ?
O73 Ni23 O77 90.7(3) . . ?
O73 Ni23 O78 92.0(3) . . ?
O74 Ni23 O71 93.7(3) . . ?
O74 Ni23 O76 82.8(3) . . ?
O74 Ni23 O77 96.4(3) . . ?
O74 Ni23 O78 85.3(3) . . ?
O76 Ni23 O78 96.4(3) . . ?
O77 Ni23 O76 176.0(3) . . ?
O77 Ni23 O78 79.6(3) . . ?
O6 Ni24 O4 82.2(3) . . ?
O6 Ni24 O10 90.1(3) . . ?
O6 Ni24 O75 91.8(3) . . ?
O6 Ni24 O77 99.4(3) . . ?
O6 Ni24 O78 174.5(3) . . ?
O10 Ni24 O4 92.9(3) . . ?
O10 Ni24 O75 86.0(3) . . ?
O10 Ni24 O77 169.3(3) . . ?
O10 Ni24 O78 91.0(3) . . ?
O75 Ni24 O4 173.9(3) . . ?
O75 Ni24 O78 93.6(3) . . ?
O77 Ni24 O4 93.2(3) . . ?
O77 Ni24 O75 88.8(3) . . ?
O77 Ni24 O78 80.0(3) . . ?
O78 Ni24 O4 92.4(3) . . ?
Ni2 O1 Ni1 94.1(3) . . ?
C1 O1 Ni1 119.9(8) . . ?
C1 O1 Ni2 136.3(8) . . ?
C17 O2 Ni1 125.7(7) . . ?
C17 O3 Ni2 129.8(8) . . ?
Ni2 O4 Ni24 92.5(3) . . ?
C19 O4 Ni2 125.6(8) . . ?
C19 O4 Ni24 126.8(7) . . ?
C19 O5 Ni3 132.3(8) . . ?
Ni1 O6 Ni2 93.2(3) . . ?
Ni1 O6 H6 110.8 . . ?
Ni2 O6 H6 110.8 . . ?
Ni24 O6 Ni1 130.0(4) . . ?
Ni24 O6 Ni2 96.7(3) . . ?
Ni24 O6 H6 110.8 . . ?
Ni3 O7 Ni2 97.8(3) . . ?
C21 O7 Ni2 133.0(8) . . ?
C21 O7 Ni3 128.5(7) . . ?
Ni2 O8 Ni3 93.6(3) . . ?
C23 O8 Ni2 124.1(7) . . ?
C23 O8 Ni3 121.8(7) . . ?
C21 O9 Ni4 143.8(7) . . ?
C23 O10 Ni24 130.3(7) . . ?
Ni4 O11 Ni5 94.2(3) . . ?
C25 O11 Ni4 119.3(8) . . ?
C25 O11 Ni5 133.2(8) . . ?
C41 O12 Ni4 126.6(10) . . ?
C41 O13 Ni5 125.1(10) . . ?
Ni5 O14 Ni3 92.6(3) . . ?
C43 O14 Ni3 124.1(7) . . ?
C43 O14 Ni5 126.9(7) . . ?
C43 O15 Ni6 130.4(9) . . ?
Ni3 O16 Ni4 130.9(4) . . ?
Ni3 O16 Ni5 97.1(3) . . ?
Ni3 O16 H16 109.8 . . ?
Ni4 O16 Ni5 95.7(3) . . ?
Ni4 O16 H16 109.8 . . ?
Ni5 O16 H16 109.8 . . ?
Ni6 O17 Ni5 97.8(3) . . ?
C45 O17 Ni5 135.6(8) . . ?
C45 O17 Ni6 125.6(8) . . ?
Ni6 O18 Ni5 95.0(3) . . ?
C47 O18 Ni5 124.7(8) . . ?
C47 O18 Ni6 124.4(8) . . ?
C45 O19 Ni7 144.6(9) . . ?
C47 O20 Ni3 128.5(8) . . ?
Ni7 O21 Ni8 94.1(4) . . ?
C49 O21 Ni7 119.2(8) . . ?
C49 O21 Ni8 132.0(9) . . ?
C65 O22 Ni7 129.4(10) . . ?
C65 O23 Ni8 132.1(10) . . ?
Ni8 O24 Ni6 94.6(4) . . ?
C67 O24 Ni6 123.5(8) . . ?
C67 O24 Ni8 127.2(8) . . ?
C67 O25 Ni9 128.3(9) . . ?
Ni6 O26 Ni7 128.6(4) . . ?
Ni6 O26 Ni8 97.4(4) . . ?
Ni6 O26 H26 110.7 . . ?
Ni7 O26 Ni8 95.1(3) . . ?
Ni7 O26 H26 110.7 . . ?
Ni8 O26 H26 110.7 . . ?
Ni9 O27 Ni8 97.0(3) . . ?
C69 O27 Ni8 135.3(9) . . ?
C69 O27 Ni9 127.1(8) . . ?
Ni9 O28 Ni8 95.0(3) . . ?
C71 O28 Ni8 123.5(7) . . ?
C71 O28 Ni9 123.8(8) . . ?
C69 O29 Ni10 141.7(9) . . ?
C71 O30 Ni6 128.9(7) . . ?
Ni10 O31 Ni11 93.0(4) . . ?
C73 O31 Ni10 122.1(8) . . ?
C73 O31 Ni11 134.0(8) . . ?
C89 O32 Ni10 127.4(11) . . ?
C89 O33 Ni11 127.3(9) . . ?
Ni11 O34 Ni9 92.1(4) . . ?
C91 O34 Ni9 127.7(7) . . ?
C91 O34 Ni11 127.1(7) . . ?
C91 O35 Ni12 127.1(9) . . ?
Ni9 O36 Ni10 128.8(4) . . ?
Ni9 O36 Ni11 97.1(4) . . ?
Ni9 O36 H36 110.7 . . ?
Ni10 O36 Ni11 95.2(3) . . ?
Ni10 O36 H36 110.7 . . ?
Ni11 O36 H36 110.7 . . ?
Ni12 O37 Ni11 97.9(3) . . ?
C93 O37 Ni11 131.0(7) . . ?
C93 O37 Ni12 130.6(7) . . ?
Ni12 O38 Ni11 94.7(3) . . ?
C95 O38 Ni11 125.8(7) . . ?
C95 O38 Ni12 124.4(7) . . ?
C93 O39 Ni13 146.4(9) . . ?
C95 O40 Ni9 131.3(8) . . ?
Ni14 O41 Ni13 93.6(3) . . ?
C97 O41 Ni13 113.2(8) . . ?
C97 O41 Ni14 132.3(8) . . ?
C113 O42 Ni13 126.1(8) . . ?
C113 O43 Ni14 129.0(8) . . ?
Ni14 O44 Ni12 91.2(3) . . ?
C115 O44 Ni12 126.6(7) . . ?
C115 O44 Ni14 126.6(8) . . ?
C115 O45 Ni15 127.9(8) . . ?
Ni12 O46 Ni13 129.7(4) . . ?
Ni12 O46 Ni14 97.4(3) . . ?
Ni12 O46 H46 110.1 . . ?
Ni13 O46 Ni14 96.2(3) . . ?
Ni13 O46 H46 110.0 . . ?
Ni14 O46 H46 110.1 . . ?
Ni15 O47 Ni14 98.9(3) . . ?
C117 O47 Ni14 131.0(8) . . ?
C117 O47 Ni15 129.6(7) . . ?
Ni14 O48 Ni15 95.3(3) . . ?
C119 O48 Ni14 123.6(7) . . ?
C119 O48 Ni15 126.1(7) . . ?
C117 O49 Ni16 144.4(7) . . ?
C119 O50 Ni12 130.9(6) . . ?
Ni17 O51 Ni16 93.2(3) . . ?
C121 O51 Ni16 117.5(7) . . ?
C121 O51 Ni17 134.4(7) . . ?
C137 O52 Ni16 127.5(8) . . ?
C137 O53 Ni17 128.3(8) . . ?
Ni17 O54 Ni15 93.4(3) . . ?
C139 O54 Ni15 125.2(7) . . ?
C139 O54 Ni17 127.7(7) . . ?
C139 O55 Ni18 129.1(8) . . ?
Ni15 O56 Ni16 129.0(4) . . ?
Ni15 O56 Ni17 97.1(3) . . ?
Ni15 O56 H56 111.2 . . ?
Ni16 O56 Ni17 93.0(3) . . ?
Ni16 O56 H56 111.2 . . ?
Ni17 O56 H56 111.2 . . ?
Ni18 O57 Ni17 98.1(3) . . ?
C141 O57 Ni17 133.1(7) . . ?
C141 O57 Ni18 128.7(7) . . ?
Ni17 O58 Ni18 94.3(3) . . ?
C143 O58 Ni17 126.0(7) . . ?
C143 O58 Ni18 121.3(7) . . ?
C141 O59 Ni19 142.8(8) . . ?
C143 O60 Ni15 129.5(7) . . ?
Ni19 O61 Ni20 95.8(3) . . ?
C145 O61 Ni19 120.4(7) . . ?
C145 O61 Ni20 131.1(8) . . ?
C161 O62 Ni19 126.7(8) . . ?
C161 O63 Ni20 126.7(8) . . ?
Ni20 O64 Ni18 93.8(3) . . ?
C163 O64 Ni18 125.7(7) . . ?
C163 O64 Ni20 127.9(7) . . ?
C163 O65 Ni21 129.9(8) . . ?
Ni18 O66 Ni19 128.8(4) . . ?
Ni18 O66 Ni20 97.2(3) . . ?
Ni18 O66 H66 110.8 . . ?
Ni19 O66 Ni20 94.7(3) . . ?
Ni19 O66 H66 110.8 . . ?
Ni20 O66 H66 110.8 . . ?
Ni21 O67 Ni20 96.6(3) . . ?
C165 O67 Ni20 134.5(8) . . ?
C165 O67 Ni21 128.2(7) . . ?
Ni20 O68 Ni21 94.9(3) . . ?
C167 O68 Ni20 126.2(7) . . ?
C167 O68 Ni21 120.5(7) . . ?
C165 O69 Ni22 144.1(8) . . ?
C167 O70 Ni18 131.6(8) . . ?
Ni22 O71 Ni23 94.0(3) . . ?
C169 O71 Ni22 120.3(7) . . ?
C169 O71 Ni23 132.9(7) . . ?
C185 O72 Ni22 125.0(8) . . ?
C185 O73 Ni23 129.6(8) . . ?
Ni23 O74 Ni21 93.0(3) . . ?
C187 O74 Ni21 127.4(6) . . ?
C187 O74 Ni23 127.2(6) . . ?
C187 O75 Ni24 131.1(7) . . ?
Ni21 O76 Ni23 95.4(3) . . ?
Ni21 O76 H76 110.9 . . ?
Ni22 O76 Ni21 129.5(4) . . ?
Ni22 O76 Ni23 95.1(3) . . ?
Ni22 O76 H76 110.9 . . ?
Ni23 O76 H76 110.9 . . ?
Ni24 O77 Ni23 97.4(3) . . ?
C189 O77 Ni23 137.2(8) . . ?
C189 O77 Ni24 124.4(7) . . ?
Ni23 O78 Ni24 94.6(3) . . ?
C191 O78 Ni23 126.1(8) . . ?
C191 O78 Ni24 124.6(8) . . ?
C189 O79 Ni1 145.9(8) . . ?
C191 O80 Ni21 129.6(7) . . ?
C16 O81 C4 115.1(14) . . ?
C40 O82 C28 116(3) . . ?
C64 O83 C52 113.2(16) . . ?
C7 N1 Ni1 124.6(9) . . ?
C7 N1 C9 119.3(10) . . ?
C9 N1 Ni1 115.6(8) . . ?
C13 N2 Ni1 113.7(9) . . ?
C13 N2 C14 104.7(12) . . ?
C13 N2 C15 114.6(13) . . ?
C14 N2 Ni1 109.1(9) . . ?
C15 N2 Ni1 112.3(9) . . ?
C15 N2 C14 101.3(14) . . ?
C31 N3 Ni4 122.9(10) . . ?
C31 N3 C33 116.9(15) . . ?
C33 N3 Ni4 118.6(13) . . ?
C37 N4 Ni4 117.4(15) . . ?
C37 N4 C39 99.9(17) . . ?
C38 N4 Ni4 111.9(14) . . ?
C38 N4 C37 120(2) . . ?
C38 N4 C39 97(2) . . ?
C39 N4 Ni4 107.0(14) . . ?
C55 N5 Ni7 121.2(10) . . ?
C55 N5 C57 123.3(11) . . ?
C57 N5 Ni7 115.4(9) . . ?
C61 N6 Ni7 115.1(10) . . ?
C62 N6 Ni7 111.9(10) . . ?
C62 N6 C61 105.4(13) . . ?
C62 N6 C63 99.7(13) . . ?
C63 N6 Ni7 115.6(10) . . ?
C63 N6 C61 107.8(13) . . ?
C79 N7 Ni10 120.2(13) . . ?
C79 N7 C81 122.1(18) . . ?
C81 N7 Ni10 116.6(16) . . ?
C85 N8 Ni10 115.3(13) . . ?
C85 N8 C87 103.0(18) . . ?
C86 N8 Ni10 112.1(13) . . ?
C86 N8 C85 120.0(17) . . ?
C86 N8 C87 92.9(16) . . ?
C87 N8 Ni10 110.1(9) . . ?
C103 N9 Ni13 121.7(9) . . ?
C103 N9 C105 120.0(11) . . ?
C105 N9 Ni13 117.9(8) . . ?
C109 N10 Ni13 111.3(7) . . ?
C110 N10 Ni13 108.2(7) . . ?
C110 N10 C109 106.5(9) . . ?
C111 N10 Ni13 114.6(8) . . ?
C111 N10 C109 112.9(10) . . ?
C111 N10 C110 102.5(9) . . ?
C127 N11 Ni16 124.7(9) . . ?
C127 N11 C129 119.8(11) . . ?
C129 N11 Ni16 115.2(8) . . ?
C1A N12 Ni16 116.7(15) . . ?
C1A N12 C2A 114(2) . . ?
C1A N12 C3A 100(2) . . ?
C2A N12 Ni16 110(2) . . ?
C2A N12 C3A 110(3) . . ?
C3A N12 Ni16 106(2) . . ?
C133 N12 Ni16 104.7(9) . . ?
C134 N12 Ni16 113.2(10) . . ?
C134 N12 C133 109.4(12) . . ?
C134 N12 C135 113.5(14) . . ?
C135 N12 Ni16 106.0(10) . . ?
C135 N12 C133 109.5(14) . . ?
C151 N13 Ni19 123.0(9) . . ?
C151 N13 C153 124.8(11) . . ?
C153 N13 Ni19 112.1(9) . . ?
C157 N14 Ni19 112.3(11) . . ?
C157 N14 C158 105.2(14) . . ?
C158 N14 Ni19 107.1(9) . . ?
C159 N14 Ni19 112.7(10) . . ?
C159 N14 C157 115.5(14) . . ?
C159 N14 C158 102.9(15) . . ?
C175 N15 Ni22 124.7(9) . . ?
C175 N15 C177 119.1(11) . . ?
C177 N15 Ni22 115.9(10) . . ?
C4A N16 Ni22 111.5(17) . . ?
C5A N16 Ni22 116.9(17) . . ?
C5A N16 C4A 106(2) . . ?
C5A N16 C6A 101.8(14) . . ?
C6A N16 Ni22 116.5(19) . . ?
C6A N16 C4A 103.0(19) . . ?
C181 N16 Ni22 118.3(11) . . ?
C182 N16 Ni22 110.0(11) . . ?
C182 N16 C181 115.9(15) . . ?
C182 N16 C183 102.1(16) . . ?
C183 N16 Ni22 102.7(12) . . ?
C183 N16 C181 105.5(13) . . ?
O1 C1 C2 119.0(11) . . ?
O1 C1 C6 122.9(12) . . ?
C6 C1 C2 117.7(11) . . ?
N12 C1A H1AA 107.0 . . ?
N12 C1A H1AB 107.0 . . ?
N12 C1A C130 121.1(18) . . ?
H1AA C1A H1AB 106.8 . . ?
C130 C1A H1AA 107.0 . . ?
C130 C1A H1AB 107.0 . . ?
C1 C2 H2 118.5 . . ?
C3 C2 C1 122.9(12) . . ?
C3 C2 H2 118.5 . . ?
C2 C3 H3 121.3 . . ?
C2 C3 C4 117.4(14) . . ?
C4 C3 H3 121.3 . . ?
C3 C4 O81 110.3(14) . . ?
C5 C4 O81 126.3(14) . . ?
C5 C4 C3 123.5(14) . . ?
N16 C4A H4AA 109.4 . . ?
N16 C4A H4AB 109.4 . . ?
N16 C4A C178 111.1(16) . . ?
H4AA C4A H4AB 108.0 . . ?
C178 C4A H4AA 109.4 . . ?
C178 C4A H4AB 109.4 . . ?
C4 C5 H5 118.6 . . ?
C4 C5 C6 122.7(13) . . ?
C6 C5 H5 118.6 . . ?
C1 C6 C5 115.4(12) . . ?
C7 C6 C1 124.4(12) . . ?
C7 C6 C5 120.2(11) . . ?
N1 C7 C6 122.6(11) . . ?
N1 C7 C8 122.7(11) . . ?
C6 C7 C8 114.6(11) . . ?
C7 C8 H8A 109.5 . . ?
C7 C8 H8B 109.5 . . ?
C7 C8 H8C 109.5 . . ?
H8A C8 H8B 109.5 . . ?
H8A C8 H8C 109.5 . . ?
H8B C8 H8C 109.5 . . ?
N1 C9 H9A 109.0 . . ?
N1 C9 H9B 109.0 . . ?
H9A C9 H9B 107.8 . . ?
C10 C9 N1 113.1(11) . . ?
C10 C9 H9A 109.0 . . ?
C10 C9 H9B 109.0 . . ?
C9 C10 C11 108.8(13) . . ?
C9 C10 C13 109.3(14) . . ?
C11 C10 C13 97.7(12) . . ?
C12 C10 C9 115.9(16) . . ?
C12 C10 C11 109.4(14) . . ?
C12 C10 C13 114.1(13) . . ?
C10 C11 H11A 109.5 . . ?
C10 C11 H11B 109.5 . . ?
C10 C11 H11C 109.5 . . ?
H11A C11 H11B 109.5 . . ?
H11A C11 H11C 109.5 . . ?
H11B C11 H11C 109.5 . . ?
C10 C12 H12A 109.5 . . ?
C10 C12 H12B 109.5 . . ?
C10 C12 H12C 109.5 . . ?
H12A C12 H12B 109.5 . . ?
H12A C12 H12C 109.5 . . ?
H12B C12 H12C 109.5 . . ?
N2 C13 C10 119.1(13) . . ?
N2 C13 H13A 107.5 . . ?
N2 C13 H13B 107.5 . . ?
C10 C13 H13A 107.5 . . ?
C10 C13 H13B 107.5 . . ?
H13A C13 H13B 107.0 . . ?
N2 C14 H14A 109.5 . . ?
N2 C14 H14B 109.5 . . ?
N2 C14 H14C 109.5 . . ?
H14A C14 H14B 109.5 . . ?
H14A C14 H14C 109.5 . . ?
H14B C14 H14C 109.5 . . ?
N2 C15 H15A 109.5 . . ?
N2 C15 H15B 109.5 . . ?
N2 C15 H15C 109.5 . . ?
H15A C15 H15B 109.5 . . ?
H15A C15 H15C 109.5 . . ?
H15B C15 H15C 109.5 . . ?
O81 C16 H16A 109.5 . . ?
O81 C16 H16B 109.5 . . ?
O81 C16 H16C 109.5 . . ?
H16A C16 H16B 109.5 . . ?
H16A C16 H16C 109.5 . . ?
H16B C16 H16C 109.5 . . ?
O2 C17 O3 124.8(11) . . ?
O2 C17 C18 120.6(12) . . ?
O3 C17 C18 114.6(12) . . ?
C17 C18 H18A 109.5 . . ?
C17 C18 H18B 109.5 . . ?
C17 C18 H18C 109.5 . . ?
H18A C18 H18B 109.5 . . ?
H18A C18 H18C 109.5 . . ?
H18B C18 H18C 109.5 . . ?
O4 C19 C20 113.1(12) . . ?
O5 C19 O4 122.5(12) . . ?
O5 C19 C20 124.3(11) . . ?
C19 C20 H20A 109.5 . . ?
C19 C20 H20B 109.5 . . ?
C19 C20 H20C 109.5 . . ?
H20A C20 H20B 109.5 . . ?
H20A C20 H20C 109.5 . . ?
H20B C20 H20C 109.5 . . ?
O7 C21 C22 117.1(12) . . ?
O9 C21 O7 121.7(11) . . ?
O9 C21 C22 121.2(11) . . ?
C21 C22 H22A 109.5 . . ?
C21 C22 H22B 109.5 . . ?
C21 C22 H22C 109.5 . . ?
H22A C22 H22B 109.5 . . ?
H22A C22 H22C 109.5 . . ?
H22B C22 H22C 109.5 . . ?
O8 C23 O10 126.1(10) . . ?
O8 C23 C24 118.8(12) . . ?
O10 C23 C24 115.1(10) . . ?
C23 C24 H24A 109.5 . . ?
C23 C24 H24B 109.5 . . ?
C23 C24 H24C 109.5 . . ?
H24A C24 H24B 109.5 . . ?
H24A C24 H24C 109.5 . . ?
H24B C24 H24C 109.5 . . ?
C26 C27 H27 120.0 . . ?
C26 C27 C28 120.0 . . ?
C28 C27 H27 120.0 . . ?
C27 C26 H26A 120.0 . . ?
C27 C26 C25 120.0 . . ?
C25 C26 H26A 120.0 . . ?
O11 C25 C26 117.7(9) . . ?
O11 C25 C30 121.7(9) . . ?
C26 C25 C30 120.0 . . ?
C25 C30 C31 122.4(10) . . ?
C29 C30 C25 120.0 . . ?
C29 C30 C31 116.9(9) . . ?
C30 C29 H29 120.0 . . ?
C28 C29 C30 120.0 . . ?
C28 C29 H29 120.0 . . ?
C27 C28 O82 124.9(14) . . ?
C29 C28 O82 114.8(14) . . ?
C29 C28 C27 120.0 . . ?
N3 C31 C30 119.7(11) . . ?
N3 C31 C32 115.0(17) . . ?
C30 C31 C32 124.2(16) . . ?
C31 C32 H32A 109.5 . . ?
C31 C32 H32B 109.5 . . ?
C31 C32 H32C 109.5 . . ?
H32A C32 H32B 109.5 . . ?
H32A C32 H32C 109.5 . . ?
H32B C32 H32C 109.5 . . ?
N3 C33 H33A 109.5 . . ?
N3 C33 H33B 109.5 . . ?
N3 C33 C34 111(2) . . ?
H33A C33 H33B 108.1 . . ?
C34 C33 H33A 109.5 . . ?
C34 C33 H33B 109.5 . . ?
C33 C34 H34 111.7 . . ?
C33 C34 C37 113(2) . . ?
C35 C34 C33 108(3) . . ?
C35 C34 H34 111.7 . . ?
C35 C34 C37 101(2) . . ?
C37 C34 H34 111.7 . . ?
C34 C35 H35A 109.5 . . ?
C34 C35 H35B 109.5 . . ?
C34 C35 H35C 109.5 . . ?
H35A C35 H35B 109.5 . . ?
H35A C35 H35C 109.5 . . ?
H35B C35 H35C 109.5 . . ?
N4 C37 C34 113(2) . . ?
N4 C37 H37A 109.1 . . ?
N4 C37 H37B 109.1 . . ?
C34 C37 H37A 109.1 . . ?
C34 C37 H37B 109.1 . . ?
H37A C37 H37B 107.8 . . ?
N4 C38 H38A 109.5 . . ?
N4 C38 H38B 109.5 . . ?
N4 C38 H38C 109.5 . . ?
H38A C38 H38B 109.5 . . ?
H38A C38 H38C 109.5 . . ?
H38B C38 H38C 109.5 . . ?
N4 C39 H39A 109.5 . . ?
N4 C39 H39B 109.5 . . ?
N4 C39 H39C 109.5 . . ?
H39A C39 H39B 109.5 . . ?
H39A C39 H39C 109.5 . . ?
H39B C39 H39C 109.5 . . ?
O82 C40 H40A 109.5 . . ?
O82 C40 H40B 109.5 . . ?
O82 C40 H40C 109.5 . . ?
H40A C40 H40B 109.5 . . ?
H40A C40 H40C 109.5 . . ?
H40B C40 H40C 109.5 . . ?
O12 C41 C42 116.8(16) . . ?
O13 C41 O12 128.4(15) . . ?
O13 C41 C42 114.8(15) . . ?
C41 C42 H42A 109.5 . . ?
C41 C42 H42B 109.5 . . ?
C41 C42 H42C 109.5 . . ?
H42A C42 H42B 109.5 . . ?
H42A C42 H42C 109.5 . . ?
H42B C42 H42C 109.5 . . ?
O14 C43 C44 115.9(12) . . ?
O15 C43 O14 124.2(11) . . ?
O15 C43 C44 119.5(13) . . ?
C43 C44 H44A 109.5 . . ?
C43 C44 H44B 109.5 . . ?
C43 C44 H44C 109.5 . . ?
H44A C44 H44B 109.5 . . ?
H44A C44 H44C 109.5 . . ?
H44B C44 H44C 109.5 . . ?
O17 C45 C46 114.2(14) . . ?
O19 C45 O17 124.8(12) . . ?
O19 C45 C46 121.1(13) . . ?
C45 C46 H46A 109.5 . . ?
C45 C46 H46B 109.5 . . ?
C45 C46 H46C 109.5 . . ?
H46A C46 H46B 109.5 . . ?
H46A C46 H46C 109.5 . . ?
H46B C46 H46C 109.5 . . ?
O18 C47 O20 124.8(10) . . ?
O18 C47 C48 120.4(12) . . ?
O20 C47 C48 114.6(12) . . ?
C47 C48 H48A 109.5 . . ?
C47 C48 H48B 109.5 . . ?
C47 C48 H48C 109.5 . . ?
H48A C48 H48B 109.5 . . ?
H48A C48 H48C 109.5 . . ?
H48B C48 H48C 109.5 . . ?
O21 C49 C50 120.5(12) . . ?
O21 C49 C54 123.1(14) . . ?
C50 C49 C54 116.3(14) . . ?
C49 C50 H50 119.7 . . ?
C51 C50 C49 120.6(13) . . ?
C51 C50 H50 119.7 . . ?
C50 C51 H51 117.9 . . ?
C52 C51 C50 124.1(16) . . ?
C52 C51 H51 117.9 . . ?
C51 C52 O83 117.8(15) . . ?
C53 C52 O83 124.3(14) . . ?
C53 C52 C51 117.9(17) . . ?
C52 C53 H53 117.1 . . ?
C52 C53 C54 125.8(14) . . ?
C54 C53 H53 117.1 . . ?
C49 C54 C53 115.2(14) . . ?
C49 C54 C55 123.6(15) . . ?
C53 C54 C55 120.9(12) . . ?
N5 C55 C54 120.7(13) . . ?
N5 C55 C56 116.8(13) . . ?
C54 C55 C56 120.9(13) . . ?
C55 C56 H56A 109.5 . . ?
C55 C56 H56B 109.5 . . ?
C55 C56 H56C 109.5 . . ?
H56A C56 H56B 109.5 . . ?
H56A C56 H56C 109.5 . . ?
H56B C56 H56C 109.5 . . ?
N5 C57 H57A 109.1 . . ?
N5 C57 H57B 109.1 . . ?
N5 C57 C58 112.3(14) . . ?
H57A C57 H57B 107.9 . . ?
C58 C57 H57A 109.1 . . ?
C58 C57 H57B 109.1 . . ?
C57 C58 C59 107.6(15) . . ?
C57 C58 C61 108.9(15) . . ?
C60 C58 C57 112.7(16) . . ?
C60 C58 C59 103.8(16) . . ?
C60 C58 C61 116.8(17) . . ?
C61 C58 C59 106.4(16) . . ?
C58 C59 H59A 109.5 . . ?
C58 C59 H59B 109.5 . . ?
C58 C59 H59C 109.5 . . ?
H59A C59 H59B 109.5 . . ?
H59A C59 H59C 109.5 . . ?
H59B C59 H59C 109.5 . . ?
C58 C60 H60A 109.5 . . ?
C58 C60 H60B 109.5 . . ?
C58 C60 H60C 109.5 . . ?
H60A C60 H60B 109.5 . . ?
H60A C60 H60C 109.5 . . ?
H60B C60 H60C 109.5 . . ?
N6 C61 C58 119.1(15) . . ?
N6 C61 H61A 107.5 . . ?
N6 C61 H61B 107.5 . . ?
C58 C61 H61A 107.5 . . ?
C58 C61 H61B 107.5 . . ?
H61A C61 H61B 107.0 . . ?
N6 C62 H62A 109.5 . . ?
N6 C62 H62B 109.5 . . ?
N6 C62 H62C 109.5 . . ?
H62A C62 H62B 109.5 . . ?
H62A C62 H62C 109.5 . . ?
H62B C62 H62C 109.5 . . ?
N6 C63 H63A 109.5 . . ?
N6 C63 H63B 109.5 . . ?
N6 C63 H63C 109.5 . . ?
H63A C63 H63B 109.5 . . ?
H63A C63 H63C 109.5 . . ?
H63B C63 H63C 109.5 . . ?
O83 C64 H64A 109.5 . . ?
O83 C64 H64B 109.5 . . ?
O83 C64 H64C 109.5 . . ?
H64A C64 H64B 109.5 . . ?
H64A C64 H64C 109.5 . . ?
H64B C64 H64C 109.5 . . ?
O22 C65 C66 122.7(15) . . ?
O23 C65 O22 119.4(15) . . ?
O23 C65 C66 117.6(14) . . ?
C65 C66 H66A 109.5 . . ?
C65 C66 H66B 109.5 . . ?
C65 C66 H66C 109.5 . . ?
H66A C66 H66B 109.5 . . ?
H66A C66 H66C 109.5 . . ?
H66B C66 H66C 109.5 . . ?
O24 C67 O25 124.5(13) . . ?
O24 C67 C68 119.2(11) . . ?
O25 C67 C68 116.3(13) . . ?
C67 C68 H68A 109.5 . . ?
C67 C68 H68B 109.5 . . ?
C67 C68 H68C 109.5 . . ?
H68A C68 H68B 109.5 . . ?
H68A C68 H68C 109.5 . . ?
H68B C68 H68C 109.5 . . ?
O27 C69 C70 116.7(15) . . ?
O29 C69 O27 126.0(15) . . ?
O29 C69 C70 117.2(14) . . ?
C69 C70 H70A 109.5 . . ?
C69 C70 H70B 109.5 . . ?
C69 C70 H70C 109.5 . . ?
H70A C70 H70B 109.5 . . ?
H70A C70 H70C 109.5 . . ?
H70B C70 H70C 109.5 . . ?
O28 C71 C72 117.4(11) . . ?
O30 C71 O28 126.2(10) . . ?
O30 C71 C72 116.2(11) . . ?
C71 C72 H72A 109.5 . . ?
C71 C72 H72B 109.5 . . ?
C71 C72 H72C 109.5 . . ?
H72A C72 H72B 109.5 . . ?
H72A C72 H72C 109.5 . . ?
H72B C72 H72C 109.5 . . ?
C73 C74 H74 120.0 . . ?
C73 C74 C75 120.0 . . ?
C75 C74 H74 120.0 . . ?
O31 C73 C74 119.5(10) . . ?
O31 C73 C78 119.1(10) . . ?
C78 C73 C74 120.0 . . ?
C73 C78 C79 121.6(13) . . ?
C77 C78 C73 120.0 . . ?
C77 C78 C79 117.7(13) . . ?
C78 C77 H77 120.0 . . ?
C76 C77 C78 120.0 . . ?
C76 C77 H77 120.0 . . ?
C77 C76 O84 124.9(13) . . ?
C77 C76 C75 120.0 . . ?
C75 C76 O84 114.9(13) . . ?
C74 C75 H75 120.0 . . ?
C76 C75 C74 120.0 . . ?
C76 C75 H75 120.0 . . ?
N7 C79 C78 122.3(17) . . ?
N7 C79 C80 114(2) . . ?
C78 C79 C80 124(2) . . ?
C79 C80 H80A 109.5 . . ?
C79 C80 H80B 109.5 . . ?
C79 C80 H80C 109.5 . . ?
H80A C80 H80B 109.5 . . ?
H80A C80 H80C 109.5 . . ?
H80B C80 H80C 109.5 . . ?
N7 C81 H81A 109.9 . . ?
N7 C81 H81B 109.9 . . ?
H81A C81 H81B 108.3 . . ?
C82 C81 N7 109.1(19) . . ?
C82 C81 H81A 109.9 . . ?
C82 C81 H81B 109.9 . . ?
C81 C82 H82A 110.7 . . ?
C81 C82 H82B 110.7 . . ?
C81 C82 C85 105.1(19) . . ?
H82A C82 H82B 108.8 . . ?
C85 C82 H82A 110.7 . . ?
C85 C82 H82B 110.7 . . ?
N8 C85 C82 112(2) . . ?
N8 C85 H85A 109.3 . . ?
N8 C85 H85B 109.3 . . ?
C82 C85 H85A 109.3 . . ?
C82 C85 H85B 109.3 . . ?
H85A C85 H85B 107.9 . . ?
N8 C86 H86A 109.5 . . ?
N8 C86 H86B 109.5 . . ?
N8 C86 H86C 109.5 . . ?
H86A C86 H86B 109.5 . . ?
H86A C86 H86C 109.5 . . ?
H86B C86 H86C 109.5 . . ?
N8 C87 H87A 109.5 . . ?
N8 C87 H87B 109.5 . . ?
N8 C87 H87C 109.5 . . ?
H87A C87 H87B 109.5 . . ?
H87A C87 H87C 109.5 . . ?
H87B C87 H87C 109.5 . . ?
O32 C89 O33 126.0(14) . . ?
O32 C89 C90 116.3(14) . . ?
O33 C89 C90 116.2(13) . . ?
C89 C90 H90A 109.5 . . ?
C89 C90 H90B 109.5 . . ?
C89 C90 H90C 109.5 . . ?
H90A C90 H90B 109.5 . . ?
H90A C90 H90C 109.5 . . ?
H90B C90 H90C 109.5 . . ?
O34 C91 O35 125.6(12) . . ?
O34 C91 C92 118.7(11) . . ?
O35 C91 C92 115.7(13) . . ?
C91 C92 H92A 109.5 . . ?
C91 C92 H92B 109.5 . . ?
C91 C92 H92C 109.5 . . ?
H92A C92 H92B 109.5 . . ?
H92A C92 H92C 109.5 . . ?
H92B C92 H92C 109.5 . . ?
O37 C93 C94 116.6(11) . . ?
O39 C93 O37 120.6(12) . . ?
O39 C93 C94 122.8(12) . . ?
C93 C94 H94A 109.5 . . ?
C93 C94 H94B 109.5 . . ?
C93 C94 H94C 109.5 . . ?
H94A C94 H94B 109.5 . . ?
H94A C94 H94C 109.5 . . ?
H94B C94 H94C 109.5 . . ?
O38 C95 C96 122.3(10) . . ?
O40 C95 O38 121.9(11) . . ?
O40 C95 C96 115.5(11) . . ?
C95 C96 H96A 109.5 . . ?
C95 C96 H96B 109.5 . . ?
C95 C96 H96C 109.5 . . ?
H96A C96 H96B 109.5 . . ?
H96A C96 H96C 109.5 . . ?
H96B C96 H96C 109.5 . . ?
O41 C97 C98 122.2(13) . . ?
O41 C97 C102 122.5(13) . . ?
C98 C97 C102 115.3(13) . . ?
C97 C98 H98 119.1 . . ?
C97 C98 C99 121.9(14) . . ?
C99 C98 H98 119.1 . . ?
C98 C99 H99 119.5 . . ?
C100 C99 C98 121.0(15) . . ?
C100 C99 H99 119.5 . . ?
O85 C100 C101 118.6(14) . . ?
C99 C100 O85 121.7(15) . . ?
C99 C100 C101 119.7(15) . . ?
C100 C101 H101 120.4 . . ?
C102 C101 C100 119.2(14) . . ?
C102 C101 H101 120.4 . . ?
C97 C102 C103 121.0(13) . . ?
C101 C102 C97 121.3(13) . . ?
C101 C102 C103 117.3(13) . . ?
N9 C103 C102 122.7(12) . . ?
N9 C103 C104 128.3(14) . . ?
C102 C103 C104 108.7(12) . . ?
C103 C104 H10A 109.5 . . ?
C103 C104 H10B 109.5 . . ?
C103 C104 H10C 109.5 . . ?
H10A C104 H10B 109.5 . . ?
H10A C104 H10C 109.5 . . ?
H10B C104 H10C 109.5 . . ?
N9 C105 H10D 109.2 . . ?
N9 C105 H10E 109.2 . . ?
N9 C105 C106 111.9(11) . . ?
H10D C105 H10E 107.9 . . ?
C106 C105 H10D 109.2 . . ?
C106 C105 H10E 109.2 . . ?
C107 C106 C105 105.4(12) . . ?
C107 C106 C108 107.9(12) . . ?
C108 C106 C105 106.9(11) . . ?
C109 C106 C105 108.3(11) . . ?
C109 C106 C107 108.2(12) . . ?
C109 C106 C108 119.3(12) . . ?
C106 C107 H10F 109.5 . . ?
C106 C107 H10G 109.5 . . ?
C106 C107 H10H 109.5 . . ?
H10F C107 H10G 109.5 . . ?
H10F C107 H10H 109.5 . . ?
H10G C107 H10H 109.5 . . ?
C106 C108 H10I 109.5 . . ?
C106 C108 H10J 109.5 . . ?
C106 C108 H10K 109.5 . . ?
H10I C108 H10J 109.5 . . ?
H10I C108 H10K 109.5 . . ?
H10J C108 H10K 109.5 . . ?
N10 C109 H10L 106.4 . . ?
N10 C109 H10M 106.4 . . ?
C106 C109 N10 123.7(11) . . ?
C106 C109 H10L 106.4 . . ?
C106 C109 H10M 106.4 . . ?
H10L C109 H10M 106.5 . . ?
N10 C110 H11D 109.5 . . ?
N10 C110 H11E 109.5 . . ?
N10 C110 H11F 109.5 . . ?
H11D C110 H11E 109.5 . . ?
H11D C110 H11F 109.5 . . ?
H11E C110 H11F 109.5 . . ?
N10 C111 H11G 109.5 . . ?
N10 C111 H11H 109.5 . . ?
N10 C111 H11I 109.5 . . ?
H11G C111 H11H 109.5 . . ?
H11G C111 H11I 109.5 . . ?
H11H C111 H11I 109.5 . . ?
O42 C113 O43 126.8(12) . . ?
O42 C113 C114 118.2(11) . . ?
O43 C113 C114 114.9(12) . . ?
C113 C114 H11J 109.5 . . ?
C113 C114 H11K 109.5 . . ?
C113 C114 H11L 109.5 . . ?
H11J C114 H11K 109.5 . . ?
H11J C114 H11L 109.5 . . ?
H11K C114 H11L 109.5 . . ?
O44 C115 C116 114.0(12) . . ?
O45 C115 O44 128.3(11) . . ?
O45 C115 C116 117.7(12) . . ?
C115 C116 H11M 109.5 . . ?
C115 C116 H11N 109.5 . . ?
C115 C116 H11O 109.5 . . ?
H11M C116 H11N 109.5 . . ?
H11M C116 H11O 109.5 . . ?
H11N C116 H11O 109.5 . . ?
O47 C117 C118 119.7(12) . . ?
O49 C117 O47 122.9(10) . . ?
O49 C117 C118 117.3(10) . . ?
C117 C118 H11P 109.5 . . ?
C117 C118 H11Q 109.5 . . ?
C117 C118 H11R 109.5 . . ?
H11P C118 H11Q 109.5 . . ?
H11P C118 H11R 109.5 . . ?
H11Q C118 H11R 109.5 . . ?
O48 C119 C120 120.3(12) . . ?
O50 C119 O48 123.6(10) . . ?
O50 C119 C120 115.9(10) . . ?
C119 C120 H12D 109.5 . . ?
C119 C120 H12E 109.5 . . ?
C119 C120 H12F 109.5 . . ?
H12D C120 H12E 109.5 . . ?
H12D C120 H12F 109.5 . . ?
H12E C120 H12F 109.5 . . ?
C121 C126 C125 120.0 . . ?
C121 C126 C127 121.7(8) . . ?
C125 C126 C127 118.3(8) . . ?
O51 C121 C126 122.1(7) . . ?
O51 C121 C122 117.5(7) . . ?
C122 C121 C126 120.0 . . ?
C121 C122 H122 120.0 . . ?
C121 C122 C123 120.0 . . ?
C123 C122 H122 120.0 . . ?
C122 C123 H123 120.0 . . ?
C124 C123 C122 120.0 . . ?
C124 C123 H123 120.0 . . ?
C123 C124 O86 124.9(11) . . ?
C125 C124 O86 115.1(11) . . ?
C125 C124 C123 120.0 . . ?
C126 C125 H125 120.0 . . ?
C124 C125 C126 120.0 . . ?
C124 C125 H125 120.0 . . ?
N11 C127 C126 122.6(12) . . ?
N11 C127 C128 123.7(13) . . ?
C128 C127 C126 113.5(12) . . ?
C127 C128 H12G 109.5 . . ?
C127 C128 H12H 109.5 . . ?
C127 C128 H12I 109.5 . . ?
H12G C128 H12H 109.5 . . ?
H12G C128 H12I 109.5 . . ?
H12H C128 H12I 109.5 . . ?
N11 C129 H12J 108.9 . . ?
N11 C129 H12K 108.9 . . ?
N11 C129 C130 113.5(10) . . ?
H12J C129 H12K 107.7 . . ?
C130 C129 H12J 108.9 . . ?
C130 C129 H12K 108.9 . . ?
C1A C130 C129 102.7(18) . . ?
C131 C130 C1A 141.6(18) . . ?
C131 C130 C129 101.2(12) . . ?
C132 C130 C1A 90.7(12) . . ?
C132 C130 C129 113.3(11) . . ?
C132 C130 C131 106.8(11) . . ?
C132 C130 C133 120.3(14) . . ?
C133 C130 C129 114.4(12) . . ?
C133 C130 C131 96.9(11) . . ?
C130 C131 H13C 109.5 . . ?
C130 C131 H13D 109.5 . . ?
C130 C131 H13E 109.5 . . ?
H13C C131 H13D 109.5 . . ?
H13C C131 H13E 109.5 . . ?
H13D C131 H13E 109.5 . . ?
C130 C132 H13F 109.5 . . ?
C130 C132 H13G 109.5 . . ?
C130 C132 H13H 109.5 . . ?
H13F C132 H13G 109.5 . . ?
H13F C132 H13H 109.5 . . ?
H13G C132 H13H 109.5 . . ?
N12 C133 H13I 107.5 . . ?
N12 C133 H13J 107.5 . . ?
C130 C133 N12 119.4(12) . . ?
C130 C133 H13I 107.5 . . ?
C130 C133 H13J 107.5 . . ?
H13I C133 H13J 107.0 . . ?
O52 C137 O53 124.1(12) . . ?
O52 C137 C138 117.4(13) . . ?
O53 C137 C138 118.3(12) . . ?
C137 C138 H13K 109.5 . . ?
C137 C138 H13L 109.5 . . ?
C137 C138 H13M 109.5 . . ?
H13K C138 H13L 109.5 . . ?
H13K C138 H13M 109.5 . . ?
H13L C138 H13M 109.5 . . ?
O54 C139 C140 119.0(11) . . ?
O55 C139 O54 123.4(11) . . ?
O55 C139 C140 117.6(12) . . ?
C139 C140 H14D 109.5 . . ?
C139 C140 H14E 109.5 . . ?
C139 C140 H14F 109.5 . . ?
H14D C140 H14E 109.5 . . ?
H14D C140 H14F 109.5 . . ?
H14E C140 H14F 109.5 . . ?
O57 C141 C142 116.7(12) . . ?
O59 C141 O57 125.5(11) . . ?
O59 C141 C142 117.5(12) . . ?
C141 C142 H14G 109.5 . . ?
C141 C142 H14H 109.5 . . ?
C141 C142 H14I 109.5 . . ?
H14G C142 H14H 109.5 . . ?
H14G C142 H14I 109.5 . . ?
H14H C142 H14I 109.5 . . ?
O58 C143 O60 125.0(10) . . ?
O58 C143 C144 116.5(11) . . ?
O60 C143 C144 118.1(10) . . ?
C143 C144 H14J 109.5 . . ?
C143 C144 H14K 109.5 . . ?
C143 C144 H14L 109.5 . . ?
H14J C144 H14K 109.5 . . ?
H14J C144 H14L 109.5 . . ?
H14K C144 H14L 109.5 . . ?
O61 C145 C146 119.9(12) . . ?
O61 C145 C150 119.9(13) . . ?
C146 C145 C150 120.2(14) . . ?
C145 C146 H146 118.1 . . ?
C145 C146 C147 123.7(15) . . ?
C147 C146 H146 118.1 . . ?
C146 C147 H147 118.7 . . ?
C148 C147 C146 122.7(17) . . ?
C148 C147 H147 118.7 . . ?
O87 C148 C147 132.9(19) . . ?
C149 C148 O87 115.5(17) . . ?
C149 C148 C147 111.6(17) . . ?
C148 C149 H149 114.7 . . ?
C148 C149 C150 130.7(15) . . ?
C150 C149 H149 114.7 . . ?
C145 C150 C149 110.3(13) . . ?
C145 C150 C151 127.2(14) . . ?
C151 C150 C149 122.4(12) . . ?
N13 C151 C150 121.4(12) . . ?
N13 C151 C152 116.4(13) . . ?
C150 C151 C152 122.1(13) . . ?
C151 C152 H15D 109.5 . . ?
C151 C152 H15E 109.5 . . ?
C151 C152 H15F 109.5 . . ?
H15D C152 H15E 109.5 . . ?
H15D C152 H15F 109.5 . . ?
H15E C152 H15F 109.5 . . ?
N13 C153 H15G 108.7 . . ?
N13 C153 H15H 108.7 . . ?
N13 C153 C154 114.1(14) . . ?
H15G C153 H15H 107.6 . . ?
C154 C153 H15G 108.7 . . ?
C154 C153 H15H 108.7 . . ?
C153 C154 C155 104.5(16) . . ?
C153 C154 C157 100.5(14) . . ?
C155 C154 C157 102.7(16) . . ?
C156 C154 C153 112.6(19) . . ?
C156 C154 C155 109.4(17) . . ?
C156 C154 C157 124.9(18) . . ?
C154 C155 H15I 109.5 . . ?
C154 C155 H15J 109.5 . . ?
C154 C155 H15K 109.5 . . ?
H15I C155 H15J 109.5 . . ?
H15I C155 H15K 109.5 . . ?
H15J C155 H15K 109.5 . . ?
C154 C156 H15L 109.5 . . ?
C154 C156 H15M 109.5 . . ?
C154 C156 H15N 109.5 . . ?
H15L C156 H15M 109.5 . . ?
H15L C156 H15N 109.5 . . ?
H15M C156 H15N 109.5 . . ?
N14 C157 C154 120.8(16) . . ?
N14 C157 H15O 107.1 . . ?
N14 C157 H15P 107.1 . . ?
C154 C157 H15O 107.1 . . ?
C154 C157 H15P 107.1 . . ?
H15O C157 H15P 106.8 . . ?
N14 C158 H15Q 109.5 . . ?
N14 C158 H15R 109.5 . . ?
N14 C158 H15S 109.5 . . ?
H15Q C158 H15R 109.5 . . ?
H15Q C158 H15S 109.5 . . ?
H15R C158 H15S 109.5 . . ?
N14 C159 H15T 109.5 . . ?
N14 C159 H15U 109.5 . . ?
N14 C159 H15V 109.5 . . ?
H15T C159 H15U 109.5 . . ?
H15T C159 H15V 109.5 . . ?
H15U C159 H15V 109.5 . . ?
O62 C161 O63 127.4(11) . . ?
O62 C161 C162 117.7(12) . . ?
O63 C161 C162 114.4(12) . . ?
C161 C162 H16D 109.5 . . ?
C161 C162 H16E 109.5 . . ?
C161 C162 H16F 109.5 . . ?
H16D C162 H16E 109.5 . . ?
H16D C162 H16F 109.5 . . ?
H16E C162 H16F 109.5 . . ?
O64 C163 O65 122.5(11) . . ?
O64 C163 C164 120.6(10) . . ?
O65 C163 C164 116.9(11) . . ?
C163 C164 H16G 109.5 . . ?
C163 C164 H16H 109.5 . . ?
C163 C164 H16I 109.5 . . ?
H16G C164 H16H 109.5 . . ?
H16G C164 H16I 109.5 . . ?
H16H C164 H16I 109.5 . . ?
O67 C165 C166 117.5(12) . . ?
O69 C165 O67 124.4(11) . . ?
O69 C165 C166 117.7(11) . . ?
C165 C166 H16J 109.5 . . ?
C165 C166 H16K 109.5 . . ?
C165 C166 H16L 109.5 . . ?
H16J C166 H16K 109.5 . . ?
H16J C166 H16L 109.5 . . ?
H16K C166 H16L 109.5 . . ?
O68 C167 C168 120.5(10) . . ?
O70 C167 O68 123.5(11) . . ?
O70 C167 C168 115.3(11) . . ?
C167 C168 H16M 109.5 . . ?
C167 C168 H16N 109.5 . . ?
C167 C168 H16O 109.5 . . ?
H16M C168 H16N 109.5 . . ?
H16M C168 H16O 109.5 . . ?
H16N C168 H16O 109.5 . . ?
C169 C174 C173 120.0 . . ?
C169 C174 C175 125.1(10) . . ?
C173 C174 C175 114.9(10) . . ?
O71 C169 C174 121.8(9) . . ?
O71 C169 C170 118.0(9) . . ?
C174 C169 C170 120.0 . . ?
C169 C170 H170 120.0 . . ?
C171 C170 C169 120.0 . . ?
C171 C170 H170 120.0 . . ?
C170 C171 H171 120.0 . . ?
C170 C171 C172 120.0 . . ?
C172 C171 H171 120.0 . . ?
C171 C172 O88 121.4(14) . . ?
C173 C172 O88 117.6(13) . . ?
C173 C172 C171 120.0 . . ?
C174 C173 H173 120.0 . . ?
C172 C173 C174 120.0 . . ?
C172 C173 H173 120.0 . . ?
N15 C175 C174 121.5(12) . . ?
N15 C175 C176 117.7(16) . . ?
C174 C175 C176 120.4(18) . . ?
N15 C177 H17A 109.4 . . ?
N15 C177 H17B 109.4 . . ?
N15 C177 C178 111.3(13) . . ?
H17A C177 H17B 108.0 . . ?
C178 C177 H17A 109.4 . . ?
C178 C177 H17B 109.4 . . ?
C177 C178 C4A 120.6(16) . . ?
C179 C178 C4A 87.9(12) . . ?
C179 C178 C177 111.4(15) . . ?
C179 C178 C180 106.0(14) . . ?
C179 C178 C181 134.6(16) . . ?
C180 C178 C4A 123.7(19) . . ?
C180 C178 C177 104.6(13) . . ?
C180 C178 C181 90.4(11) . . ?
C181 C178 C177 104.5(14) . . ?
C178 C179 H17C 109.5 . . ?
C178 C179 H17D 109.5 . . ?
C178 C179 H17E 109.5 . . ?
H17C C179 H17D 109.5 . . ?
H17C C179 H17E 109.5 . . ?
H17D C179 H17E 109.5 . . ?
C178 C180 H18D 109.5 . . ?
C178 C180 H18E 109.5 . . ?
C178 C180 H18F 109.5 . . ?
H18D C180 H18E 109.5 . . ?
H18D C180 H18F 109.5 . . ?
H18E C180 H18F 109.5 . . ?
N16 C181 C178 112.4(13) . . ?
N16 C181 H18G 109.1 . . ?
N16 C181 H18H 109.1 . . ?
C178 C181 H18G 109.1 . . ?
C178 C181 H18H 109.1 . . ?
H18G C181 H18H 107.9 . . ?
O72 C185 C186 115.7(13) . . ?
O73 C185 O72 126.7(12) . . ?
O73 C185 C186 117.6(13) . . ?
C185 C186 H18I 109.5 . . ?
C185 C186 H18J 109.5 . . ?
C185 C186 H18K 109.5 . . ?
H18I C186 H18J 109.5 . . ?
H18I C186 H18K 109.5 . . ?
H18J C186 H18K 109.5 . . ?
O74 C187 C188 118.7(11) . . ?
O75 C187 O74 122.4(10) . . ?
O75 C187 C188 118.9(11) . . ?
C187 C188 H18L 109.5 . . ?
C187 C188 H18M 109.5 . . ?
C187 C188 H18N 109.5 . . ?
H18L C188 H18M 109.5 . . ?
H18L C188 H18N 109.5 . . ?
H18M C188 H18N 109.5 . . ?
O77 C189 C190 113.8(11) . . ?
O79 C189 O77 125.7(11) . . ?
O79 C189 C190 120.5(10) . . ?
C189 C190 H19A 109.5 . . ?
C189 C190 H19B 109.5 . . ?
C189 C190 H19C 109.5 . . ?
H19A C190 H19B 109.5 . . ?
H19A C190 H19C 109.5 . . ?
H19B C190 H19C 109.5 . . ?
O78 C191 O80 124.1(11) . . ?
O78 C191 C192 121.1(11) . . ?
O80 C191 C192 114.7(11) . . ?
C191 C192 H19D 109.5 . . ?
C191 C192 H19E 109.5 . . ?
C191 C192 H19F 109.5 . . ?
H19D C192 H19E 109.5 . . ?
H19D C192 H19F 109.5 . . ?
H19E C192 H19F 109.5 . . ?

loop_
_geom_bond_atom_site_label_1
_geom_bond_atom_site_label_2
_geom_bond_distance
_geom_bond_site_symmetry_2
_geom_bond_publ_flag
Ni1 Ni2 2.984(2) . ?
Ni1 O1 2.041(8) . ?
Ni1 O2 2.092(8) . ?
Ni1 O6 2.040(7) . ?
Ni1 O79 2.062(8) . ?
Ni1 N1 2.031(9) . ?
Ni1 N2 2.165(10) . ?
Ni2 O1 2.035(8) . ?
Ni2 O3 2.018(8) . ?
Ni2 O4 2.077(8) . ?
Ni2 O6 2.066(7) . ?
Ni2 O7 2.079(7) . ?
Ni2 O8 2.117(7) . ?
Ni3 O5 2.020(8) . ?
Ni3 O7 2.024(7) . ?
Ni3 O8 2.124(7) . ?
Ni3 O14 2.145(8) . ?
Ni3 O16 2.003(8) . ?
Ni3 O20 2.010(7) . ?
Ni4 O9 2.092(9) . ?
Ni4 O11 2.053(10) . ?
Ni4 O12 2.044(10) . ?
Ni4 O16 2.007(7) . ?
Ni4 N3 1.992(11) . ?
Ni4 N4 2.186(13) . ?
Ni5 O11 2.053(7) . ?
Ni5 O13 2.035(9) . ?
Ni5 O14 2.057(8) . ?
Ni5 O16 2.051(8) . ?
Ni5 O17 2.061(8) . ?
Ni5 O18 2.108(7) . ?
Ni6 O15 2.013(8) . ?
Ni6 O17 2.054(7) . ?
Ni6 O18 2.097(8) . ?
Ni6 O24 2.097(8) . ?
Ni6 O26 2.006(8) . ?
Ni6 O30 2.018(7) . ?
Ni7 Ni8 2.992(2) . ?
Ni7 O19 2.097(11) . ?
Ni7 O21 2.036(9) . ?
Ni7 O22 2.064(10) . ?
Ni7 O26 2.016(7) . ?
Ni7 N5 2.051(10) . ?
Ni7 N6 2.160(12) . ?
Ni8 O21 2.052(8) . ?
Ni8 O23 2.023(10) . ?
Ni8 O24 2.040(9) . ?
Ni8 O26 2.039(8) . ?
Ni8 O27 2.089(8) . ?
Ni8 O28 2.100(7) . ?
Ni9 O25 1.999(9) . ?
Ni9 O27 2.038(8) . ?
Ni9 O28 2.093(8) . ?
Ni9 O34 2.138(8) . ?
Ni9 O36 2.017(8) . ?
Ni9 O40 2.038(8) . ?
Ni10 Ni11 2.999(2) . ?
Ni10 O29 2.128(12) . ?
Ni10 O31 2.059(9) . ?
Ni10 O32 2.066(11) . ?
Ni10 O36 2.030(8) . ?
Ni10 N7 1.975(17) . ?
Ni10 N8 2.152(12) . ?
Ni11 O31 2.076(9) . ?
Ni11 O33 2.017(9) . ?
Ni11 O34 2.076(9) . ?
Ni11 O36 2.031(8) . ?
Ni11 O37 2.067(7) . ?
Ni11 O38 2.103(8) . ?
Ni12 O35 2.044(8) . ?
Ni12 O37 2.015(7) . ?
Ni12 O38 2.083(7) . ?
Ni12 O44 2.147(8) . ?
Ni12 O46 1.997(7) . ?
Ni12 O50 2.045(7) . ?
Ni13 O39 2.079(8) . ?
Ni13 O41 2.086(8) . ?
Ni13 O42 2.060(8) . ?
Ni13 O46 2.023(7) . ?
Ni13 N9 2.033(9) . ?
Ni13 N10 2.169(9) . ?
Ni14 O41 2.052(7) . ?
Ni14 O43 2.012(8) . ?
Ni14 O44 2.088(8) . ?
Ni14 O46 2.030(7) . ?
Ni14 O47 2.086(7) . ?
Ni14 O48 2.104(7) . ?
Ni15 O45 2.032(7) . ?
Ni15 O47 2.018(7) . ?
Ni15 O48 2.116(7) . ?
Ni15 O54 2.101(7) . ?
Ni15 O56 1.994(7) . ?
Ni15 O60 2.047(7) . ?
Ni16 Ni17 2.984(2) . ?
Ni16 O49 2.065(9) . ?
Ni16 O51 2.066(8) . ?
Ni16 O52 2.049(8) . ?
Ni16 O56 2.047(7) . ?
Ni16 N11 2.037(9) . ?
Ni16 N12 2.177(10) . ?
Ni17 O51 2.042(7) . ?
Ni17 O53 2.019(8) . ?
Ni17 O54 2.084(8) . ?
Ni17 O56 2.068(7) . ?
Ni17 O57 2.081(7) . ?
Ni17 O58 2.106(7) . ?
Ni18 O55 2.031(8) . ?
Ni18 O57 2.028(7) . ?
Ni18 O58 2.126(7) . ?
Ni18 O64 2.120(8) . ?
Ni18 O66 2.000(7) . ?
Ni18 O70 2.015(7) . ?
Ni19 O59 2.116(8) . ?
Ni19 O61 2.010(8) . ?
Ni19 O62 2.077(8) . ?
Ni19 O66 2.030(6) . ?
Ni19 N13 2.063(10) . ?
Ni19 N14 2.227(11) . ?
Ni20 O61 2.045(7) . ?
Ni20 O63 2.015(8) . ?
Ni20 O64 2.053(7) . ?
Ni20 O66 2.062(7) . ?
Ni20 O67 2.126(7) . ?
Ni20 O68 2.093(7) . ?
Ni21 O65 2.041(7) . ?
Ni21 O67 2.027(8) . ?
Ni21 O68 2.116(7) . ?
Ni21 O74 2.128(7) . ?
Ni21 O76 2.037(7) . ?
Ni21 O80 2.014(7) . ?
Ni22 O69 2.099(9) . ?
Ni22 O71 2.046(8) . ?
Ni22 O72 2.079(8) . ?
Ni22 O76 2.001(7) . ?
Ni22 N15 2.009(11) . ?
Ni22 N16 2.180(10) . ?
Ni23 O71 2.060(8) . ?
Ni23 O73 2.017(8) . ?
Ni23 O74 2.056(8) . ?
Ni23 O76 2.069(7) . ?
Ni23 O77 2.067(7) . ?
Ni23 O78 2.101(8) . ?
Ni24 O4 2.118(8) . ?
Ni24 O6 1.989(7) . ?
Ni24 O10 2.019(8) . ?
Ni24 O75 2.051(7) . ?
Ni24 O77 2.049(8) . ?
Ni24 O78 2.104(7) . ?
O1 C1 1.252(13) . ?
O2 C17 1.268(15) . ?
O3 C17 1.277(14) . ?
O4 C19 1.310(13) . ?
O5 C19 1.204(14) . ?
O6 H6 1.0000 . ?
O7 C21 1.302(13) . ?
O8 C23 1.253(12) . ?
O9 C21 1.230(14) . ?
O10 C23 1.256(14) . ?
O11 C25 1.334(11) . ?
O12 C41 1.249(18) . ?
O13 C41 1.242(19) . ?
O14 C43 1.313(15) . ?
O15 C43 1.220(15) . ?
O16 H16 1.0000 . ?
O17 C45 1.309(15) . ?
O18 C47 1.246(14) . ?
O19 C45 1.211(16) . ?
O20 C47 1.320(15) . ?
O21 C49 1.308(16) . ?
O22 C65 1.305(16) . ?
O23 C65 1.278(17) . ?
O24 C67 1.266(15) . ?
O25 C67 1.292(14) . ?
O26 H26 1.0000 . ?
O27 C69 1.260(16) . ?
O28 C71 1.291(14) . ?
O29 C69 1.222(17) . ?
O30 C71 1.248(14) . ?
O31 C73 1.314(13) . ?
O32 C89 1.227(16) . ?
O33 C89 1.239(16) . ?
O34 C91 1.233(15) . ?
O35 C91 1.278(14) . ?
O36 H36 1.0000 . ?
O37 C93 1.366(14) . ?
O38 C95 1.325(13) . ?
O39 C93 1.197(13) . ?
O40 C95 1.249(13) . ?
O41 C97 1.298(15) . ?
O42 C113 1.251(15) . ?
O43 C113 1.257(14) . ?
O44 C115 1.228(14) . ?
O45 C115 1.224(15) . ?
O46 H46 1.0000 . ?
O47 C117 1.288(13) . ?
O48 C119 1.292(12) . ?
O49 C117 1.242(14) . ?
O50 C119 1.266(14) . ?
O51 C121 1.356(10) . ?
O52 C137 1.270(15) . ?
O53 C137 1.283(15) . ?
O54 C139 1.278(14) . ?
O55 C139 1.274(13) . ?
O56 H56 1.0000 . ?
O57 C141 1.284(14) . ?
O58 C143 1.248(12) . ?
O59 C141 1.234(13) . ?
O60 C143 1.261(13) . ?
O61 C145 1.353(15) . ?
O62 C161 1.244(15) . ?
O63 C161 1.290(15) . ?
O64 C163 1.268(14) . ?
O65 C163 1.285(12) . ?
O66 H66 1.0000 . ?
O67 C165 1.267(13) . ?
O68 C167 1.271(13) . ?
O69 C165 1.216(14) . ?
O70 C167 1.250(12) . ?
O71 C169 1.334(11) . ?
O72 C185 1.276(15) . ?
O73 C185 1.226(15) . ?
O74 C187 1.303(13) . ?
O75 C187 1.231(13) . ?
O76 H76 1.0000 . ?
O77 C189 1.315(12) . ?
O78 C191 1.232(14) . ?
O79 C189 1.196(13) . ?
O80 C191 1.294(14) . ?
O81 C4 1.432(17) . ?
O81 C16 1.36(2) . ?
O82 C28 1.45(2) . ?
O82 C40 1.32(4) . ?
O83 C52 1.45(2) . ?
O83 C64 1.33(3) . ?
O84 C76 1.43(2) . ?
O85 C100 1.417(18) . ?
O86 C124 1.418(16) . ?
O87 C148 1.36(2) . ?
O88 C172 1.48(2) . ?
N1 C7 1.315(15) . ?
N1 C9 1.484(16) . ?
N2 C13 1.427(17) . ?
N2 C14 1.48(2) . ?
N2 C15 1.440(18) . ?
N3 C31 1.39(2) . ?
N3 C33 1.44(3) . ?
N4 C37 1.46(3) . ?
N4 C38 1.41(3) . ?
N4 C39 1.61(3) . ?
N5 C55 1.371(19) . ?
N5 C57 1.445(9) . ?
N6 C61 1.524(19) . ?
N6 C62 1.429(19) . ?
N6 C63 1.497(19) . ?
N7 C79 1.42(3) . ?
N7 C81 1.52(3) . ?
N8 C85 1.42(3) . ?
N8 C86 1.40(2) . ?
N8 C87 1.69(3) . ?
N9 C103 1.296(16) . ?
N9 C105 1.418(16) . ?
N10 C109 1.499(15) . ?
N10 C110 1.492(14) . ?
N10 C111 1.450(15) . ?
N11 C127 1.262(16) . ?
N11 C129 1.444(15) . ?
N12 C1A 1.45(2) . ?
N12 C2A 1.48(3) . ?
N12 C3A 1.51(3) . ?
N12 C133 1.526(18) . ?
N12 C134 1.46(2) . ?
N12 C135 1.49(2) . ?
N13 C151 1.327(17) . ?
N13 C153 1.445(9) . ?
N14 C157 1.382(18) . ?
N14 C158 1.46(2) . ?
N14 C159 1.378(19) . ?
N15 C175 1.343(8) . ?
N15 C177 1.448(18) . ?
N16 C4A 1.474(15) . ?
N16 C5A 1.41(2) . ?
N16 C6A 1.448(15) . ?
N16 C181 1.497(13) . ?
N16 C182 1.42(2) . ?
N16 C183 1.479(14) . ?
C1 C2 1.425(17) . ?
C1 C6 1.422(17) . ?
C1A H1AA 0.9900 . ?
C1A H1AB 0.9900 . ?
C1A C130 1.54(2) . ?
C2 H2 0.9500 . ?
C2 C3 1.369(17) . ?
C3 H3 0.9500 . ?
C3 C4 1.374(19) . ?
C4 C5 1.285(18) . ?
C4A H4AA 0.9900 . ?
C4A H4AB 0.9900 . ?
C4A C178 1.59(2) . ?
C5 H5 0.9500 . ?
C5 C6 1.464(18) . ?
C6 C7 1.381(17) . ?
C7 C8 1.571(16) . ?
C8 H8A 0.9800 . ?
C8 H8B 0.9800 . ?
C8 H8C 0.9800 . ?
C9 H9A 0.9900 . ?
C9 H9B 0.9900 . ?
C9 C10 1.41(2) . ?
C10 C11 1.56(2) . ?
C10 C12 1.41(2) . ?
C10 C13 1.61(2) . ?
C11 H11A 0.9800 . ?
C11 H11B 0.9800 . ?
C11 H11C 0.9800 . ?
C12 H12A 0.9800 . ?
C12 H12B 0.9800 . ?
C12 H12C 0.9800 . ?
C13 H13A 0.9900 . ?
C13 H13B 0.9900 . ?
C14 H14A 0.9800 . ?
C14 H14B 0.9800 . ?
C14 H14C 0.9800 . ?
C15 H15A 0.9800 . ?
C15 H15B 0.9800 . ?
C15 H15C 0.9800 . ?
C16 H16A 0.9800 . ?
C16 H16B 0.9800 . ?
C16 H16C 0.9800 . ?
C17 C18 1.484(17) . ?
C18 H18A 0.9800 . ?
C18 H18B 0.9800 . ?
C18 H18C 0.9800 . ?
C19 C20 1.498(17) . ?
C20 H20A 0.9800 . ?
C20 H20B 0.9800 . ?
C20 H20C 0.9800 . ?
C21 C22 1.496(17) . ?
C22 H22A 0.9800 . ?
C22 H22B 0.9800 . ?
C22 H22C 0.9800 . ?
C23 C24 1.487(17) . ?
C24 H24A 0.9800 . ?
C24 H24B 0.9800 . ?
C24 H24C 0.9800 . ?
C27 H27 0.9500 . ?
C27 C26 1.3900 . ?
C27 C28 1.3900 . ?
C26 H26A 0.9500 . ?
C26 C25 1.3900 . ?
C25 C30 1.3900 . ?
C30 C29 1.3900 . ?
C30 C31 1.48(2) . ?
C29 H29 0.9500 . ?
C29 C28 1.3900 . ?
C31 C32 1.511(9) . ?
C32 H32A 0.9800 . ?
C32 H32B 0.9800 . ?
C32 H32C 0.9800 . ?
C33 H33A 0.9900 . ?
C33 H33B 0.9900 . ?
C33 C34 1.50(4) . ?
C34 H34 1.0000 . ?
C34 C35 1.42(4) . ?
C34 C37 1.564(10) . ?
C35 H35A 0.9800 . ?
C35 H35B 0.9800 . ?
C35 H35C 0.9800 . ?
C37 H37A 0.9900 . ?
C37 H37B 0.9900 . ?
C38 H38A 0.9800 . ?
C38 H38B 0.9800 . ?
C38 H38C 0.9800 . ?
C39 H39A 0.9800 . ?
C39 H39B 0.9800 . ?
C39 H39C 0.9800 . ?
C40 H40A 0.9800 . ?
C40 H40B 0.9800 . ?
C40 H40C 0.9800 . ?
C41 C42 1.53(2) . ?
C42 H42A 0.9800 . ?
C42 H42B 0.9800 . ?
C42 H42C 0.9800 . ?
C43 C44 1.500(17) . ?
C44 H44A 0.9800 . ?
C44 H44B 0.9800 . ?
C44 H44C 0.9800 . ?
C45 C46 1.512(19) . ?
C46 H46A 0.9800 . ?
C46 H46B 0.9800 . ?
C46 H46C 0.9800 . ?
C47 C48 1.540(16) . ?
C48 H48A 0.9800 . ?
C48 H48B 0.9800 . ?
C48 H48C 0.9800 . ?
C49 C50 1.42(2) . ?
C49 C54 1.434(18) . ?
C50 H50 0.9500 . ?
C50 C51 1.381(19) . ?
C51 H51 0.9500 . ?
C51 C52 1.320(19) . ?
C52 C53 1.278(19) . ?
C53 H53 0.9500 . ?
C53 C54 1.48(2) . ?
C54 C55 1.50(2) . ?
C55 C56 1.585(19) . ?
C56 H56A 0.9800 . ?
C56 H56B 0.9800 . ?
C56 H56C 0.9800 . ?
C57 H57A 0.9900 . ?
C57 H57B 0.9900 . ?
C57 C58 1.52(2) . ?
C58 C59 1.55(2) . ?
C58 C60 1.51(2) . ?
C58 C61 1.54(2) . ?
C59 H59A 0.9800 . ?
C59 H59B 0.9800 . ?
C59 H59C 0.9800 . ?
C60 H60A 0.9800 . ?
C60 H60B 0.9800 . ?
C60 H60C 0.9800 . ?
C61 H61A 0.9900 . ?
C61 H61B 0.9900 . ?
C62 H62A 0.9800 . ?
C62 H62B 0.9800 . ?
C62 H62C 0.9800 . ?
C63 H63A 0.9800 . ?
C63 H63B 0.9800 . ?
C63 H63C 0.9800 . ?
C64 H64A 0.9800 . ?
C64 H64B 0.9800 . ?
C64 H64C 0.9800 . ?
C65 C66 1.42(2) . ?
C66 H66A 0.9800 . ?
C66 H66B 0.9800 . ?
C66 H66C 0.9800 . ?
C67 C68 1.523(18) . ?
C68 H68A 0.9800 . ?
C68 H68B 0.9800 . ?
C68 H68C 0.9800 . ?
C69 C70 1.50(2) . ?
C70 H70A 0.9800 . ?
C70 H70B 0.9800 . ?
C70 H70C 0.9800 . ?
C71 C72 1.544(15) . ?
C72 H72A 0.9800 . ?
C72 H72B 0.9800 . ?
C72 H72C 0.9800 . ?
C74 H74 0.9500 . ?
C74 C73 1.3900 . ?
C74 C75 1.3900 . ?
C73 C78 1.3900 . ?
C78 C77 1.3900 . ?
C78 C79 1.43(3) . ?
C77 H77 0.9500 . ?
C77 C76 1.3900 . ?
C76 C75 1.3900 . ?
C75 H75 0.9500 . ?
C79 C80 1.59(3) . ?
C80 H80A 0.9800 . ?
C80 H80B 0.9800 . ?
C80 H80C 0.9800 . ?
C81 H81A 0.9900 . ?
C81 H81B 0.9900 . ?
C81 C82 1.43(3) . ?
C82 H82A 0.9900 . ?
C82 H82B 0.9900 . ?
C82 C85 1.81(4) . ?
C85 H85A 0.9900 . ?
C85 H85B 0.9900 . ?
C86 H86A 0.9800 . ?
C86 H86B 0.9800 . ?
C86 H86C 0.9800 . ?
C87 H87A 0.9800 . ?
C87 H87B 0.9800 . ?
C87 H87C 0.9800 . ?
C89 C90 1.55(2) . ?
C90 H90A 0.9800 . ?
C90 H90B 0.9800 . ?
C90 H90C 0.9800 . ?
C91 C92 1.523(17) . ?
C92 H92A 0.9800 . ?
C92 H92B 0.9800 . ?
C92 H92C 0.9800 . ?
C93 C94 1.436(17) . ?
C94 H94A 0.9800 . ?
C94 H94B 0.9800 . ?
C94 H94C 0.9800 . ?
C95 C96 1.460(16) . ?
C96 H96A 0.9800 . ?
C96 H96B 0.9800 . ?
C96 H96C 0.9800 . ?
C97 C98 1.388(18) . ?
C97 C102 1.436(18) . ?
C98 H98 0.9500 . ?
C98 C99 1.43(2) . ?
C99 H99 0.9500 . ?
C99 C100 1.337(19) . ?
C100 C101 1.427(19) . ?
C101 H101 0.9500 . ?
C101 C102 1.411(19) . ?
C102 C103 1.475(19) . ?
C103 C104 1.533(18) . ?
C104 H10A 0.9800 . ?
C104 H10B 0.9800 . ?
C104 H10C 0.9800 . ?
C105 H10D 0.9900 . ?
C105 H10E 0.9900 . ?
C105 C106 1.634(19) . ?
C106 C107 1.486(19) . ?
C106 C108 1.57(2) . ?
C106 C109 1.441(17) . ?
C107 H10F 0.9800 . ?
C107 H10G 0.9800 . ?
C107 H10H 0.9800 . ?
C108 H10I 0.9800 . ?
C108 H10J 0.9800 . ?
C108 H10K 0.9800 . ?
C109 H10L 0.9900 . ?
C109 H10M 0.9900 . ?
C110 H11D 0.9800 . ?
C110 H11E 0.9800 . ?
C110 H11F 0.9800 . ?
C111 H11G 0.9800 . ?
C111 H11H 0.9800 . ?
C111 H11I 0.9800 . ?
C113 C114 1.508(17) . ?
C114 H11J 0.9800 . ?
C114 H11K 0.9800 . ?
C114 H11L 0.9800 . ?
C115 C116 1.549(16) . ?
C116 H11M 0.9800 . ?
C116 H11N 0.9800 . ?
C116 H11O 0.9800 . ?
C117 C118 1.487(16) . ?
C118 H11P 0.9800 . ?
C118 H11Q 0.9800 . ?
C118 H11R 0.9800 . ?
C119 C120 1.483(16) . ?
C120 H12D 0.9800 . ?
C120 H12E 0.9800 . ?
C120 H12F 0.9800 . ?
C126 C121 1.3900 . ?
C126 C125 1.3900 . ?
C126 C127 1.497(16) . ?
C121 C122 1.3900 . ?
C122 H122 0.9500 . ?
C122 C123 1.3900 . ?
C123 H123 0.9500 . ?
C123 C124 1.3900 . ?
C124 C125 1.3900 . ?
C125 H125 0.9500 . ?
C127 C128 1.485(18) . ?
C128 H12G 0.9800 . ?
C128 H12H 0.9800 . ?
C128 H12I 0.9800 . ?
C129 H12J 0.9900 . ?
C129 H12K 0.9900 . ?
C129 C130 1.548(18) . ?
C130 C131 1.532(19) . ?
C130 C132 1.483(17) . ?
C130 C133 1.50(2) . ?
C131 H13C 0.9800 . ?
C131 H13D 0.9800 . ?
C131 H13E 0.9800 . ?
C132 H13F 0.9800 . ?
C132 H13G 0.9800 . ?
C132 H13H 0.9800 . ?
C133 H13I 0.9900 . ?
C133 H13J 0.9900 . ?
C137 C138 1.450(18) . ?
C138 H13K 0.9800 . ?
C138 H13L 0.9800 . ?
C138 H13M 0.9800 . ?
C139 C140 1.469(17) . ?
C140 H14D 0.9800 . ?
C140 H14E 0.9800 . ?
C140 H14F 0.9800 . ?
C141 C142 1.444(17) . ?
C142 H14G 0.9800 . ?
C142 H14H 0.9800 . ?
C142 H14I 0.9800 . ?
C143 C144 1.508(15) . ?
C144 H14J 0.9800 . ?
C144 H14K 0.9800 . ?
C144 H14L 0.9800 . ?
C145 C146 1.358(19) . ?
C145 C150 1.411(18) . ?
C146 H146 0.9500 . ?
C146 C147 1.38(2) . ?
C147 H147 0.9500 . ?
C147 C148 1.37(2) . ?
C148 C149 1.36(2) . ?
C149 H149 0.9500 . ?
C149 C150 1.480(19) . ?
C150 C151 1.44(2) . ?
C151 C152 1.566(17) . ?
C152 H15D 0.9800 . ?
C152 H15E 0.9800 . ?
C152 H15F 0.9800 . ?
C153 H15G 0.9900 . ?
C153 H15H 0.9900 . ?
C153 C154 1.51(2) . ?
C154 C155 1.54(2) . ?
C154 C156 1.47(3) . ?
C154 C157 1.59(2) . ?
C155 H15I 0.9800 . ?
C155 H15J 0.9800 . ?
C155 H15K 0.9800 . ?
C156 H15L 0.9800 . ?
C156 H15M 0.9800 . ?
C156 H15N 0.9800 . ?
C157 H15O 0.9900 . ?
C157 H15P 0.9900 . ?
C158 H15Q 0.9800 . ?
C158 H15R 0.9800 . ?
C158 H15S 0.9800 . ?
C159 H15T 0.9800 . ?
C159 H15U 0.9800 . ?
C159 H15V 0.9800 . ?
C161 C162 1.537(17) . ?
C162 H16D 0.9800 . ?
C162 H16E 0.9800 . ?
C162 H16F 0.9800 . ?
C163 C164 1.505(16) . ?
C164 H16G 0.9800 . ?
C164 H16H 0.9800 . ?
C164 H16I 0.9800 . ?
C165 C166 1.454(16) . ?
C166 H16J 0.9800 . ?
C166 H16K 0.9800 . ?
C166 H16L 0.9800 . ?
C167 C168 1.477(16) . ?
C168 H16M 0.9800 . ?
C168 H16N 0.9800 . ?
C168 H16O 0.9800 . ?
C174 C169 1.3900 . ?
C174 C173 1.3900 . ?
C174 C175 1.472(9) . ?
C169 C170 1.3900 . ?
C170 H170 0.9500 . ?
C170 C171 1.3900 . ?
C171 H171 0.9500 . ?
C171 C172 1.3900 . ?
C172 C173 1.3900 . ?
C173 H173 0.9500 . ?
C175 C176 1.494(9) . ?
C177 H17A 0.9900 . ?
C177 H17B 0.9900 . ?
C177 C178 1.56(2) . ?
C178 C179 1.470(15) . ?
C178 C180 1.52(2) . ?
C178 C181 1.546(15) . ?
C179 H17C 0.9800 . ?
C179 H17D 0.9800 . ?
C179 H17E 0.9800 . ?
C180 H18D 0.9800 . ?
C180 H18E 0.9800 . ?
C180 H18F 0.9800 . ?
C181 H18G 0.9900 . ?
C181 H18H 0.9900 . ?
C185 C186 1.480(17) . ?
C186 H18I 0.9800 . ?
C186 H18J 0.9800 . ?
C186 H18K 0.9800 . ?
C187 C188 1.471(15) . ?
C188 H18L 0.9800 . ?
C188 H18M 0.9800 . ?
C188 H18N 0.9800 . ?
C189 C190 1.549(18) . ?
C190 H19A 0.9800 . ?
C190 H19B 0.9800 . ?
C190 H19C 0.9800 . ?
C191 C192 1.496(16) . ?
C192 H19D 0.9800 . ?
C192 H19E 0.9800 . ?
C192 H19F 0.9800 . ?

loop_
_geom_torsion_atom_site_label_1
_geom_torsion_atom_site_label_2
_geom_torsion_atom_site_label_3
_geom_torsion_atom_site_label_4
_geom_torsion
_geom_torsion_site_symmetry_1
_geom_torsion_site_symmetry_2
_geom_torsion_site_symmetry_3
_geom_torsion_site_symmetry_4
_geom_torsion_publ_flag
Ni1 O1 C1 C2 -146.9(9) . . . . ?
Ni1 O1 C1 C6 40.2(15) . . . . ?
Ni1 O2 C17 O3 -5.4(17) . . . . ?
Ni1 O2 C17 C18 176.5(9) . . . . ?
Ni1 O79 C189 O77 15(2) . . . . ?
Ni1 O79 C189 C190 -166.8(11) . . . . ?
Ni1 N1 C7 C6 3.3(18) . . . . ?
Ni1 N1 C7 C8 -172.8(9) . . . . ?
Ni1 N1 C9 C10 -62.6(14) . . . . ?
Ni1 N2 C13 C10 43.8(16) . . . . ?
Ni2 O1 C1 C2 -10.7(18) . . . . ?
Ni2 O1 C1 C6 176.5(8) . . . . ?
Ni2 O3 C17 O2 3.0(18) . . . . ?
Ni2 O3 C17 C18 -178.8(8) . . . . ?
Ni2 O4 C19 O5 29.5(14) . . . . ?
Ni2 O4 C19 C20 -152.8(7) . . . . ?
Ni2 O7 C21 O9 -156.3(9) . . . . ?
Ni2 O7 C21 C22 21.4(16) . . . . ?
Ni2 O8 C23 O10 16.2(16) . . . . ?
Ni2 O8 C23 C24 -163.6(9) . . . . ?
Ni3 O5 C19 O4 -15.5(17) . . . . ?
Ni3 O5 C19 C20 167.1(8) . . . . ?
Ni3 O7 C21 O9 35.5(16) . . . . ?
Ni3 O7 C21 C22 -146.9(9) . . . . ?
Ni3 O8 C23 O10 -104.4(12) . . . . ?
Ni3 O8 C23 C24 75.8(13) . . . . ?
Ni3 O14 C43 O15 102.6(13) . . . . ?
Ni3 O14 C43 C44 -84.4(12) . . . . ?
Ni3 O20 C47 O18 -0.8(18) . . . . ?
Ni3 O20 C47 C48 174.4(9) . . . . ?
Ni4 O9 C21 O7 -30(2) . . . . ?
Ni4 O9 C21 C22 152.6(11) . . . . ?
Ni4 O11 C25 C26 139.2(7) . . . . ?
Ni4 O11 C25 C30 -31.9(12) . . . . ?
Ni4 O12 C41 O13 -13(2) . . . . ?
Ni4 O12 C41 C42 167.9(10) . . . . ?
Ni4 N3 C31 C30 -8(2) . . . . ?
Ni4 N3 C31 C32 -175.9(13) . . . . ?
Ni4 N3 C33 C34 67(2) . . . . ?
Ni4 N4 C37 C34 -49(3) . . . . ?
Ni5 O11 C25 C26 9.2(15) . . . . ?
Ni5 O11 C25 C30 -161.9(7) . . . . ?
Ni5 O13 C41 O12 18(2) . . . . ?
Ni5 O13 C41 C42 -163.4(10) . . . . ?
Ni5 O14 C43 O15 -22.6(17) . . . . ?
Ni5 O14 C43 C44 150.4(8) . . . . ?
Ni5 O17 C45 O19 164.2(9) . . . . ?
Ni5 O17 C45 C46 -15.7(17) . . . . ?
Ni5 O18 C47 O20 -20.7(17) . . . . ?
Ni5 O18 C47 C48 164.4(9) . . . . ?
Ni6 O15 C43 O14 4.9(18) . . . . ?
Ni6 O15 C43 C44 -167.8(9) . . . . ?
Ni6 O17 C45 O19 -29.4(18) . . . . ?
Ni6 O17 C45 C46 150.7(9) . . . . ?
Ni6 O18 C47 O20 106.5(12) . . . . ?
Ni6 O18 C47 C48 -68.5(14) . . . . ?
Ni6 O24 C67 O25 -102.5(13) . . . . ?
Ni6 O24 C67 C68 77.9(13) . . . . ?
Ni6 O30 C71 O28 0(2) . . . . ?
Ni6 O30 C71 C72 175.3(8) . . . . ?
Ni7 O19 C45 O17 14(3) . . . . ?
Ni7 O19 C45 C46 -165.7(12) . . . . ?
Ni7 O21 C49 C50 -142.0(11) . . . . ?
Ni7 O21 C49 C54 34.8(18) . . . . ?
Ni7 O22 C65 O23 -10(2) . . . . ?
Ni7 O22 C65 C66 176.7(12) . . . . ?
Ni7 N5 C55 C54 -14.4(19) . . . . ?
Ni7 N5 C55 C56 -179.9(10) . . . . ?
Ni7 N5 C57 C58 -68.2(15) . . . . ?
Ni7 N6 C61 C58 42(2) . . . . ?
Ni8 O21 C49 C50 -14(2) . . . . ?
Ni8 O21 C49 C54 162.6(10) . . . . ?
Ni8 O23 C65 O22 7(2) . . . . ?
Ni8 O23 C65 C66 -179.4(11) . . . . ?
Ni8 O24 C67 O25 26.0(16) . . . . ?
Ni8 O24 C67 C68 -153.7(9) . . . . ?
Ni8 O27 C69 O29 -157.2(11) . . . . ?
Ni8 O27 C69 C70 24(2) . . . . ?
Ni8 O28 C71 O30 20.7(19) . . . . ?
Ni8 O28 C71 C72 -154.5(9) . . . . ?
Ni9 O25 C67 O24 -6.7(17) . . . . ?
Ni9 O25 C67 C68 172.9(8) . . . . ?
Ni9 O27 C69 O29 33(2) . . . . ?
Ni9 O27 C69 C70 -145.6(11) . . . . ?
Ni9 O28 C71 O30 -104.0(13) . . . . ?
Ni9 O28 C71 C72 80.8(14) . . . . ?
Ni9 O34 C91 O35 105.5(12) . . . . ?
Ni9 O34 C91 C92 -73.9(14) . . . . ?
Ni9 O40 C95 O38 3.6(17) . . . . ?
Ni9 O40 C95 C96 177.4(8) . . . . ?
Ni10 O29 C69 O27 -24(3) . . . . ?
Ni10 O29 C69 C70 154.9(14) . . . . ?
Ni10 O31 C73 C74 136.5(7) . . . . ?
Ni10 O31 C73 C78 -30.0(12) . . . . ?
Ni10 O32 C89 O33 18(3) . . . . ?
Ni10 O32 C89 C90 -176.9(10) . . . . ?
Ni10 N7 C79 C78 -6(3) . . . . ?
Ni10 N7 C79 C80 173.0(14) . . . . ?
Ni10 N7 C81 C82 70(2) . . . . ?
Ni10 N8 C85 C82 -51(2) . . . . ?
Ni11 O31 C73 C74 2.9(15) . . . . ?
Ni11 O31 C73 C78 -163.6(7) . . . . ?
Ni11 O33 C89 O32 -17(2) . . . . ?
Ni11 O33 C89 C90 177.1(10) . . . . ?
Ni11 O34 C91 O35 -24.4(18) . . . . ?
Ni11 O34 C91 C92 156.1(8) . . . . ?
Ni11 O37 C93 O39 166.9(8) . . . . ?
Ni11 O37 C93 C94 -15.1(16) . . . . ?
Ni11 O38 C95 O40 -21.3(16) . . . . ?
Ni11 O38 C95 C96 165.3(9) . . . . ?
Ni12 O35 C91 O34 2.4(18) . . . . ?
Ni12 O35 C91 C92 -178.1(7) . . . . ?
Ni12 O37 C93 O39 -23.6(18) . . . . ?
Ni12 O37 C93 C94 154.4(9) . . . . ?
Ni12 O38 C95 O40 106.6(11) . . . . ?
Ni12 O38 C95 C96 -66.8(14) . . . . ?
Ni12 O44 C115 O45 -101.8(13) . . . . ?
Ni12 O44 C115 C116 78.8(12) . . . . ?
Ni12 O50 C119 O48 -2.5(18) . . . . ?
Ni12 O50 C119 C120 -177.3(8) . . . . ?
Ni13 O39 C93 O37 11(2) . . . . ?
Ni13 O39 C93 C94 -167.3(10) . . . . ?
Ni13 O41 C97 C98 -136.7(11) . . . . ?
Ni13 O41 C97 C102 45.0(15) . . . . ?
Ni13 O42 C113 O43 -3.4(16) . . . . ?
Ni13 O42 C113 C114 178.9(7) . . . . ?
Ni13 N9 C103 C102 0.0(18) . . . . ?
Ni13 N9 C103 C104 -173.6(11) . . . . ?
Ni13 N9 C105 C106 -64.8(13) . . . . ?
Ni13 N10 C109 C106 52.3(15) . . . . ?
Ni14 O41 C97 C98 -17.9(19) . . . . ?
Ni14 O41 C97 C102 163.8(9) . . . . ?
Ni14 O43 C113 O42 0.9(16) . . . . ?
Ni14 O43 C113 C114 178.7(7) . . . . ?
Ni14 O44 C115 O45 23.9(17) . . . . ?
Ni14 O44 C115 C116 -155.5(7) . . . . ?
Ni14 O47 C117 O49 -161.6(8) . . . . ?
Ni14 O47 C117 C118 21.4(16) . . . . ?
Ni14 O48 C119 O50 22.5(16) . . . . ?
Ni14 O48 C119 C120 -162.9(9) . . . . ?
Ni15 O45 C115 O44 -9.7(17) . . . . ?
Ni15 O45 C115 C116 169.6(7) . . . . ?
Ni15 O47 C117 O49 28.9(16) . . . . ?
Ni15 O47 C117 C118 -148.1(10) . . . . ?
Ni15 O48 C119 O50 -105.8(12) . . . . ?
Ni15 O48 C119 C120 68.7(14) . . . . ?
Ni15 O54 C139 O55 103.3(11) . . . . ?
Ni15 O54 C139 C140 -75.9(12) . . . . ?
Ni15 O60 C143 O58 -0.3(18) . . . . ?
Ni15 O60 C143 C144 -172.7(8) . . . . ?
Ni16 O49 C117 O47 -16(2) . . . . ?
Ni16 O49 C117 C118 161.1(10) . . . . ?
Ni16 O51 C121 C126 -37.9(10) . . . . ?
Ni16 O51 C121 C122 135.2(6) . . . . ?
Ni16 O52 C137 O53 11.3(18) . . . . ?
Ni16 O52 C137 C138 -174.7(10) . . . . ?
Ni16 N11 C127 C126 -7(2) . . . . ?
Ni16 N11 C127 C128 178.7(12) . . . . ?
Ni16 N11 C129 C130 69.9(11) . . . . ?
Ni16 N12 C1A C130 -43(4) . . . . ?
Ni16 N12 C133 C130 70.2(16) . . . . ?
Ni17 O51 C121 C126 -164.5(7) . . . . ?
Ni17 O51 C121 C122 8.5(13) . . . . ?
Ni17 O53 C137 O52 -9.8(18) . . . . ?
Ni17 O53 C137 C138 176.3(10) . . . . ?
Ni17 O54 C139 O55 -26.2(15) . . . . ?
Ni17 O54 C139 C140 154.6(8) . . . . ?
Ni17 O57 C141 O59 165.8(9) . . . . ?
Ni17 O57 C141 C142 -21.1(18) . . . . ?
Ni17 O58 C143 O60 -17.6(16) . . . . ?
Ni17 O58 C143 C144 155.0(8) . . . . ?
Ni18 O55 C139 O54 7.2(16) . . . . ?
Ni18 O55 C139 C140 -173.6(8) . . . . ?
Ni18 O57 C141 O59 -20.4(19) . . . . ?
Ni18 O57 C141 C142 152.7(10) . . . . ?
Ni18 O58 C143 O60 105.9(11) . . . . ?
Ni18 O58 C143 C144 -81.6(11) . . . . ?
Ni18 O64 C163 O65 -104.9(10) . . . . ?
Ni18 O64 C163 C164 75.0(12) . . . . ?
Ni18 O70 C167 O68 6.4(17) . . . . ?
Ni18 O70 C167 C168 176.4(8) . . . . ?
Ni19 O59 C141 O57 1(2) . . . . ?
Ni19 O59 C141 C142 -171.8(10) . . . . ?
Ni19 O61 C145 C146 -145.0(11) . . . . ?
Ni19 O61 C145 C150 36.2(16) . . . . ?
Ni19 O62 C161 O63 -2.9(19) . . . . ?
Ni19 O62 C161 C162 -173.8(9) . . . . ?
Ni19 N13 C151 C150 -6.2(18) . . . . ?
Ni19 N13 C151 C152 176.8(9) . . . . ?
Ni19 N13 C153 C154 -70.8(14) . . . . ?
Ni19 N14 C157 C154 51(2) . . . . ?
Ni20 O61 C145 C146 -13.1(19) . . . . ?
Ni20 O61 C145 C150 168.1(9) . . . . ?
Ni20 O63 C161 O62 1.2(19) . . . . ?
Ni20 O63 C161 C162 172.4(9) . . . . ?
Ni20 O64 C163 O65 26.6(15) . . . . ?
Ni20 O64 C163 C164 -153.6(8) . . . . ?
Ni20 O67 C165 O69 -161.3(8) . . . . ?
Ni20 O67 C165 C166 10.3(17) . . . . ?
Ni20 O68 C167 O70 12.4(16) . . . . ?
Ni20 O68 C167 C168 -157.1(8) . . . . ?
Ni21 O65 C163 O64 -5.8(15) . . . . ?
Ni21 O65 C163 C164 174.4(8) . . . . ?
Ni21 O67 C165 O69 31.1(17) . . . . ?
Ni21 O67 C165 C166 -157.3(9) . . . . ?
Ni21 O68 C167 O70 -111.4(10) . . . . ?
Ni21 O68 C167 C168 79.1(12) . . . . ?
Ni21 O74 C187 O75 107.0(10) . . . . ?
Ni21 O74 C187 C188 -74.1(12) . . . . ?
Ni21 O80 C191 O78 -1.8(17) . . . . ?
Ni21 O80 C191 C192 178.9(8) . . . . ?
Ni22 O69 C165 O67 -19(2) . . . . ?
Ni22 O69 C165 C166 169.2(10) . . . . ?
Ni22 O71 C169 C174 -36.6(12) . . . . ?
Ni22 O71 C169 C170 138.2(7) . . . . ?
Ni22 O72 C185 O73 4(2) . . . . ?
Ni22 O72 C185 C186 -177.4(10) . . . . ?
Ni22 N15 C175 C174 5(3) . . . . ?
Ni22 N15 C175 C176 -168(2) . . . . ?
Ni22 N15 C177 C178 69.0(14) . . . . ?
Ni22 N16 C4A C178 65(3) . . . . ?
Ni22 N16 C181 C178 -49.2(19) . . . . ?
Ni23 O71 C169 C174 -167.4(7) . . . . ?
Ni23 O71 C169 C170 7.3(15) . . . . ?
Ni23 O73 C185 O72 -8(2) . . . . ?
Ni23 O73 C185 C186 174.2(10) . . . . ?
Ni23 O74 C187 O75 -24.5(14) . . . . ?
Ni23 O74 C187 C188 154.4(8) . . . . ?
Ni23 O77 C189 O79 164.2(9) . . . . ?
Ni23 O77 C189 C190 -14.2(17) . . . . ?
Ni23 O78 C191 O80 -18.2(16) . . . . ?
Ni23 O78 C191 C192 160.9(9) . . . . ?
Ni24 O4 C19 O5 -97.7(12) . . . . ?
Ni24 O4 C19 C20 80.0(11) . . . . ?
Ni24 O10 C23 O8 -1.5(18) . . . . ?
Ni24 O10 C23 C24 178.4(8) . . . . ?
Ni24 O75 C187 O74 2.3(15) . . . . ?
Ni24 O75 C187 C188 -176.6(8) . . . . ?
Ni24 O77 C189 O79 -30.2(16) . . . . ?
Ni24 O77 C189 C190 151.5(9) . . . . ?
Ni24 O78 C191 O80 110.4(12) . . . . ?
Ni24 O78 C191 C192 -70.4(13) . . . . ?
O1 C1 C2 C3 -179.8(12) . . . . ?
O1 C1 C6 C5 178.6(11) . . . . ?
O1 C1 C6 C7 1(2) . . . . ?
O11 C25 C30 C29 170.9(12) . . . . ?
O11 C25 C30 C31 -19.0(15) . . . . ?
O21 C49 C50 C51 176.6(14) . . . . ?
O21 C49 C54 C53 -176.9(13) . . . . ?
O21 C49 C54 C55 10(2) . . . . ?
O31 C73 C78 C77 166.5(12) . . . . ?
O31 C73 C78 C79 -23.1(16) . . . . ?
O41 C97 C98 C99 166.4(12) . . . . ?
O41 C97 C102 C101 -167.8(12) . . . . ?
O41 C97 C102 C103 6(2) . . . . ?
O51 C121 C122 C123 -173.2(11) . . . . ?
O61 C145 C146 C147 -178.8(14) . . . . ?
O61 C145 C150 C149 -174.6(12) . . . . ?
O61 C145 C150 C151 7(2) . . . . ?
O71 C169 C170 C171 -174.8(13) . . . . ?
O81 C4 C5 C6 -179.1(13) . . . . ?
O83 C52 C53 C54 179.1(16) . . . . ?
O84 C76 C75 C74 -175.3(15) . . . . ?
O85 C100 C101 C102 179.2(12) . . . . ?
O86 C124 C125 C126 -179.2(15) . . . . ?
O87 C148 C149 C150 -174.2(17) . . . . ?
O88 C172 C173 C174 -168.9(19) . . . . ?
N1 C9 C10 C11 -176.3(11) . . . . ?
N1 C9 C10 C12 -52.6(18) . . . . ?
N1 C9 C10 C13 78.0(16) . . . . ?
N3 C33 C34 C35 174(2) . . . . ?
N3 C33 C34 C37 -76(3) . . . . ?
N5 C57 C58 C59 -166.3(14) . . . . ?
N5 C57 C58 C60 -52.5(17) . . . . ?
N5 C57 C58 C61 78.8(17) . . . . ?
N7 C81 C82 C85 -80(3) . . . . ?
N9 C105 C106 C107 -174.1(12) . . . . ?
N9 C105 C106 C108 -59.5(13) . . . . ?
N9 C105 C106 C109 70.3(14) . . . . ?
N11 C129 C130 C1A -81.9(14) . . . . ?
N11 C129 C130 C131 67.7(13) . . . . ?
N11 C129 C130 C132 -178.3(10) . . . . ?
N11 C129 C130 C133 -35.2(16) . . . . ?
N12 C1A C130 C129 68(3) . . . . ?
N12 C1A C130 C131 -59(5) . . . . ?
N12 C1A C130 C132 -178(3) . . . . ?
N13 C153 C154 C155 -168.8(13) . . . . ?
N13 C153 C154 C156 -50.1(19) . . . . ?
N13 C153 C154 C157 85.0(17) . . . . ?
N15 C177 C178 C4A -35(2) . . . . ?
N15 C177 C178 C179 65.8(18) . . . . ?
N15 C177 C178 C180 179.9(13) . . . . ?
N15 C177 C178 C181 -85.8(15) . . . . ?
N16 C4A C178 C177 -37(3) . . . . ?
N16 C4A C178 C179 -151(3) . . . . ?
N16 C4A C178 C180 101(3) . . . . ?
C1 C2 C3 C4 4(2) . . . . ?
C1 C6 C7 N1 -25(2) . . . . ?
C1 C6 C7 C8 151.1(12) . . . . ?
C2 C1 C6 C5 5.6(17) . . . . ?
C2 C1 C6 C7 -172.0(12) . . . . ?
C2 C3 C4 O81 178.8(12) . . . . ?
C2 C3 C4 C5 0(2) . . . . ?
C2A N12 C1A C130 86(4) . . . . ?
C3 C4 C5 C6 0(2) . . . . ?
C3A N12 C1A C130 -157(3) . . . . ?
C4 C5 C6 C1 -2(2) . . . . ?
C4 C5 C6 C7 175.2(14) . . . . ?
C5 C6 C7 N1 157.2(12) . . . . ?
C5 C6 C7 C8 -26.4(17) . . . . ?
C5A N16 C4A C178 -63(3) . . . . ?
C6 C1 C2 C3 -6.5(19) . . . . ?
C6A N16 C4A C178 -169(3) . . . . ?
C7 N1 C9 C10 124.9(14) . . . . ?
C9 N1 C7 C6 175.1(12) . . . . ?
C9 N1 C7 C8 -1.1(18) . . . . ?
C9 C10 C13 N2 -71.1(18) . . . . ?
C11 C10 C13 N2 175.8(14) . . . . ?
C12 C10 C13 N2 60(2) . . . . ?
C14 N2 C13 C10 162.7(14) . . . . ?
C15 N2 C13 C10 -87.3(18) . . . . ?
C16 O81 C4 C3 -174.6(15) . . . . ?
C16 O81 C4 C5 4(2) . . . . ?
C27 C26 C25 O11 -171.2(12) . . . . ?
C27 C26 C25 C30 0.0 . . . . ?
C26 C27 C28 O82 173.6(18) . . . . ?
C26 C27 C28 C29 0.0 . . . . ?
C26 C25 C30 C29 0.0 . . . . ?
C26 C25 C30 C31 170.1(15) . . . . ?
C25 C30 C29 C28 0.0 . . . . ?
C25 C30 C31 N3 42(2) . . . . ?
C25 C30 C31 C32 -151.2(16) . . . . ?
C30 C29 C28 O82 -174.2(17) . . . . ?
C30 C29 C28 C27 0.0 . . . . ?
C29 C30 C31 N3 -148.1(13) . . . . ?
C29 C30 C31 C32 19(2) . . . . ?
C28 C27 C26 C25 0.0 . . . . ?
C31 N3 C33 C34 -127(2) . . . . ?
C31 C30 C29 C28 -170.6(14) . . . . ?
C33 N3 C31 C30 -173.3(18) . . . . ?
C33 N3 C31 C32 18(3) . . . . ?
C33 C34 C37 N4 68(3) . . . . ?
C35 C34 C37 N4 -177(3) . . . . ?
C38 N4 C37 C34 92(3) . . . . ?
C39 N4 C37 C34 -164(3) . . . . ?
C40 O82 C28 C27 -43(4) . . . . ?
C40 O82 C28 C29 131(3) . . . . ?
C49 C50 C51 C52 -2(3) . . . . ?
C49 C54 C55 N5 -21(2) . . . . ?
C49 C54 C55 C56 144.3(15) . . . . ?
C50 C49 C54 C53 0(2) . . . . ?
C50 C49 C54 C55 -173.6(14) . . . . ?
C50 C51 C52 O83 -179.4(17) . . . . ?
C50 C51 C52 C53 4(3) . . . . ?
C51 C52 C53 C54 -5(3) . . . . ?
C52 C53 C54 C49 3(2) . . . . ?
C52 C53 C54 C55 176.5(17) . . . . ?
C53 C54 C55 N5 166.1(13) . . . . ?
C53 C54 C55 C56 -29(2) . . . . ?
C54 C49 C50 C51 0(2) . . . . ?
C55 N5 C57 C58 109.2(16) . . . . ?
C57 N5 C55 C54 168.4(14) . . . . ?
C57 N5 C55 C56 3(2) . . . . ?
C57 C58 C61 N6 -66(2) . . . . ?
C59 C58 C61 N6 178.7(17) . . . . ?
C60 C58 C61 N6 64(2) . . . . ?
C62 N6 C61 C58 166.1(17) . . . . ?
C63 N6 C61 C58 -88.2(19) . . . . ?
C64 O83 C52 C51 -150(2) . . . . ?
C64 O83 C52 C53 26(3) . . . . ?
C74 C73 C78 C77 0.0 . . . . ?
C74 C73 C78 C79 170.4(17) . . . . ?
C73 C74 C75 C76 0.0 . . . . ?
C73 C78 C77 C76 0.0 . . . . ?
C73 C78 C79 N7 44(3) . . . . ?
C73 C78 C79 C80 -135.0(18) . . . . ?
C78 C77 C76 O84 174.8(17) . . . . ?
C78 C77 C76 C75 0.0 . . . . ?
C77 C78 C79 N7 -145.3(16) . . . . ?
C77 C78 C79 C80 36(3) . . . . ?
C77 C76 C75 C74 0.0 . . . . ?
C75 C74 C73 O31 -166.4(12) . . . . ?
C75 C74 C73 C78 0.0 . . . . ?
C79 N7 C81 C82 -122(2) . . . . ?
C79 C78 C77 C76 -170.8(16) . . . . ?
C81 N7 C79 C78 -173.9(16) . . . . ?
C81 N7 C79 C80 5(3) . . . . ?
C81 C82 C85 N8 76(2) . . . . ?
C86 N8 C85 C82 88(2) . . . . ?
C87 N8 C85 C82 -171.1(15) . . . . ?
C97 C98 C99 C100 9(2) . . . . ?
C97 C102 C103 N9 -33(2) . . . . ?
C97 C102 C103 C104 141.6(13) . . . . ?
C98 C97 C102 C101 13.8(19) . . . . ?
C98 C97 C102 C103 -172.8(12) . . . . ?
C98 C99 C100 O85 179.5(13) . . . . ?
C98 C99 C100 C101 0(2) . . . . ?
C99 C100 C101 C102 -2(2) . . . . ?
C100 C101 C102 C97 -6(2) . . . . ?
C100 C101 C102 C103 -179.4(12) . . . . ?
C101 C102 C103 N9 140.6(14) . . . . ?
C101 C102 C103 C104 -44.7(16) . . . . ?
C102 C97 C98 C99 -15.2(19) . . . . ?
C103 N9 C105 C106 122.8(13) . . . . ?
C105 N9 C103 C102 172.1(12) . . . . ?
C105 N9 C103 C104 -1(2) . . . . ?
C105 C106 C109 N10 -67.8(16) . . . . ?
C107 C106 C109 N10 178.5(13) . . . . ?
C108 C106 C109 N10 54.7(19) . . . . ?
C110 N10 C109 C106 170.0(13) . . . . ?
C111 N10 C109 C106 -78.2(15) . . . . ?
C126 C121 C122 C123 0.0 . . . . ?
C121 C126 C125 C124 0.0 . . . . ?
C121 C126 C127 N11 35.9(19) . . . . ?
C121 C126 C127 C128 -149.6(12) . . . . ?
C121 C122 C123 C124 0.0 . . . . ?
C122 C123 C124 O86 179.1(17) . . . . ?
C122 C123 C124 C125 0.0 . . . . ?
C123 C124 C125 C126 0.0 . . . . ?
C125 C126 C121 O51 172.9(11) . . . . ?
C125 C126 C121 C122 0.0 . . . . ?
C125 C126 C127 N11 -146.2(12) . . . . ?
C125 C126 C127 C128 28.3(17) . . . . ?
C127 N11 C129 C130 -116.7(14) . . . . ?
C127 C126 C121 O51 -9.2(13) . . . . ?
C127 C126 C121 C122 177.8(12) . . . . ?
C127 C126 C125 C124 -177.9(12) . . . . ?
C129 N11 C127 C126 179.9(12) . . . . ?
C129 N11 C127 C128 6(2) . . . . ?
C129 C130 C133 N12 -43(2) . . . . ?
C131 C130 C133 N12 -149.0(15) . . . . ?
C132 C130 C133 N12 96.9(18) . . . . ?
C134 N12 C133 C130 -51(2) . . . . ?
C135 N12 C133 C130 -176.5(16) . . . . ?
C145 C146 C147 C148 -6(3) . . . . ?
C145 C150 C151 N13 -23(2) . . . . ?
C145 C150 C151 C152 153.9(14) . . . . ?
C146 C145 C150 C149 6.6(19) . . . . ?
C146 C145 C150 C151 -172.2(14) . . . . ?
C146 C147 C148 O87 -178(2) . . . . ?
C146 C147 C148 C149 4(3) . . . . ?
C147 C148 C149 C150 4(3) . . . . ?
C148 C149 C150 C145 -9(2) . . . . ?
C148 C149 C150 C151 169.4(17) . . . . ?
C149 C150 C151 N13 158.4(13) . . . . ?
C149 C150 C151 C152 -25(2) . . . . ?
C150 C145 C146 C147 0(2) . . . . ?
C151 N13 C153 C154 112.2(16) . . . . ?
C153 N13 C151 C150 170.6(14) . . . . ?
C153 N13 C151 C152 -6(2) . . . . ?
C153 C154 C157 N14 -76(2) . . . . ?
C155 C154 C157 N14 176.0(17) . . . . ?
C156 C154 C157 N14 51(3) . . . . ?
C158 N14 C157 C154 167.6(17) . . . . ?
C159 N14 C157 C154 -80(2) . . . . ?
C174 C169 C170 C171 0.0 . . . . ?
C169 C174 C173 C172 0.0 . . . . ?
C169 C174 C175 N15 22(3) . . . . ?
C169 C174 C175 C176 -165(2) . . . . ?
C169 C170 C171 C172 0.0 . . . . ?
C170 C171 C172 O88 168.5(19) . . . . ?
C170 C171 C172 C173 0.0 . . . . ?
C171 C172 C173 C174 0.0 . . . . ?
C173 C174 C169 O71 174.6(13) . . . . ?
C173 C174 C169 C170 0.0 . . . . ?
C173 C174 C175 N15 -157.1(16) . . . . ?
C173 C174 C175 C176 16(3) . . . . ?
C175 N15 C177 C178 -116.9(17) . . . . ?
C175 C174 C169 O71 -4.3(18) . . . . ?
C175 C174 C169 C170 -178.9(18) . . . . ?
C175 C174 C173 C172 179.0(16) . . . . ?
C177 N15 C175 C174 -168.2(16) . . . . ?
C177 N15 C175 C176 19(3) . . . . ?
C177 C178 C181 N16 73.1(19) . . . . ?
C179 C178 C181 N16 -68(3) . . . . ?
C180 C178 C181 N16 178.3(17) . . . . ?
C182 N16 C181 C178 85(2) . . . . ?
C183 N16 C181 C178 -163.3(18) . . . . ?

loop_
_platon_squeeze_void_nr
_platon_squeeze_void_average_x
_platon_squeeze_void_average_y
_platon_squeeze_void_average_z
_platon_squeeze_void_volume
_platon_squeeze_void_count_electrons
_platon_squeeze_void_content
1 0.066 0.188 0.164 13341 2369 '48 C6H14'
2 0.020 0.094 0.526 12 0 ' '
3 0.056 0.023 0.025 30 3 '0.5 H2O'
4 0.444 0.523 0.475 30 3 '0.5 H2O'
5 0.480 0.594 0.973 12 0 ' '
6 0.520 0.406 0.026 12 0 ' '
7 0.556 0.477 0.525 30 3 '0.5 H2O'
8 0.944 0.977 0.975 30 3 '0.5 H2O'
9 0.980 0.906 0.473 12 0 ' '
